data_4135465
loop_
_publ_author_name
'Zhang, Hai-Ning'
'Lin, Yue-Jian'
'Jin, Guo-Xin'

_publ_section_title
;
 Selective Construction of Very Large Stacking-Interaction-Induced
 Molecular 818 Metalla-knots and Borromean Ring Using Curved Dipyridyl
 Ligands
;
_journal_name_full 'Journal of the American Chemical Society'
_journal_paper_doi 10.1021/jacs.0c11925
_journal_year 2020
_chemical_formula_moiety 'C114 H104 N4 O8 Rh4, 3(C F3 O3 S), 0.67(H2 O)'
_chemical_formula_sum 'C128.67 H160 F12 N4 O37.33 Rh4 S4'
_chemical_formula_weight 3127.81
_space_group_crystal_system monoclinic
_space_group_IT_number 15
_space_group_name_Hall '-C 2yc'
_space_group_name_H-M_alt 'C 1 2/c 1'
_atom_sites_solution_hydrogens mixed
_audit_creation_date 2020-10-13
_audit_creation_method
; 
Olex2 1.2-beta 
(compiled 2015.09.30 svn.r3233 for OlexSys, GUI svn.r5103) 
;
_cell_angle_alpha 90
_cell_angle_beta 102.209(5)
_cell_angle_gamma 90
_cell_formula_units_Z 4
_cell_length_a 36.467(4)
_cell_length_b 29.225(4)
_cell_length_c 42.676(5)
_cell_measurement_reflns_used 9723
_cell_measurement_temperature 140(2)
_cell_measurement_theta_max 69.23
_cell_measurement_theta_min 2.35
_cell_volume 44453(9)
_computing_cell_refinement 'Bruker SAINT'
_computing_data_collection 'Bruker APEX2'
_computing_data_reduction 'Bruker SAINT'
_computing_molecular_graphics 'Olex2 (Dolomanov et al., 2009)'
_computing_publication_material 'Olex2 (Dolomanov et al., 2009)'
_computing_structure_refinement 'XL (Sheldrick, 2008)'
_computing_structure_solution 'SHELXS-97 (Sheldrick 2008)'
_diffrn_ambient_temperature 140.0
_diffrn_measured_fraction_theta_full 0.998
_diffrn_measured_fraction_theta_max 0.995
_diffrn_measurement_device_type 'Bruker APEX-II CCD'
_diffrn_measurement_method '\f and \w scans'
_diffrn_radiation_type CuK\a
_diffrn_radiation_wavelength 1.54178
_diffrn_reflns_av_R_equivalents 0.0934
_diffrn_reflns_av_unetI/netI 0.1136
_diffrn_reflns_Laue_measured_fraction_full 0.998
_diffrn_reflns_Laue_measured_fraction_max 0.995
_diffrn_reflns_limit_h_max 43
_diffrn_reflns_limit_h_min -44
_diffrn_reflns_limit_k_max 30
_diffrn_reflns_limit_k_min -35
_diffrn_reflns_limit_l_max 50
_diffrn_reflns_limit_l_min -46
_diffrn_reflns_number 113314
_diffrn_reflns_point_group_measured_fraction_full 0.998
_diffrn_reflns_point_group_measured_fraction_max 0.995
_diffrn_reflns_theta_full 67.679
_diffrn_reflns_theta_max 69.500
_diffrn_reflns_theta_min 1.955
_exptl_absorpt_coefficient_mu 4.826
_exptl_absorpt_correction_T_max 0.5857
_exptl_absorpt_correction_T_min 0.4679
_exptl_absorpt_correction_type multi-scan
_exptl_absorpt_process_details
; 
SADABS-2016/2 (Bruker,2016/2) was used for absorption correction. 
wR2(int) was 0.1423 before and 0.0919 after correction. 
The Ratio of minimum to maximum transmission is 0.7989. 
The \l/2 correction factor is Not present. 
;
_exptl_crystal_colour bronze
_exptl_crystal_density_diffrn 1.402
_exptl_crystal_description block
_exptl_crystal_F_000 19328
_exptl_crystal_size_max 0.31
_exptl_crystal_size_mid 0.26
_exptl_crystal_size_min 0.2
_refine_diff_density_max 2.519
_refine_diff_density_min -0.959
_refine_diff_density_rms 0.112
_refine_ls_extinction_method none
_refine_ls_goodness_of_fit_ref 1.107
_refine_ls_hydrogen_treatment constr
_refine_ls_matrix_type full
_refine_ls_number_parameters 2210
_refine_ls_number_reflns 41551
_refine_ls_number_restraints 271
_refine_ls_restrained_S_all 1.110
_refine_ls_R_factor_all 0.1497
_refine_ls_R_factor_gt 0.1015
_refine_ls_shift/su_max 0.002
_refine_ls_shift/su_mean 0.000
_refine_ls_structure_factor_coef Fsqd
_refine_ls_weighting_details 'w=1/[\s^2^(Fo^2^)+(0.2000P)^2^] where P=(Fo^2^+2Fc^2^)/3'
_refine_ls_weighting_scheme calc
_refine_ls_wR_factor_gt 0.2990
_refine_ls_wR_factor_ref 0.3446
_reflns_Friedel_coverage 0.000
_reflns_number_gt 24267
_reflns_number_total 41551
_reflns_threshold_expression 'I > 2\s(I)'
_cod_data_source_file ja0c11925_si_003.cif
_cod_data_source_block 3
_cod_original_cell_volume 44452(9)
_cod_database_code 4135465
_shelx_space_group_comment
; 
The symmetry employed for this shelxl refinement is uniquely defined 
by the following loop, which should always be used as a source of 
symmetry information in preference to the above space-group names. 
They are only intended as comments. 
;
_olex2_refinement_description
; 
1. Fixed Uiso 
 At 1.2 times of: 
  All C(H) groups, All C(H,H) groups 
 At 1.5 times of: 
  All C(H,H,H) groups, All O(H,H) groups 
2. Restrained distances 
 C38-C39 = C105-C106 = C152-C153 
 1.4 with sigma of 0.02 
 C156-C161 
 1.5 with sigma of 0.02 
 S4-C175 = S5-C176 
 1.8 with sigma of 0.02 
 S4-O24 = S5-O25 = S5-O26 = S5-O27 
 1.43 with sigma of 0.02 
 C175-F12 = C176-F13 = C176-F14 = C176-F15 
 1.32 with sigma of 0.02 
 C174-F7 = C174-F8 = C174-F9 = C175-F10 = C175-F11 
 1.32 with sigma of 0.02 
 F13-F14 = F13-F15 = F14-F15 
 2.1 with sigma of 0.03 
 S5-F15 
 2.6 with sigma of 0.03 
 O11-H31A = O17-H31B 
 2 with sigma of 0.05 
 C152-C153 \\sim C154-C155 \\sim C155-C156 \\sim C156-C152 
 with sigma of 0.02 
3. Uiso/Uaniso restraints and constraints 
Uanis(S4) \\sim Ueq, Uanis(S5) \\sim Ueq, Uanis(O22) \\sim Ueq, Uanis(O25) 
\\sim Ueq, Uanis(O26) \\sim Ueq, Uanis(O27) \\sim Ueq, Uanis(F13) \\sim Ueq, 
Uanis(F14) \\sim Ueq, Uanis(C174) \\sim Ueq, Uanis(C176) \\sim Ueq: with sigma 
of 0.02 and sigma for terminal atoms of 0.04 
Uanis(C252) \\sim Ueq, Uanis(C253) \\sim Ueq, Uanis(C254) \\sim Ueq, 
Uanis(C255) \\sim Ueq, Uanis(C256) \\sim Ueq, Uanis(C257) \\sim Ueq, 
Uanis(C258) \\sim Ueq, Uanis(C259) \\sim Ueq, Uanis(C260) \\sim Ueq, 
Uanis(C261) \\sim Ueq: with sigma of 0.02 and sigma for terminal atoms of 0.04 
Uanis(C152) \\sim Ueq, Uanis(C153) \\sim Ueq, Uanis(C154) \\sim Ueq, 
Uanis(C155) \\sim Ueq, Uanis(C156) \\sim Ueq, Uanis(C157) \\sim Ueq, 
Uanis(C158) \\sim Ueq, Uanis(C159) \\sim Ueq, Uanis(C160) \\sim Ueq, 
Uanis(C161) \\sim Ueq: with sigma of 0.02 and sigma for terminal atoms of 0.04 
Uanis(C53) \\sim Ueq, Uanis(C55) \\sim Ueq, Uanis(C109) \\sim Ueq, Uanis(C110) 
\\sim Ueq, Uanis(C111) \\sim Ueq, Uanis(C112) \\sim Ueq, Uanis(C113) \\sim Ueq, 
Uanis(C114) \\sim Ueq: with sigma of 0.02 and sigma for terminal atoms of 0.04 
Uanis(C54) \\sim Ueq, Uanis(O23) \\sim Ueq: with sigma of 0.01 and sigma for 
terminal atoms of 0.02 
4. Others 
 Sof(C252)=Sof(C253)=Sof(C254)=Sof(C255)=Sof(C256)=Sof(C257)=Sof(H25A)= 
 Sof(H25B)=Sof(H25C)=Sof(C258)=Sof(H25D)=Sof(H25E)=Sof(H25F)=Sof(C259)= 
 Sof(H25G)=Sof(H25H)=Sof(H25I)=Sof(C260)=Sof(H26A)=Sof(H26B)=Sof(H26C)= 
 Sof(C261)=Sof(H26D)=Sof(H26E)=Sof(H26F)=1-FVAR(1) 
 Sof(C152)=Sof(C153)=Sof(C154)=Sof(C155)=Sof(C156)=Sof(C157)=Sof(H15A)= 
 Sof(H15B)=Sof(H15C)=Sof(C158)=Sof(H15D)=Sof(H15E)=Sof(H15F)=Sof(C159)= 
 Sof(H15G)=Sof(H15H)=Sof(H15I)=Sof(C160)=Sof(H16A)=Sof(H16B)=Sof(H16C)= 
 Sof(C161)=Sof(H16D)=Sof(H16E)=Sof(H16F)=FVAR(1) 
 Fixed Sof: S5(0.5) O25(0.5) O26(0.5) O27(0.5) C176(0.5) F13(0.5) F14(0.5) 
5.a Free rotating group: 
 O31(H31A,H31B) 
5.b : 
 C252(C253,C254,C255,C256,C257) 
5.c Secondary CH2 refined with riding coordinates: 
 C23(H23A,H23B), C80(H80A,H80B), C137(H13A,H13B) 
5.d Me refined with riding coordinates: 
 C167(H16G,H16H,H16I) 
5.e Aromatic/amide H refined with riding coordinates: 
 C5(H5), C6(H6), C7(H7), C12(H12), C13(H13), C14(H14), C15(H15), C16(H16), 
 C18(H18), C19(H19), C21(H21), C25(H25), C27(H27), C28(H28), C31(H31), C32(H32), 
  C33(H33), C34(H34), C36(H36), C37(H37), C62(H62), C63(H63), C64(H64), 
 C69(H69), C70(H70), C71(H71), C72(H72), C73(H73), C75(H75), C76(H76), C78(H78), 
  C82(H82), C84(H84), C85(H85), C88(H88), C89(H89), C90(H90), C91(H91), 
 C93(H93), C94(H94), C119(H119), C120(H120), C121(H121), C126(H126), C127(H127), 
  C128(H128), C129(H129), C130(H130), C132(H132), C133(H133), C135(H135), 
 C139(H139), C141(H141), C142(H142), C145(H145), C146(H146), C147(H147), 
 C148(H148), C150(H150), C151(H151) 
5.f Idealised Me refined as rotating group: 
 C43(H43A,H43B,H43C), C44(H44A,H44B,H44C), C45(H45A,H45B,H45C), C46(H46A,H46B, 
 H46C), C47(H47A,H47B,H47C), C53(H53A,H53B,H53C), C54(H54A,H54B,H54C), C55(H55A, 
 H55B,H55C), C56(H56A,H56B,H56C), C57(H57A,H57B,H57C), C100(H10A,H10B,H10C), 
 C101(H10D,H10E,H10F), C102(H10G,H10H,H10I), C103(H10J,H10K,H10L), C104(H10M, 
 H10N,H10O), C110(H11A,H11B,H11C), C111(H11D,H11E,H11F), C112(H11G,H11H,H11I), 
 C113(H11J,H11K,H11L), C114(H11M,H11N,H11O), C157(H15A,H15B,H15C), C158(H15D, 
 H15E,H15F), C159(H15G,H15H,H15I), C160(H16A,H16B,H16C), C161(H16D,H16E,H16F), 
 C257(H25A,H25B,H25C), C258(H25D,H25E,H25F), C259(H25G,H25H,H25I), C260(H26A, 
 H26B,H26C), C261(H26D,H26E,H26F), C168(H16J,H16K,H16L), C169(H16M,H16N,H16O), 
 C170(H17A,H17B,H17C), C171(H17D,H17E,H17F) 
;
_shelx_shelxl_version_number 2016/6
_olex2_submission_special_instructions 'No special instructions were received'

loop_
_space_group_symop_operation_xyz
'x, y, z'
'-x, y, -z+1/2'
'x+1/2, y+1/2, z'
'-x+1/2, y+1/2, -z+1/2'
'-x, -y, -z'
'x, -y, z-1/2'
'-x+1/2, -y+1/2, -z'
'x+1/2, -y+1/2, z-1/2'

loop_
_atom_site_label
_atom_site_type_symbol
_atom_site_fract_x
_atom_site_fract_y
_atom_site_fract_z
_atom_site_U_iso_or_equiv
_atom_site_adp_type
_atom_site_occupancy
_atom_site_site_symmetry_order
_atom_site_calc_flag
_atom_site_refinement_flags_posn
_atom_site_refinement_flags_adp
_atom_site_refinement_flags_occupancy
_atom_site_disorder_assembly
_atom_site_disorder_group
Rh1 Rh 0.63356(2) 0.22469(2) 0.96025(2) 0.07775(18) Uani 1 1 d . . . . .
Rh2 Rh 0.73941(2) 0.44301(2) 0.87327(2) 0.07889(18) Uani 1 1 d . . . . .
Rh3 Rh 0.75803(2) 0.49547(3) 0.61958(2) 0.08292(19) Uani 1 1 d . . . . .
Rh4 Rh 0.64978(2) 0.27223(3) 0.70155(2) 0.0926(2) Uani 1 1 d . . . . .
Rh5 Rh 0.58229(2) 0.22837(3) 0.18800(2) 0.0829(2) Uani 1 1 d . . . . .
Rh6 Rh 0.37381(2) 0.21925(3) 0.04384(2) 0.0846(2) Uani 1 1 d . . . . .
N1 N 0.59795(18) 0.2535(3) 0.98849(18) 0.0798(17) Uani 1 1 d . . . . .
N2 N 0.30627(16) 0.5126(3) 1.12478(17) 0.0771(17) Uani 1 1 d . . . . .
N3 N 0.7184(2) 0.5142(3) 0.57818(18) 0.0819(17) Uani 1 1 d . . . . .
N4 N 0.4056(2) 0.7034(3) 0.3186(2) 0.092(2) Uani 1 1 d . . . . .
N5 N 0.59049(18) 0.2981(3) 0.17833(15) 0.0802(18) Uani 1 1 d . . . . .
N6 N 0.6212(2) 0.7301(3) -0.00958(19) 0.0860(19) Uani 1 1 d . . . . .
O1 O 0.60004(16) 0.2566(2) 0.92077(15) 0.0835(15) Uani 1 1 d . . . . .
O2 O 0.66128(15) 0.2882(2) 0.96567(14) 0.0778(14) Uani 1 1 d . . . . .
O3 O 0.74830(16) 0.4415(2) 0.92233(16) 0.0854(15) Uani 1 1 d . . . . .
O4 O 0.69999(16) 0.3916(2) 0.87318(14) 0.0829(14) Uani 1 1 d . . . . .
O5 O 0.7187(2) 0.5128(3) 0.64679(16) 0.0928(17) Uani 1 1 d . . . . .
O6 O 0.7313(2) 0.4333(2) 0.61489(15) 0.0920(17) Uani 1 1 d . . . . .
O7 O 0.6569(2) 0.2645(3) 0.65424(19) 0.1014(19) Uani 1 1 d . . . . .
O8 O 0.66556(19) 0.3395(3) 0.69771(15) 0.0921(17) Uani 1 1 d . . . . .
O9 O 0.58678(16) 0.2185(3) 0.14067(16) 0.0889(17) Uani 1 1 d . . . . .
O10 O 0.52592(15) 0.2428(3) 0.16972(15) 0.0882(17) Uani 1 1 d . . . . .
O11 O 0.37881(16) 0.2709(2) 0.07736(16) 0.0856(15) Uani 1 1 d D . . . .
O12 O 0.43303(15) 0.2193(2) 0.05594(15) 0.0838(15) Uani 1 1 d . . . . .
O13 O 0.69415(18) 0.3073(3) 0.05559(15) 0.0894(16) Uani 1 1 d . . . . .
O14 O 0.6619(2) 0.3349(3) 0.09559(19) 0.105(2) Uani 1 1 d . . . . .
O15 O 0.7296(2) 0.3328(3) 0.1065(2) 0.1015(19) Uani 1 1 d . . . . .
O16 O 0.30861(18) 0.4092(3) 0.02198(19) 0.0981(18) Uani 1 1 d . . . . .
O17 O 0.2675(2) 0.3443(3) 0.0205(2) 0.108(2) Uani 1 1 d D . . . .
O18 O 0.2669(2) 0.3871(3) -0.02746(19) 0.109(2) Uani 1 1 d . . . . .
O19 O 0.4694(3) 0.2398(4) 0.9328(3) 0.140(3) Uani 1 1 d . . . . .
O20 O 0.4619(4) 0.1869(6) 0.9755(3) 0.172(5) Uani 1 1 d . . . . .
O21 O 0.4952(4) 0.1628(7) 0.9359(5) 0.206(7) Uani 1 1 d . . . . .
O22 O 0.5922(6) 0.5762(6) 0.3098(3) 0.195(6) Uani 1 1 d . U . . .
O23 O 0.6317(9) 0.5776(12) 0.2764(7) 0.332(14) Uani 1 1 d . U . . .
O24 O 0.5643(8) 0.6163(12) 0.2635(8) 0.377(19) Uiso 1 1 d D . . . .
S1 S 0.69528(6) 0.31428(8) 0.08915(5) 0.0803(5) Uani 1 1 d . . . . .
S2 S 0.27448(6) 0.38734(9) 0.00676(6) 0.0902(6) Uani 1 1 d . . . . .
S3 S 0.46708(12) 0.1943(2) 0.94288(11) 0.1434(14) Uani 1 1 d . . . . .
S4 S 0.59668(16) 0.5873(2) 0.27908(12) 0.1596(17) Uani 1 1 d D U . . .
F1 F 0.7238(2) 0.2322(3) 0.0999(2) 0.125(2) Uani 1 1 d . . . . .
F2 F 0.6948(3) 0.2548(4) 0.1356(2) 0.140(3) Uani 1 1 d . . . . .
F3 F 0.6641(3) 0.2343(3) 0.0904(3) 0.137(3) Uani 1 1 d . . . . .
F4 F 0.2437(2) 0.4670(2) 0.0075(2) 0.118(2) Uani 1 1 d . . . . .
F5 F 0.20407(16) 0.4116(2) 0.00153(18) 0.1058(17) Uani 1 1 d . . . . .
F6 F 0.2389(2) 0.4247(3) 0.04703(18) 0.132(3) Uani 1 1 d . . . . .
F7 F 0.3927(4) 0.1960(8) 0.9211(6) 0.283(11) Uani 1 1 d D . . . .
F8 F 0.4206(6) 0.1764(6) 0.8869(3) 0.231(8) Uani 1 1 d D . . . .
F9 F 0.4156(6) 0.1328(6) 0.9263(5) 0.257(9) Uani 1 1 d D . . . .
F10 F 0.5843(9) 0.5558(11) 0.2277(8) 0.370(16) Uiso 1 1 d D . . . .
F11 F 0.6064(9) 0.5104(11) 0.2675(7) 0.356(15) Uiso 1 1 d D . . . .
F12 F 0.5426(9) 0.5400(11) 0.2570(7) 0.371(15) Uiso 1 1 d D . . . .
C1 C 0.6140(2) 0.2820(3) 0.9018(2) 0.081(2) Uani 1 1 d . . . . .
C2 C 0.64551(19) 0.3121(3) 0.91088(19) 0.0719(18) Uani 1 1 d . . . . .
C3 C 0.6657(2) 0.3156(3) 0.9432(2) 0.0728(18) Uani 1 1 d . . . . .
C4 C 0.6943(2) 0.3512(3) 0.9535(2) 0.0731(18) Uani 1 1 d . . . . .
C5 C 0.7090(2) 0.3573(3) 0.9858(2) 0.0757(18) Uani 1 1 d . . . . .
H5 H 0.699991 0.339192 1.001099 0.091 Uiso 1 1 calc R . . . .
C6 C 0.7365(2) 0.3891(4) 0.9961(2) 0.083(2) Uani 1 1 d . . . . .
H6 H 0.747032 0.391950 1.018322 0.099 Uiso 1 1 calc R . . . .
C7 C 0.7494(2) 0.4176(3) 0.9742(2) 0.0762(19) Uani 1 1 d . . . . .
H7 H 0.768148 0.439858 0.981866 0.091 Uiso 1 1 calc R . . . .
C8 C 0.7346(2) 0.4133(3) 0.9405(2) 0.078(2) Uani 1 1 d . . . . .
C9 C 0.70649(18) 0.3794(3) 0.92965(19) 0.0714(18) Uani 1 1 d . . . . .
C10 C 0.6895(2) 0.3728(3) 0.8966(2) 0.0765(19) Uani 1 1 d . . . . .
C11 C 0.6581(2) 0.3406(3) 0.8879(2) 0.079(2) Uani 1 1 d . . . . .
C12 C 0.6390(2) 0.3390(4) 0.8561(2) 0.087(2) Uani 1 1 d . . . . .
H12 H 0.647455 0.357169 0.840521 0.105 Uiso 1 1 calc R . . . .
C13 C 0.6073(3) 0.3108(4) 0.8466(2) 0.093(3) Uani 1 1 d . . . . .
H13 H 0.594077 0.310706 0.824880 0.112 Uiso 1 1 calc R . . . .
C14 C 0.5957(2) 0.2840(4) 0.8682(2) 0.088(2) Uani 1 1 d . . . . .
H14 H 0.574256 0.265246 0.860963 0.106 Uiso 1 1 calc R . . . .
C15 C 0.5613(2) 0.2465(3) 0.9826(2) 0.080(2) Uani 1 1 d . . . . .
H15 H 0.550149 0.228028 0.964728 0.096 Uiso 1 1 calc R . . . .
C16 C 0.5383(2) 0.2652(3) 1.0016(2) 0.079(2) Uani 1 1 d . . . . .
H16 H 0.512021 0.259879 0.996552 0.095 Uiso 1 1 calc R . . . .
C17 C 0.5539(2) 0.2916(3) 1.0278(2) 0.0756(18) Uani 1 1 d . . . . .
C18 C 0.5926(2) 0.2972(3) 1.03400(19) 0.0730(18) Uani 1 1 d . . . . .
H18 H 0.604908 0.313793 1.052364 0.088 Uiso 1 1 calc R . . . .
C19 C 0.6129(2) 0.2788(3) 1.0136(2) 0.078(2) Uani 1 1 d . . . . .
H19 H 0.639151 0.284543 1.017687 0.094 Uiso 1 1 calc R . . . .
C20 C 0.53037(19) 0.3122(3) 1.04842(18) 0.0692(16) Uani 1 1 d . . . . .
C21 C 0.49340(19) 0.3265(3) 1.03551(19) 0.0729(18) Uani 1 1 d . . . . .
H21 H 0.482816 0.321274 1.013484 0.087 Uiso 1 1 calc R . . . .
C22 C 0.4728(2) 0.3476(3) 1.05413(19) 0.0748(18) Uani 1 1 d . . . . .
C23 C 0.4331(2) 0.3644(4) 1.0456(2) 0.081(2) Uani 1 1 d . . . . .
H23A H 0.415228 0.338810 1.039422 0.097 Uiso 1 1 calc R . . . .
H23B H 0.429637 0.386903 1.027887 0.097 Uiso 1 1 calc R . . . .
C24 C 0.4280(2) 0.3865(4) 1.0763(2) 0.083(2) Uani 1 1 d . . . . .
C25 C 0.3969(2) 0.4089(3) 1.08255(19) 0.0780(19) Uani 1 1 d . . . . .
H25 H 0.374808 0.411849 1.066317 0.094 Uiso 1 1 calc R . . . .
C26 C 0.3986(2) 0.4273(3) 1.1132(2) 0.0775(19) Uani 1 1 d . . . . .
C27 C 0.4299(2) 0.4206(4) 1.1369(2) 0.083(2) Uani 1 1 d . . . . .
H27 H 0.430697 0.432974 1.157582 0.099 Uiso 1 1 calc R . . . .
C28 C 0.4610(2) 0.3960(4) 1.13118(19) 0.080(2) Uani 1 1 d . . . . .
H28 H 0.482157 0.390307 1.147968 0.095 Uiso 1 1 calc R . . . .
C29 C 0.45983(19) 0.3802(3) 1.10010(18) 0.0712(17) Uani 1 1 d . . . . .
C30 C 0.4879(2) 0.3559(3) 1.08680(18) 0.0693(16) Uani 1 1 d . . . . .
C31 C 0.5246(2) 0.3419(3) 1.10038(19) 0.0761(19) Uani 1 1 d . . . . .
H31 H 0.535119 0.346948 1.122447 0.091 Uiso 1 1 calc R . . . .
C32 C 0.5453(2) 0.3204(3) 1.0806(2) 0.0758(19) Uani 1 1 d . . . . .
H32 H 0.570374 0.311180 1.089409 0.091 Uiso 1 1 calc R . . . .
C33 C 0.3015(2) 0.4806(3) 1.1032(2) 0.084(2) Uani 1 1 d . . . . .
H33 H 0.277450 0.477440 1.089400 0.100 Uiso 1 1 calc R . . . .
C34 C 0.3307(2) 0.4498(3) 1.0991(2) 0.079(2) Uani 1 1 d . . . . .
H34 H 0.325997 0.426321 1.083335 0.095 Uiso 1 1 calc R . . . .
C35 C 0.3657(2) 0.4550(3) 1.1187(2) 0.0781(19) Uani 1 1 d . . . . .
C36 C 0.3703(2) 0.4893(3) 1.1426(2) 0.0784(19) Uani 1 1 d . . . . .
H36 H 0.393912 0.493549 1.156758 0.094 Uiso 1 1 calc R . . . .
C37 C 0.3403(2) 0.5166(4) 1.1450(2) 0.080(2) Uani 1 1 d . . . . .
H37 H 0.343500 0.539000 1.161470 0.096 Uiso 1 1 calc R . . . .
C38 C 0.6818(2) 0.1851(3) 0.9560(2) 0.089(2) Uani 1 1 d D . . . .
C39 C 0.6769(3) 0.1839(4) 0.9887(2) 0.098(3) Uani 1 1 d D . . . .
C40 C 0.6431(4) 0.1631(4) 0.9876(4) 0.119(4) Uani 1 1 d . . . . .
C41 C 0.6248(3) 0.1524(5) 0.9554(4) 0.117(4) Uani 1 1 d . . . . .
C42 C 0.6490(4) 0.1663(4) 0.9345(3) 0.104(3) Uani 1 1 d . . . . .
C43 C 0.7147(4) 0.2066(6) 0.9451(4) 0.140(6) Uani 1 1 d . . . . .
H43A H 0.726346 0.229698 0.960679 0.210 Uiso 1 1 calc GR . . . .
H43B H 0.705885 0.221151 0.924119 0.210 Uiso 1 1 calc GR . . . .
H43C H 0.733152 0.182917 0.943264 0.210 Uiso 1 1 calc GR . . . .
C44 C 0.7037(5) 0.2002(6) 1.0161(4) 0.144(6) Uani 1 1 d . . . . .
H44A H 0.691422 0.203806 1.034252 0.215 Uiso 1 1 calc GR . . . .
H44B H 0.713730 0.229724 1.011005 0.215 Uiso 1 1 calc GR . . . .
H44C H 0.724263 0.178052 1.021669 0.215 Uiso 1 1 calc GR . . . .
C45 C 0.6271(7) 0.1542(7) 1.0184(5) 0.175(9) Uani 1 1 d . . . . .
H45A H 0.626813 0.121258 1.022507 0.263 Uiso 1 1 calc GR . . . .
H45B H 0.601459 0.166253 1.015031 0.263 Uiso 1 1 calc GR . . . .
H45C H 0.642914 0.169627 1.036740 0.263 Uiso 1 1 calc GR . . . .
C46 C 0.5884(5) 0.1297(7) 0.9444(6) 0.164(7) Uani 1 1 d . . . . .
H46A H 0.576010 0.142345 0.923587 0.247 Uiso 1 1 calc GR . . . .
H46B H 0.572613 0.134945 0.960021 0.247 Uiso 1 1 calc GR . . . .
H46C H 0.592315 0.096806 0.942290 0.247 Uiso 1 1 calc GR . . . .
C47 C 0.6414(6) 0.1636(6) 0.8988(4) 0.155(7) Uani 1 1 d . . . . .
H47A H 0.614868 0.170085 0.890028 0.233 Uiso 1 1 calc GR . . . .
H47B H 0.647484 0.132828 0.892283 0.233 Uiso 1 1 calc GR . . . .
H47C H 0.656967 0.186124 0.890611 0.233 Uiso 1 1 calc GR . . . .
C48 C 0.7496(3) 0.4519(6) 0.8256(3) 0.114(4) Uani 1 1 d . . . . .
C49 C 0.7682(5) 0.4893(5) 0.8474(5) 0.136(6) Uani 1 1 d . . . . .
C50 C 0.7946(3) 0.4707(4) 0.8731(3) 0.102(3) Uani 1 1 d . . . . .
C51 C 0.7935(3) 0.4200(4) 0.8679(3) 0.091(2) Uani 1 1 d . . . . .
C52 C 0.7678(3) 0.4097(5) 0.8399(3) 0.104(3) Uani 1 1 d . . . . .
C53 C 0.7222(4) 0.4557(9) 0.7959(4) 0.169(8) Uani 1 1 d . U . . .
H53A H 0.734842 0.463339 0.778519 0.253 Uiso 1 1 calc GR . . . .
H53B H 0.704176 0.479896 0.797913 0.253 Uiso 1 1 calc GR . . . .
H53C H 0.708896 0.426565 0.791223 0.253 Uiso 1 1 calc GR . . . .
C54 C 0.7570(6) 0.5347(7) 0.8391(6) 0.171(7) Uani 1 1 d . U . . .
H54A H 0.755330 0.551742 0.858534 0.257 Uiso 1 1 calc GR . . . .
H54B H 0.732481 0.534605 0.824333 0.257 Uiso 1 1 calc GR . . . .
H54C H 0.775545 0.549303 0.828745 0.257 Uiso 1 1 calc GR . . . .
C55 C 0.8164(5) 0.4971(7) 0.8987(5) 0.167(8) Uani 1 1 d . U . . .
H55A H 0.843149 0.491486 0.899914 0.251 Uiso 1 1 calc GR . . . .
H55B H 0.809920 0.488199 0.919028 0.251 Uiso 1 1 calc GR . . . .
H55C H 0.811007 0.529709 0.894784 0.251 Uiso 1 1 calc GR . . . .
C56 C 0.8203(4) 0.3924(7) 0.8910(4) 0.138(6) Uani 1 1 d . . . . .
H56A H 0.816408 0.359894 0.885625 0.208 Uiso 1 1 calc GR . . . .
H56B H 0.816243 0.397786 0.912667 0.208 Uiso 1 1 calc GR . . . .
H56C H 0.845949 0.401109 0.890007 0.208 Uiso 1 1 calc GR . . . .
C57 C 0.7582(5) 0.3627(6) 0.8277(5) 0.147(6) Uani 1 1 d . . . . .
H57A H 0.769122 0.340445 0.844294 0.220 Uiso 1 1 calc GR . . . .
H57B H 0.768308 0.357467 0.808511 0.220 Uiso 1 1 calc GR . . . .
H57C H 0.730872 0.359027 0.822423 0.220 Uiso 1 1 calc GR . . . .
C58 C 0.7046(3) 0.4857(4) 0.6638(2) 0.087(2) Uani 1 1 d . . . . .
C59 C 0.7008(2) 0.4370(3) 0.6592(2) 0.080(2) Uani 1 1 d . . . . .
C60 C 0.7113(2) 0.4143(3) 0.6327(2) 0.080(2) Uani 1 1 d . . . . .
C61 C 0.7025(3) 0.3662(3) 0.6266(2) 0.084(2) Uani 1 1 d . . . . .
C62 C 0.7103(3) 0.3469(3) 0.5989(2) 0.087(2) Uani 1 1 d . . . . .
H62 H 0.721278 0.364991 0.584872 0.104 Uiso 1 1 calc R . . . .
C63 C 0.7019(3) 0.3011(4) 0.5919(2) 0.087(2) Uani 1 1 d . . . . .
H63 H 0.708710 0.287738 0.573577 0.104 Uiso 1 1 calc R . . . .
C64 C 0.6840(3) 0.2746(4) 0.6109(3) 0.093(3) Uani 1 1 d . . . . .
H64 H 0.677869 0.243694 0.605056 0.112 Uiso 1 1 calc R . . . .
C65 C 0.6747(2) 0.2929(3) 0.6389(2) 0.082(2) Uani 1 1 d . . . . .
C66 C 0.6845(2) 0.3391(3) 0.6473(2) 0.0768(19) Uani 1 1 d . . . . .
C67 C 0.6769(2) 0.3595(4) 0.6752(2) 0.085(2) Uani 1 1 d . . . . .
C68 C 0.6831(2) 0.4111(4) 0.6804(2) 0.084(2) Uani 1 1 d . . . . .
C69 C 0.6722(3) 0.4311(5) 0.7057(3) 0.102(3) Uani 1 1 d . . . . .
H69 H 0.661420 0.412719 0.719733 0.122 Uiso 1 1 calc R . . . .
C70 C 0.6763(3) 0.4765(4) 0.7112(3) 0.099(3) Uani 1 1 d . . . . .
H70 H 0.668359 0.489569 0.729110 0.119 Uiso 1 1 calc R . . . .
C71 C 0.6920(3) 0.5045(4) 0.6910(3) 0.092(2) Uani 1 1 d . . . . .
H71 H 0.694365 0.536437 0.695226 0.110 Uiso 1 1 calc R . . . .
C72 C 0.7034(3) 0.5571(3) 0.5765(2) 0.086(2) Uani 1 1 d . . . . .
H72 H 0.708646 0.576762 0.594643 0.103 Uiso 1 1 calc R . . . .
C73 C 0.6801(3) 0.5722(3) 0.5476(2) 0.081(2) Uani 1 1 d . . . . .
H73 H 0.670703 0.602640 0.546109 0.097 Uiso 1 1 calc R . . . .
C74 C 0.6705(2) 0.5431(3) 0.52132(19) 0.0729(17) Uani 1 1 d . . . . .
C75 C 0.6855(2) 0.4993(3) 0.52482(19) 0.0752(18) Uani 1 1 d . . . . .
H75 H 0.679223 0.477572 0.507962 0.090 Uiso 1 1 calc R . . . .
C76 C 0.7101(2) 0.4875(3) 0.5537(2) 0.081(2) Uani 1 1 d . . . . .
H76 H 0.721266 0.458044 0.555227 0.098 Uiso 1 1 calc R . . . .
C77 C 0.6457(2) 0.5577(3) 0.49113(19) 0.0743(18) Uani 1 1 d . . . . .
C78 C 0.6177(2) 0.5890(4) 0.4918(2) 0.082(2) Uani 1 1 d . . . . .
H78 H 0.614241 0.601153 0.511592 0.099 Uiso 1 1 calc R . . . .
C79 C 0.5942(2) 0.6028(3) 0.4628(2) 0.0781(19) Uani 1 1 d . . . . .
C80 C 0.5618(3) 0.6361(5) 0.4580(2) 0.098(3) Uani 1 1 d . . . . .
H80A H 0.570200 0.667477 0.464670 0.118 Uiso 1 1 calc R . . . .
H80B H 0.542307 0.626367 0.469624 0.118 Uiso 1 1 calc R . . . .
C81 C 0.5477(2) 0.6326(3) 0.4213(2) 0.0775(19) Uani 1 1 d . . . . .
C82 C 0.5175(2) 0.6553(4) 0.4030(2) 0.084(2) Uani 1 1 d . . . . .
H82 H 0.502910 0.675741 0.412706 0.101 Uiso 1 1 calc R . . . .
C83 C 0.5087(2) 0.6476(3) 0.3699(2) 0.081(2) Uani 1 1 d . . . . .
C84 C 0.5316(2) 0.6194(4) 0.3565(2) 0.087(2) Uani 1 1 d . . . . .
H84 H 0.525950 0.614550 0.333984 0.104 Uiso 1 1 calc R . . . .
C85 C 0.5629(2) 0.5979(4) 0.3753(2) 0.081(2) Uani 1 1 d . . . . .
H85 H 0.578852 0.579365 0.365661 0.097 Uiso 1 1 calc R . . . .
C86 C 0.5701(2) 0.6041(3) 0.4079(2) 0.078(2) Uani 1 1 d . . . . .
C87 C 0.5997(2) 0.5847(3) 0.43368(19) 0.0758(19) Uani 1 1 d . . . . .
C88 C 0.6276(2) 0.5532(3) 0.43307(19) 0.0774(19) Uani 1 1 d . . . . .
H88 H 0.631213 0.541042 0.413293 0.093 Uiso 1 1 calc R . . . .
C89 C 0.6501(2) 0.5395(3) 0.4615(2) 0.0784(19) Uani 1 1 d . . . . .
H89 H 0.669075 0.517350 0.461254 0.094 Uiso 1 1 calc R . . . .
C90 C 0.4205(3) 0.6666(4) 0.3073(2) 0.096(3) Uani 1 1 d . . . . .
H90 H 0.407023 0.652244 0.288324 0.115 Uiso 1 1 calc R . . . .
C91 C 0.4545(3) 0.6489(4) 0.3223(2) 0.092(2) Uani 1 1 d . . . . .
H91 H 0.464341 0.623080 0.313363 0.110 Uiso 1 1 calc R . . . .
C92 C 0.4748(2) 0.6684(3) 0.3503(2) 0.0772(19) Uani 1 1 d . . . . .
C93 C 0.4588(3) 0.7073(4) 0.3610(3) 0.098(3) Uani 1 1 d . . . . .
H93 H 0.472057 0.722732 0.379568 0.117 Uiso 1 1 calc R . . . .
C94 C 0.4245(3) 0.7240(4) 0.3457(3) 0.094(3) Uani 1 1 d . . . . .
H94 H 0.414012 0.749943 0.353992 0.112 Uiso 1 1 calc R . . . .
C95 C 0.8075(3) 0.5059(4) 0.6569(2) 0.093(3) Uani 1 1 d . . . . .
C96 C 0.8127(3) 0.4677(5) 0.6383(3) 0.106(3) Uani 1 1 d . . . . .
C97 C 0.8089(3) 0.4808(4) 0.6056(3) 0.094(3) Uani 1 1 d . . . . .
C98 C 0.8035(3) 0.5294(4) 0.6044(3) 0.093(2) Uani 1 1 d . . . . .
C99 C 0.8007(3) 0.5443(4) 0.6355(3) 0.091(2) Uani 1 1 d . . . . .
C100 C 0.8079(5) 0.5075(6) 0.6912(3) 0.132(5) Uani 1 1 d . . . . .
H10A H 0.809068 0.476299 0.699714 0.198 Uiso 1 1 calc GR . . . .
H10B H 0.784956 0.522478 0.694534 0.198 Uiso 1 1 calc GR . . . .
H10C H 0.829812 0.524832 0.702244 0.198 Uiso 1 1 calc GR . . . .
C101 C 0.8185(4) 0.4175(5) 0.6508(4) 0.124(4) Uani 1 1 d . . . . .
H10D H 0.809957 0.414861 0.671033 0.186 Uiso 1 1 calc GR . . . .
H10E H 0.845120 0.409573 0.654351 0.186 Uiso 1 1 calc GR . . . .
H10F H 0.803903 0.396693 0.634927 0.186 Uiso 1 1 calc GR . . . .
C102 C 0.8140(4) 0.4517(5) 0.5782(3) 0.118(4) Uani 1 1 d . . . . .
H10G H 0.798688 0.463845 0.558203 0.177 Uiso 1 1 calc GR . . . .
H10H H 0.806118 0.420319 0.581439 0.177 Uiso 1 1 calc GR . . . .
H10I H 0.840456 0.451834 0.576780 0.177 Uiso 1 1 calc GR . . . .
C103 C 0.7996(4) 0.5589(4) 0.5742(3) 0.109(3) Uani 1 1 d . . . . .
H10J H 0.786061 0.587060 0.576883 0.164 Uiso 1 1 calc GR . . . .
H10K H 0.785678 0.541818 0.555688 0.164 Uiso 1 1 calc GR . . . .
H10L H 0.824593 0.566522 0.570701 0.164 Uiso 1 1 calc GR . . . .
C104 C 0.7946(4) 0.5921(5) 0.6456(4) 0.118(4) Uani 1 1 d . . . . .
H10M H 0.817710 0.609801 0.647079 0.178 Uiso 1 1 calc GR . . . .
H10N H 0.787565 0.591704 0.666507 0.178 Uiso 1 1 calc GR . . . .
H10O H 0.774387 0.606287 0.629697 0.178 Uiso 1 1 calc GR . . . .
C105 C 0.6682(5) 0.2648(5) 0.7514(3) 0.128(5) Uani 1 1 d D . . . .
C106 C 0.6341(4) 0.2424(5) 0.7431(4) 0.116(4) Uani 1 1 d D . . . .
C107 C 0.6374(4) 0.2084(5) 0.7211(3) 0.114(4) Uani 1 1 d . . . . .
C108 C 0.6751(6) 0.2095(7) 0.7170(4) 0.147(6) Uani 1 1 d . . . . .
C109 C 0.6937(3) 0.2436(6) 0.7377(4) 0.129(5) Uani 1 1 d . U . . .
C110 C 0.6822(10) 0.3026(8) 0.7708(6) 0.233(13) Uani 1 1 d . U . . .
H11A H 0.709543 0.300201 0.777489 0.349 Uiso 1 1 calc GR . . . .
H11B H 0.671130 0.302974 0.789871 0.349 Uiso 1 1 calc GR . . . .
H11C H 0.675650 0.330977 0.758684 0.349 Uiso 1 1 calc GR . . . .
C111 C 0.5974(6) 0.2535(9) 0.7550(5) 0.182(9) Uani 1 1 d . U . . .
H11D H 0.579131 0.228922 0.748570 0.273 Uiso 1 1 calc GR . . . .
H11E H 0.586885 0.282482 0.745607 0.273 Uiso 1 1 calc GR . . . .
H11F H 0.603274 0.256153 0.778465 0.273 Uiso 1 1 calc GR . . . .
C112 C 0.6062(6) 0.1756(7) 0.7061(6) 0.191(10) Uani 1 1 d . U . . .
H11G H 0.614471 0.144043 0.711051 0.286 Uiso 1 1 calc GR . . . .
H11H H 0.600094 0.180001 0.682846 0.286 Uiso 1 1 calc GR . . . .
H11I H 0.583874 0.181727 0.714863 0.286 Uiso 1 1 calc GR . . . .
C113 C 0.6908(9) 0.1766(8) 0.6941(6) 0.204(10) Uani 1 1 d . U . . .
H11J H 0.699928 0.148427 0.705588 0.306 Uiso 1 1 calc GR . . . .
H11K H 0.711416 0.191596 0.686682 0.306 Uiso 1 1 calc GR . . . .
H11L H 0.670748 0.169050 0.675559 0.306 Uiso 1 1 calc GR . . . .
C114 C 0.7340(5) 0.2576(10) 0.7403(7) 0.221(12) Uani 1 1 d . U . . .
H11M H 0.735166 0.283174 0.725628 0.331 Uiso 1 1 calc GR . . . .
H11N H 0.748336 0.231696 0.734527 0.331 Uiso 1 1 calc GR . . . .
H11O H 0.744798 0.267151 0.762313 0.331 Uiso 1 1 calc GR . . . .
C115 C 0.5586(2) 0.2112(3) 0.1165(2) 0.0776(19) Uani 1 1 d . . . . .
C116 C 0.5204(2) 0.2232(3) 0.1155(2) 0.0758(19) Uani 1 1 d . . . . .
C117 C 0.5065(2) 0.2413(3) 0.14138(19) 0.077(2) Uani 1 1 d . . . . .
C118 C 0.4683(2) 0.2584(3) 0.1372(2) 0.081(2) Uani 1 1 d . . . . .
C119 C 0.4578(3) 0.2814(4) 0.1624(3) 0.093(3) Uani 1 1 d . . . . .
H119 H 0.475059 0.284298 0.182331 0.111 Uiso 1 1 calc R . . . .
C120 C 0.4233(3) 0.2995(5) 0.1587(2) 0.096(3) Uani 1 1 d . . . . .
H120 H 0.416873 0.314934 0.176401 0.115 Uiso 1 1 calc R . . . .
C121 C 0.3964(2) 0.2965(4) 0.1300(2) 0.088(2) Uani 1 1 d . . . . .
H121 H 0.372431 0.310161 0.128197 0.106 Uiso 1 1 calc R . . . .
C122 C 0.4054(2) 0.2731(3) 0.1037(2) 0.078(2) Uani 1 1 d . . . . .
C123 C 0.4421(2) 0.2536(3) 0.1073(2) 0.0748(18) Uani 1 1 d . . . . .
C124 C 0.45368(19) 0.2303(3) 0.08171(19) 0.0701(17) Uani 1 1 d . . . . .
C125 C 0.4932(2) 0.2163(3) 0.0849(2) 0.077(2) Uani 1 1 d . . . . .
C126 C 0.5042(3) 0.1978(4) 0.0594(2) 0.090(2) Uani 1 1 d . . . . .
H126 H 0.486144 0.194009 0.039941 0.108 Uiso 1 1 calc R . . . .
C127 C 0.5419(3) 0.1838(4) 0.0605(3) 0.093(3) Uani 1 1 d . . . . .
H127 H 0.548873 0.169908 0.042439 0.112 Uiso 1 1 calc R . . . .
C128 C 0.5684(2) 0.1912(4) 0.0890(2) 0.086(2) Uani 1 1 d . . . . .
H128 H 0.593771 0.182515 0.089987 0.104 Uiso 1 1 calc R . . . .
C129 C 0.6144(2) 0.3104(3) 0.1607(2) 0.080(2) Uani 1 1 d . . . . .
H129 H 0.629413 0.287651 0.153609 0.096 Uiso 1 1 calc R . . . .
C130 C 0.6184(2) 0.3554(4) 0.1522(2) 0.086(2) Uani 1 1 d . . . . .
H130 H 0.635627 0.362806 0.139023 0.103 Uiso 1 1 calc R . . . .
C131 C 0.5974(2) 0.3907(4) 0.16265(19) 0.079(2) Uani 1 1 d . . . . .
C132 C 0.5738(2) 0.3772(4) 0.1824(2) 0.085(2) Uani 1 1 d . . . . .
H132 H 0.559822 0.399579 0.191056 0.102 Uiso 1 1 calc R . . . .
C133 C 0.5706(2) 0.3325(4) 0.18960(18) 0.079(2) Uani 1 1 d . . . . .
H133 H 0.553839 0.324268 0.202979 0.095 Uiso 1 1 calc R . . . .
C134 C 0.5992(2) 0.4379(3) 0.1512(2) 0.078(2) Uani 1 1 d . . . . .
C135 C 0.6101(3) 0.4457(4) 0.1222(2) 0.091(2) Uani 1 1 d . . . . .
H135 H 0.617681 0.420608 0.111009 0.110 Uiso 1 1 calc R . . . .
C136 C 0.6100(3) 0.4896(4) 0.1094(2) 0.086(2) Uani 1 1 d . . . . .
C137 C 0.6201(5) 0.5053(4) 0.0795(3) 0.115(4) Uani 1 1 d . . . . .
H13A H 0.603726 0.491083 0.060525 0.138 Uiso 1 1 calc R . . . .
H13B H 0.646578 0.497915 0.079361 0.138 Uiso 1 1 calc R . . . .
C138 C 0.6142(3) 0.5562(4) 0.0796(2) 0.091(2) Uani 1 1 d . . . . .
C139 C 0.6199(3) 0.5888(4) 0.0586(2) 0.097(3) Uani 1 1 d . . . . .
H139 H 0.629375 0.580527 0.040348 0.117 Uiso 1 1 calc R . . . .
C140 C 0.6119(2) 0.6339(4) 0.0637(2) 0.084(2) Uani 1 1 d . . . . .
C141 C 0.6004(3) 0.6467(4) 0.0914(3) 0.093(2) Uani 1 1 d . . . . .
H141 H 0.595587 0.677940 0.095063 0.112 Uiso 1 1 calc R . . . .
C142 C 0.5960(3) 0.6140(4) 0.1137(2) 0.086(2) Uani 1 1 d . . . . .
H142 H 0.587922 0.622879 0.132552 0.103 Uiso 1 1 calc R . . . .
C143 C 0.6033(2) 0.5689(4) 0.1087(2) 0.080(2) Uani 1 1 d . . . . .
C144 C 0.6002(2) 0.5272(3) 0.12717(19) 0.0746(18) Uani 1 1 d . . . . .
C145 C 0.5900(3) 0.5198(3) 0.1563(2) 0.081(2) Uani 1 1 d . . . . .
H145 H 0.583692 0.545022 0.168163 0.098 Uiso 1 1 calc R . . . .
C146 C 0.5890(3) 0.4767(4) 0.1678(2) 0.087(2) Uani 1 1 d . . . . .
H146 H 0.581258 0.472186 0.187503 0.104 Uiso 1 1 calc R . . . .
C147 C 0.5957(2) 0.7365(4) 0.0079(2) 0.084(2) Uani 1 1 d . . . . .
H147 H 0.579776 0.762496 0.003960 0.101 Uiso 1 1 calc R . . . .
C148 C 0.5916(2) 0.7055(4) 0.0324(2) 0.088(2) Uani 1 1 d . . . . .
H148 H 0.572551 0.710139 0.044206 0.106 Uiso 1 1 calc R . . . .
C149 C 0.6163(2) 0.6673(3) 0.0390(2) 0.083(2) Uani 1 1 d . . . . .
C150 C 0.6430(3) 0.6646(4) 0.0206(2) 0.088(2) Uani 1 1 d . . . . .
H150 H 0.660921 0.640474 0.024558 0.106 Uiso 1 1 calc R . . . .
C151 C 0.6446(2) 0.6959(4) -0.0033(2) 0.089(2) Uani 1 1 d . . . . .
H151 H 0.663313 0.692442 -0.015635 0.107 Uiso 1 1 calc R . . . .
C152 C 0.5838(5) 0.1633(7) 0.2075(5) 0.111(5) Uani 0.692(16) 1 d D U . A 1
C153 C 0.6200(4) 0.1723(7) 0.2036(5) 0.090(5) Uani 0.692(16) 1 d D U . A 1
C154 C 0.6297(7) 0.2150(9) 0.2198(7) 0.111(7) Uani 0.692(16) 1 d D U . A 1
C155 C 0.6036(6) 0.2251(7) 0.2379(5) 0.102(5) Uani 0.692(16) 1 d D U . A 1
C156 C 0.5746(4) 0.1946(7) 0.2289(5) 0.100(6) Uani 0.692(16) 1 d D U . A 1
C157 C 0.5618(7) 0.1186(8) 0.1943(7) 0.146(9) Uani 0.692(16) 1 d . U . A 1
H15A H 0.568899 0.109335 0.174299 0.219 Uiso 0.692(16) 1 calc GR . . A 1
H15B H 0.534735 0.124681 0.190072 0.219 Uiso 0.692(16) 1 calc GR . . A 1
H15C H 0.567940 0.094065 0.210129 0.219 Uiso 0.692(16) 1 calc GR . . A 1
C158 C 0.6391(6) 0.1457(9) 0.1808(5) 0.127(7) Uani 0.692(16) 1 d . U . A 1
H15D H 0.653115 0.119998 0.192197 0.190 Uiso 0.692(16) 1 calc GR . . A 1
H15E H 0.656345 0.166003 0.172620 0.190 Uiso 0.692(16) 1 calc GR . . A 1
H15F H 0.620041 0.134138 0.162780 0.190 Uiso 0.692(16) 1 calc GR . . A 1
C159 C 0.6705(5) 0.2307(9) 0.2203(6) 0.123(7) Uani 0.692(16) 1 d . U . A 1
H15G H 0.676574 0.257414 0.234320 0.184 Uiso 0.692(16) 1 calc GR . . A 1
H15H H 0.672859 0.238813 0.198516 0.184 Uiso 0.692(16) 1 calc GR . . A 1
H15I H 0.687961 0.205758 0.228351 0.184 Uiso 0.692(16) 1 calc GR . . A 1
C160 C 0.6100(7) 0.2676(9) 0.2574(4) 0.137(8) Uani 0.692(16) 1 d . U . A 1
H16A H 0.589368 0.289135 0.249837 0.205 Uiso 0.692(16) 1 calc GR . . A 1
H16B H 0.633741 0.281631 0.255328 0.205 Uiso 0.692(16) 1 calc GR . . A 1
H16C H 0.610932 0.260155 0.279964 0.205 Uiso 0.692(16) 1 calc GR . . A 1
C161 C 0.5381(5) 0.1981(10) 0.2403(6) 0.141(8) Uani 0.692(16) 1 d D U . A 1
H16D H 0.517083 0.199907 0.221741 0.212 Uiso 0.692(16) 1 calc GR . . A 1
H16E H 0.538462 0.225561 0.253511 0.212 Uiso 0.692(16) 1 calc GR . . A 1
H16F H 0.535062 0.170958 0.253057 0.212 Uiso 0.692(16) 1 calc GR . . A 1
C252 C 0.6091(5) 0.1654(6) 0.2087(4) 0.075(9) Uani 0.308(16) 1 d . U . A 2
C253 C 0.6360(5) 0.2024(7) 0.2164(5) 0.057(7) Uani 0.308(16) 1 d G U . A 2
C254 C 0.6214(6) 0.2350(7) 0.2362(4) 0.071(7) Uani 0.308(16) 1 d G U . A 2
C255 C 0.5855(7) 0.2182(8) 0.2408(5) 0.072(7) Uani 0.308(16) 1 d G U . A 2
C256 C 0.5780(6) 0.1752(7) 0.2238(6) 0.071(8) Uani 0.308(16) 1 d G U . A 2
C257 C 0.6131(10) 0.1232(11) 0.1881(7) 0.117(13) Uani 0.308(16) 1 d G U . A 2
H25A H 0.591894 0.122050 0.169616 0.175 Uiso 0.308(16) 1 calc GR . . A 2
H25B H 0.613277 0.095420 0.200953 0.175 Uiso 0.308(16) 1 calc GR . . A 2
H25C H 0.636593 0.125252 0.180475 0.175 Uiso 0.308(16) 1 calc GR . . A 2
C258 C 0.6697(8) 0.2084(15) 0.2044(10) 0.099(11) Uani 0.308(16) 1 d . U . A 2
H25D H 0.668435 0.237364 0.192616 0.149 Uiso 0.308(16) 1 calc GR . . A 2
H25E H 0.672277 0.183027 0.189941 0.149 Uiso 0.308(16) 1 calc GR . . A 2
H25F H 0.691483 0.208815 0.222344 0.149 Uiso 0.308(16) 1 calc GR . . A 2
C259 C 0.6405(14) 0.2799(17) 0.2519(13) 0.117(13) Uani 0.308(16) 1 d . U . A 2
H25G H 0.657753 0.291596 0.238990 0.176 Uiso 0.308(16) 1 calc GR . . A 2
H25H H 0.654524 0.273204 0.273625 0.176 Uiso 0.308(16) 1 calc GR . . A 2
H25I H 0.621237 0.302908 0.252791 0.176 Uiso 0.308(16) 1 calc GR . . A 2
C260 C 0.5674(13) 0.2455(14) 0.2602(7) 0.108(12) Uani 0.308(16) 1 d . U . A 2
H26A H 0.543930 0.230635 0.262410 0.162 Uiso 0.308(16) 1 calc GR . . A 2
H26B H 0.561760 0.275584 0.250238 0.162 Uiso 0.308(16) 1 calc GR . . A 2
H26C H 0.583753 0.249126 0.281425 0.162 Uiso 0.308(16) 1 calc GR . . A 2
C261 C 0.5437(13) 0.1474(19) 0.2177(13) 0.136(17) Uani 0.308(16) 1 d . U . A 2
H26D H 0.550279 0.115111 0.221864 0.204 Uiso 0.308(16) 1 calc GR . . A 2
H26E H 0.530538 0.151079 0.195325 0.204 Uiso 0.308(16) 1 calc GR . . A 2
H26F H 0.527319 0.157367 0.231898 0.204 Uiso 0.308(16) 1 calc GR . . A 2
C162 C 0.3398(3) 0.1740(4) 0.0651(3) 0.100(3) Uani 1 1 d . . . . .
C163 C 0.3171(2) 0.1968(4) 0.0381(2) 0.084(2) Uani 1 1 d . . . . .
C164 C 0.3305(3) 0.1824(5) 0.0110(3) 0.106(3) Uani 1 1 d . . . . .
C165 C 0.3636(4) 0.1526(6) 0.0205(5) 0.129(5) Uani 1 1 d . . . . .
C166 C 0.3677(3) 0.1469(5) 0.0530(5) 0.128(5) Uani 1 1 d . . . . .
C167 C 0.3350(5) 0.1805(7) 0.0994(3) 0.148(7) Uani 1 1 d . . . . .
H16G H 0.353465 0.161712 0.113916 0.222 Uiso 1 1 calc R . . . .
H16H H 0.338871 0.212795 0.105455 0.222 Uiso 1 1 calc R . . . .
H16I H 0.309657 0.171229 0.100992 0.222 Uiso 1 1 calc R . . . .
C168 C 0.2836(3) 0.2257(4) 0.0381(3) 0.102(3) Uani 1 1 d . . . . .
H16J H 0.281656 0.249210 0.021469 0.154 Uiso 1 1 calc GR . . . .
H16K H 0.286096 0.240374 0.059093 0.154 Uiso 1 1 calc GR . . . .
H16L H 0.261070 0.206540 0.033774 0.154 Uiso 1 1 calc GR . . . .
C169 C 0.3151(4) 0.1978(6) -0.0235(3) 0.133(6) Uani 1 1 d . . . . .
H16M H 0.294825 0.177224 -0.033626 0.200 Uiso 1 1 calc GR . . . .
H16N H 0.335227 0.197053 -0.035449 0.200 Uiso 1 1 calc GR . . . .
H16O H 0.305347 0.229069 -0.023449 0.200 Uiso 1 1 calc GR . . . .
C170 C 0.3850(7) 0.1315(7) 0.0005(7) 0.192(11) Uani 1 1 d . . . . .
H17A H 0.411603 0.139078 0.008169 0.288 Uiso 1 1 calc GR . . . .
H17B H 0.376641 0.142630 -0.021551 0.288 Uiso 1 1 calc GR . . . .
H17C H 0.381755 0.098258 0.000929 0.288 Uiso 1 1 calc GR . . . .
C171 C 0.4000(4) 0.1186(6) 0.0716(6) 0.192(11) Uani 1 1 d . . . . .
H17D H 0.396875 0.086621 0.064717 0.289 Uiso 1 1 calc GR . . . .
H17E H 0.400342 0.120659 0.094576 0.289 Uiso 1 1 calc GR . . . .
H17F H 0.423745 0.130389 0.067503 0.289 Uiso 1 1 calc GR . . . .
C172 C 0.6939(4) 0.2559(4) 0.1043(3) 0.104(3) Uani 1 1 d . . . . .
C173 C 0.2381(3) 0.4242(3) 0.0154(2) 0.083(2) Uani 1 1 d . . . . .
C174 C 0.4234(6) 0.1746(7) 0.9190(4) 0.182(8) Uani 1 1 d D U . . .
C175 C 0.5784(9) 0.5376(10) 0.2551(8) 0.39(3) Uiso 1 1 d D . . . .
S5 S 0.48921(17) 0.3583(3) 0.23759(14) 0.1133(19) Uani 0.5 1 d D U . . .
O25 O 0.4935(6) 0.3661(7) 0.2063(4) 0.108(5) Uani 0.5 1 d D U . . .
O26 O 0.5101(7) 0.3163(7) 0.2423(7) 0.157(8) Uani 0.5 1 d D U . . .
O27 O 0.4501(5) 0.3588(10) 0.2398(6) 0.147(7) Uani 0.5 1 d D U . . .
C176 C 0.5143(6) 0.4007(8) 0.2636(4) 0.139(9) Uani 0.5 1 d D U . . .
F13 F 0.5120(7) 0.3902(9) 0.2923(4) 0.146(7) Uani 0.5 1 d D U . . .
F14 F 0.5481(6) 0.3992(11) 0.2592(7) 0.208(11) Uani 0.5 1 d D U . . .
F15 F 0.500000 0.4400(8) 0.250000 0.43(3) Uiso 1 2 d DS T P . .
O31 O 0.3154(4) 0.3252(6) 0.0822(3) 0.154(4) Uani 1 1 d . . . . .
H31A H 0.333016 0.308054 0.077484 0.231 Uiso 1 1 d DG . . . .
H31B H 0.296428 0.326008 0.065993 0.231 Uiso 1 1 d DG . . . .

loop_
_atom_site_aniso_label
_atom_site_aniso_U_11
_atom_site_aniso_U_22
_atom_site_aniso_U_33
_atom_site_aniso_U_23
_atom_site_aniso_U_13
_atom_site_aniso_U_12
Rh1 0.0609(3) 0.0969(4) 0.0809(4) -0.0081(3) 0.0272(3) -0.0017(2)
Rh2 0.0659(3) 0.0964(4) 0.0800(4) 0.0017(3) 0.0282(3) 0.0018(3)
Rh3 0.0844(4) 0.0921(4) 0.0678(3) 0.0106(3) 0.0060(3) 0.0083(3)
Rh4 0.0708(3) 0.1151(6) 0.0844(4) 0.0191(4) -0.0003(3) -0.0050(3)
Rh5 0.0552(3) 0.1180(5) 0.0736(4) 0.0208(3) 0.0089(2) 0.0092(3)
Rh6 0.0636(3) 0.0980(5) 0.0874(4) 0.0145(3) 0.0049(3) -0.0090(3)
N1 0.060(3) 0.102(5) 0.080(4) -0.011(4) 0.021(3) -0.008(3)
N2 0.052(3) 0.106(5) 0.076(4) -0.013(3) 0.018(3) -0.004(3)
N3 0.082(4) 0.085(4) 0.077(4) -0.002(3) 0.011(3) -0.004(3)
N4 0.078(4) 0.110(6) 0.077(4) 0.014(4) -0.007(3) 0.004(4)
N5 0.065(3) 0.125(6) 0.052(3) 0.009(3) 0.014(3) 0.011(3)
N6 0.066(4) 0.105(5) 0.079(4) 0.005(4) -0.002(3) -0.009(3)
O1 0.066(3) 0.108(4) 0.080(3) -0.006(3) 0.023(3) -0.007(3)
O2 0.066(3) 0.102(4) 0.069(3) -0.005(3) 0.022(2) -0.014(3)
O3 0.070(3) 0.102(4) 0.087(4) -0.001(3) 0.021(3) -0.009(3)
O4 0.073(3) 0.105(4) 0.074(3) -0.005(3) 0.022(2) 0.001(3)
O5 0.104(4) 0.097(4) 0.078(4) 0.006(3) 0.019(3) 0.017(3)
O6 0.113(5) 0.091(4) 0.071(3) 0.003(3) 0.017(3) 0.011(3)
O7 0.105(5) 0.104(5) 0.092(4) -0.002(4) 0.013(4) -0.017(4)
O8 0.091(4) 0.110(5) 0.072(3) 0.003(3) 0.009(3) -0.003(3)
O9 0.060(3) 0.123(5) 0.083(4) 0.007(3) 0.014(3) 0.010(3)
O10 0.062(3) 0.132(5) 0.071(3) 0.007(3) 0.015(2) 0.005(3)
O11 0.064(3) 0.109(4) 0.081(4) 0.014(3) 0.008(2) 0.007(3)
O12 0.059(3) 0.112(4) 0.080(4) 0.004(3) 0.013(3) -0.009(3)
O13 0.085(3) 0.118(5) 0.069(3) 0.003(3) 0.025(3) -0.002(3)
O14 0.092(4) 0.129(6) 0.099(5) 0.001(4) 0.032(4) 0.030(4)
O15 0.096(4) 0.097(5) 0.106(5) -0.007(4) 0.011(4) -0.007(3)
O16 0.074(3) 0.114(5) 0.103(5) 0.007(4) 0.012(3) -0.005(3)
O17 0.101(5) 0.119(6) 0.099(5) 0.025(4) 0.006(4) 0.000(4)
O18 0.118(5) 0.115(5) 0.088(5) -0.011(4) 0.011(4) 0.008(4)
O19 0.128(7) 0.139(8) 0.158(9) 0.031(7) 0.042(7) 0.004(6)
O20 0.158(10) 0.252(16) 0.104(7) -0.004(9) 0.028(7) -0.010(10)
O21 0.147(11) 0.230(18) 0.253(19) 0.007(15) 0.066(12) 0.018(11)
O22 0.284(18) 0.205(13) 0.090(6) 0.013(7) 0.028(9) 0.027(13)
O23 0.32(2) 0.42(2) 0.32(2) -0.030(16) 0.197(17) -0.018(16)
S1 0.0726(10) 0.0957(13) 0.0760(11) -0.0052(9) 0.0232(8) 0.0017(9)
S2 0.0796(11) 0.0953(15) 0.0903(14) 0.0052(11) 0.0060(10) -0.0045(10)
S3 0.115(2) 0.182(4) 0.133(3) -0.015(3) 0.027(2) 0.021(2)
S4 0.148(3) 0.211(5) 0.121(3) 0.006(3) 0.031(2) -0.035(3)
F1 0.132(5) 0.109(5) 0.138(6) 0.006(4) 0.036(5) 0.025(4)
F2 0.159(7) 0.168(8) 0.100(5) 0.036(5) 0.043(5) 0.007(6)
F3 0.128(6) 0.119(5) 0.171(8) 0.010(5) 0.046(5) -0.034(4)
F4 0.110(4) 0.097(4) 0.152(6) 0.009(4) 0.037(4) -0.003(3)
F5 0.084(3) 0.103(4) 0.123(5) -0.003(3) 0.005(3) -0.002(3)
F6 0.132(5) 0.171(7) 0.092(4) -0.015(4) 0.025(4) -0.021(5)
F7 0.158(11) 0.36(3) 0.35(3) 0.01(2) 0.091(14) 0.096(14)
F8 0.33(2) 0.223(15) 0.118(8) -0.027(8) -0.001(10) 0.029(14)
F9 0.31(2) 0.204(16) 0.29(2) 0.015(15) 0.137(19) -0.021(15)
C1 0.057(4) 0.105(6) 0.083(5) -0.019(4) 0.021(3) 0.000(4)
C2 0.057(3) 0.090(5) 0.073(4) -0.003(4) 0.025(3) 0.006(3)
C3 0.060(3) 0.088(5) 0.074(4) -0.017(4) 0.022(3) 0.000(3)
C4 0.062(3) 0.089(5) 0.071(4) -0.007(4) 0.022(3) 0.004(3)
C5 0.069(4) 0.087(5) 0.073(4) -0.008(4) 0.021(3) 0.000(3)
C6 0.071(4) 0.106(6) 0.074(5) -0.007(4) 0.022(4) -0.007(4)
C7 0.062(3) 0.098(5) 0.072(4) -0.007(4) 0.022(3) -0.002(3)
C8 0.056(3) 0.100(6) 0.077(5) -0.015(4) 0.014(3) -0.005(3)
C9 0.049(3) 0.092(5) 0.077(4) -0.007(4) 0.022(3) 0.001(3)
C10 0.068(4) 0.094(5) 0.073(4) -0.010(4) 0.026(3) 0.005(4)
C11 0.069(4) 0.099(6) 0.070(4) -0.005(4) 0.018(3) 0.001(4)
C12 0.072(4) 0.115(7) 0.074(5) -0.017(5) 0.013(4) -0.003(4)
C13 0.078(5) 0.129(8) 0.069(5) -0.006(5) 0.006(4) -0.005(5)
C14 0.069(4) 0.110(7) 0.086(6) -0.011(5) 0.016(4) -0.009(4)
C15 0.064(4) 0.103(6) 0.076(5) -0.021(4) 0.021(3) -0.008(4)
C16 0.060(4) 0.104(6) 0.074(5) -0.004(4) 0.019(3) -0.001(4)
C17 0.066(4) 0.091(5) 0.075(5) -0.001(4) 0.025(3) -0.001(3)
C18 0.056(3) 0.094(5) 0.069(4) -0.004(4) 0.013(3) 0.002(3)
C19 0.062(4) 0.093(5) 0.084(5) 0.000(4) 0.024(4) 0.002(3)
C20 0.057(3) 0.088(5) 0.064(4) 0.000(3) 0.017(3) -0.007(3)
C21 0.056(3) 0.100(5) 0.061(4) 0.001(3) 0.010(3) -0.002(3)
C22 0.058(3) 0.098(5) 0.064(4) 0.000(4) 0.002(3) -0.003(3)
C23 0.068(4) 0.109(6) 0.064(4) -0.008(4) 0.011(3) 0.012(4)
C24 0.067(4) 0.115(7) 0.066(4) -0.008(4) 0.008(3) 0.005(4)
C25 0.066(4) 0.103(6) 0.063(4) -0.014(4) 0.009(3) -0.001(4)
C26 0.066(4) 0.101(6) 0.065(4) -0.005(4) 0.014(3) 0.000(4)
C27 0.076(4) 0.114(7) 0.060(4) -0.007(4) 0.017(3) 0.007(4)
C28 0.066(4) 0.116(6) 0.057(4) -0.004(4) 0.015(3) 0.004(4)
C29 0.057(3) 0.095(5) 0.062(4) 0.002(3) 0.014(3) 0.002(3)
C30 0.061(3) 0.087(5) 0.063(4) 0.010(3) 0.018(3) 0.003(3)
C31 0.066(4) 0.103(6) 0.059(4) 0.001(4) 0.011(3) 0.010(4)
C32 0.061(3) 0.094(5) 0.075(5) 0.000(4) 0.020(3) 0.003(3)
C33 0.072(4) 0.099(6) 0.086(5) -0.011(4) 0.029(4) -0.001(4)
C34 0.062(4) 0.099(6) 0.076(5) -0.016(4) 0.013(3) 0.005(4)
C35 0.068(4) 0.099(6) 0.068(4) -0.009(4) 0.018(3) 0.003(4)
C36 0.067(4) 0.102(6) 0.068(4) -0.001(4) 0.019(3) 0.003(4)
C37 0.070(4) 0.104(6) 0.068(4) -0.008(4) 0.017(3) 0.000(4)
C38 0.073(4) 0.090(6) 0.108(7) -0.008(5) 0.031(4) 0.011(4)
C39 0.094(6) 0.112(7) 0.089(6) -0.014(5) 0.022(5) 0.014(5)
C40 0.122(9) 0.101(8) 0.154(12) -0.002(7) 0.070(9) 0.017(6)
C41 0.086(6) 0.126(9) 0.144(11) -0.012(8) 0.035(7) 0.010(6)
C42 0.118(8) 0.106(7) 0.089(6) -0.016(5) 0.023(6) 0.024(6)
C43 0.089(7) 0.169(13) 0.179(15) 0.029(11) 0.066(9) 0.020(8)
C44 0.133(11) 0.155(13) 0.121(10) -0.038(9) -0.024(8) 0.053(10)
C45 0.196(19) 0.152(15) 0.20(2) 0.061(14) 0.091(17) 0.040(14)
C46 0.111(10) 0.157(15) 0.22(2) -0.046(14) 0.022(11) -0.019(10)
C47 0.197(17) 0.155(14) 0.104(9) -0.036(9) 0.008(10) 0.065(13)
C48 0.088(6) 0.173(13) 0.088(6) 0.029(7) 0.032(5) 0.028(7)
C49 0.129(10) 0.122(10) 0.181(16) 0.035(10) 0.091(12) 0.015(8)
C50 0.089(6) 0.117(8) 0.108(7) -0.024(6) 0.038(5) -0.033(6)
C51 0.078(5) 0.108(7) 0.092(6) -0.004(5) 0.029(4) -0.004(4)
C52 0.068(4) 0.145(9) 0.107(7) -0.023(7) 0.039(5) -0.001(5)
C53 0.108(9) 0.30(2) 0.098(9) 0.034(12) 0.022(7) 0.016(12)
C54 0.178(13) 0.158(13) 0.211(15) 0.045(11) 0.118(12) 0.019(10)
C55 0.127(10) 0.225(18) 0.173(15) -0.082(13) 0.085(11) -0.074(11)
C56 0.095(7) 0.198(16) 0.127(10) 0.032(11) 0.033(7) 0.032(9)
C57 0.128(10) 0.157(14) 0.165(14) -0.065(12) 0.055(10) -0.020(9)
C58 0.081(5) 0.103(6) 0.074(5) -0.003(4) 0.013(4) 0.020(4)
C59 0.071(4) 0.093(6) 0.069(4) 0.001(4) -0.002(3) 0.009(4)
C60 0.081(4) 0.087(5) 0.070(4) 0.015(4) 0.012(4) 0.000(4)
C61 0.088(5) 0.094(6) 0.067(4) 0.005(4) 0.011(4) 0.023(4)
C62 0.096(5) 0.085(5) 0.075(5) -0.009(4) 0.006(4) -0.002(4)
C63 0.091(5) 0.100(6) 0.069(5) -0.009(4) 0.016(4) 0.004(5)
C64 0.083(5) 0.089(6) 0.099(7) -0.001(5) 0.001(5) 0.008(4)
C65 0.070(4) 0.096(6) 0.075(5) 0.012(4) 0.009(3) -0.002(4)
C66 0.066(4) 0.080(5) 0.075(5) 0.001(4) -0.005(3) 0.007(3)
C67 0.067(4) 0.118(7) 0.065(4) 0.019(4) 0.000(3) 0.000(4)
C68 0.078(4) 0.105(6) 0.065(4) 0.001(4) 0.004(3) 0.016(4)
C69 0.093(6) 0.135(9) 0.078(6) -0.011(6) 0.021(5) 0.010(6)
C70 0.097(6) 0.115(8) 0.085(6) -0.022(5) 0.022(5) 0.004(5)
C71 0.092(5) 0.100(6) 0.087(6) -0.009(5) 0.022(5) 0.006(5)
C72 0.086(5) 0.089(6) 0.075(5) -0.005(4) -0.002(4) 0.013(4)
C73 0.085(5) 0.086(5) 0.068(4) 0.009(4) 0.008(4) 0.016(4)
C74 0.068(4) 0.080(5) 0.070(4) 0.008(3) 0.011(3) 0.001(3)
C75 0.081(4) 0.083(5) 0.062(4) -0.002(3) 0.014(3) 0.006(4)
C76 0.080(5) 0.080(5) 0.085(5) 0.006(4) 0.019(4) 0.012(4)
C77 0.068(4) 0.093(5) 0.062(4) 0.004(3) 0.014(3) -0.005(3)
C78 0.075(4) 0.107(6) 0.062(4) -0.001(4) 0.007(3) 0.010(4)
C79 0.074(4) 0.091(5) 0.068(4) 0.000(4) 0.012(3) -0.002(4)
C80 0.089(5) 0.139(9) 0.062(5) -0.004(5) 0.005(4) 0.026(6)
C81 0.071(4) 0.092(5) 0.067(4) 0.001(4) 0.008(3) 0.002(4)
C82 0.076(4) 0.108(6) 0.063(4) -0.006(4) 0.004(3) 0.008(4)
C83 0.076(4) 0.099(6) 0.065(4) 0.007(4) 0.006(3) -0.006(4)
C84 0.076(4) 0.115(7) 0.068(5) 0.007(4) 0.011(4) 0.012(4)
C85 0.067(4) 0.110(6) 0.065(4) 0.004(4) 0.011(3) 0.005(4)
C86 0.061(3) 0.102(6) 0.070(4) 0.001(4) 0.012(3) -0.006(4)
C87 0.064(4) 0.097(5) 0.066(4) 0.006(4) 0.014(3) -0.001(3)
C88 0.067(4) 0.105(6) 0.063(4) -0.003(4) 0.019(3) -0.001(4)
C89 0.065(4) 0.094(5) 0.078(5) -0.001(4) 0.021(3) 0.000(4)
C90 0.082(5) 0.125(8) 0.074(5) 0.013(5) -0.001(4) 0.002(5)
C91 0.076(5) 0.122(8) 0.070(5) 0.008(5) 0.002(4) -0.004(5)
C92 0.068(4) 0.085(5) 0.072(5) 0.006(4) 0.001(3) -0.003(3)
C93 0.080(5) 0.118(8) 0.085(6) 0.004(5) -0.003(4) 0.003(5)
C94 0.080(5) 0.097(6) 0.093(6) 0.007(5) -0.006(4) 0.002(4)
C95 0.093(6) 0.102(7) 0.071(5) -0.003(4) -0.012(4) -0.003(5)
C96 0.098(6) 0.126(9) 0.083(6) 0.017(6) -0.004(5) 0.033(6)
C97 0.091(6) 0.098(7) 0.091(6) 0.007(5) 0.012(5) 0.023(5)
C98 0.085(5) 0.105(7) 0.084(6) 0.005(5) 0.008(4) 0.003(5)
C99 0.089(5) 0.090(6) 0.087(6) -0.003(5) 0.001(4) 0.008(4)
C100 0.158(12) 0.157(12) 0.066(6) -0.006(6) -0.009(7) 0.004(10)
C101 0.138(10) 0.106(8) 0.118(9) 0.035(7) 0.006(8) 0.010(7)
C102 0.110(8) 0.128(10) 0.114(9) -0.009(7) 0.021(7) 0.025(7)
C103 0.111(7) 0.109(8) 0.107(8) 0.029(6) 0.024(6) -0.006(6)
C104 0.108(8) 0.112(9) 0.127(10) -0.014(7) 0.008(7) 0.003(6)
C105 0.163(14) 0.112(9) 0.090(8) 0.016(6) -0.017(8) -0.019(9)
C106 0.117(8) 0.120(9) 0.113(9) 0.033(8) 0.025(7) 0.012(7)
C107 0.115(8) 0.124(9) 0.090(7) 0.033(7) -0.009(6) -0.016(7)
C108 0.182(17) 0.154(14) 0.116(11) 0.035(10) 0.058(11) 0.039(13)
C109 0.076(5) 0.157(11) 0.135(10) 0.062(9) -0.026(6) 0.007(6)
C110 0.35(3) 0.162(17) 0.145(16) 0.021(13) -0.048(18) -0.07(2)
C111 0.176(16) 0.23(2) 0.156(15) 0.075(15) 0.062(13) 0.035(15)
C112 0.188(17) 0.128(12) 0.211(19) 0.028(12) -0.060(14) -0.058(12)
C113 0.27(3) 0.161(17) 0.20(2) 0.048(15) 0.102(19) 0.060(17)
C114 0.095(9) 0.28(3) 0.26(2) 0.09(2) -0.026(13) -0.022(13)
C115 0.063(4) 0.099(6) 0.073(5) 0.004(4) 0.019(3) 0.001(4)
C116 0.061(4) 0.092(5) 0.078(5) 0.011(4) 0.023(3) 0.001(3)
C117 0.062(4) 0.110(6) 0.059(4) 0.019(4) 0.015(3) 0.000(4)
C118 0.067(4) 0.100(6) 0.078(5) 0.015(4) 0.017(4) 0.001(4)
C119 0.070(4) 0.118(7) 0.094(6) 0.007(5) 0.025(4) 0.009(4)
C120 0.075(5) 0.142(9) 0.073(5) 0.008(5) 0.018(4) 0.013(5)
C121 0.067(4) 0.115(7) 0.081(5) 0.011(5) 0.014(4) 0.010(4)
C122 0.063(4) 0.098(6) 0.075(5) 0.012(4) 0.016(3) 0.004(3)
C123 0.061(3) 0.093(5) 0.069(4) 0.015(4) 0.011(3) -0.004(3)
C124 0.053(3) 0.088(5) 0.069(4) 0.012(3) 0.010(3) -0.004(3)
C125 0.060(4) 0.096(5) 0.076(5) 0.022(4) 0.020(3) 0.000(3)
C126 0.077(5) 0.115(7) 0.078(5) 0.004(5) 0.016(4) -0.004(5)
C127 0.083(5) 0.115(7) 0.086(6) 0.001(5) 0.028(4) -0.005(5)
C128 0.066(4) 0.106(6) 0.092(6) 0.010(5) 0.030(4) 0.013(4)
C129 0.074(4) 0.101(6) 0.066(4) 0.006(4) 0.015(3) 0.007(4)
C130 0.072(4) 0.117(7) 0.071(5) 0.014(4) 0.023(4) -0.001(4)
C131 0.068(4) 0.114(6) 0.058(4) 0.003(4) 0.020(3) 0.000(4)
C132 0.065(4) 0.129(8) 0.064(4) 0.010(4) 0.021(3) 0.006(4)
C133 0.066(4) 0.116(7) 0.056(4) 0.011(4) 0.016(3) 0.006(4)
C134 0.063(4) 0.104(6) 0.071(4) 0.006(4) 0.020(3) 0.000(4)
C135 0.098(6) 0.107(7) 0.079(5) 0.003(5) 0.040(5) 0.003(5)
C136 0.094(5) 0.100(6) 0.070(5) 0.000(4) 0.030(4) -0.003(4)
C137 0.156(11) 0.110(8) 0.094(7) 0.003(6) 0.062(8) -0.003(7)
C138 0.096(6) 0.102(7) 0.079(5) -0.005(5) 0.033(5) -0.002(5)
C139 0.110(7) 0.112(8) 0.073(5) -0.001(5) 0.028(5) 0.003(6)
C140 0.077(4) 0.104(7) 0.067(4) 0.009(4) 0.005(3) 0.000(4)
C141 0.075(5) 0.113(7) 0.087(6) -0.002(5) 0.008(4) -0.007(5)
C142 0.088(5) 0.095(6) 0.073(5) -0.002(4) 0.012(4) -0.004(4)
C143 0.071(4) 0.106(6) 0.062(4) -0.001(4) 0.015(3) -0.002(4)
C144 0.066(4) 0.092(5) 0.067(4) -0.003(4) 0.017(3) -0.004(3)
C145 0.085(5) 0.096(6) 0.064(4) 0.000(4) 0.020(4) -0.003(4)
C146 0.088(5) 0.117(7) 0.053(4) -0.004(4) 0.011(3) -0.003(5)
C147 0.075(4) 0.099(6) 0.072(5) 0.003(4) 0.004(4) -0.002(4)
C148 0.073(4) 0.113(7) 0.077(5) 0.010(5) 0.011(4) -0.005(4)
C149 0.070(4) 0.089(5) 0.084(5) 0.005(4) 0.005(4) -0.003(4)
C150 0.077(5) 0.100(6) 0.081(5) 0.020(5) 0.003(4) -0.006(4)
C151 0.058(4) 0.118(7) 0.088(6) 0.003(5) 0.004(4) -0.009(4)
C152 0.079(8) 0.150(13) 0.111(11) 0.007(10) 0.034(8) -0.005(8)
C153 0.071(7) 0.102(10) 0.101(10) 0.034(8) 0.028(7) 0.012(7)
C154 0.104(13) 0.095(11) 0.132(14) 0.039(11) 0.021(10) 0.016(9)
C155 0.089(11) 0.126(12) 0.091(10) 0.019(8) 0.022(9) 0.005(9)
C156 0.078(8) 0.113(13) 0.109(11) 0.022(10) 0.019(8) 0.028(9)
C157 0.134(15) 0.115(14) 0.163(19) 0.026(13) -0.029(13) -0.037(12)
C158 0.123(13) 0.150(17) 0.099(11) -0.027(11) 0.008(10) 0.022(12)
C159 0.070(8) 0.147(16) 0.131(15) 0.019(12) -0.028(9) -0.038(10)
C160 0.150(17) 0.18(2) 0.070(9) -0.003(11) 0.010(9) 0.043(15)
C161 0.100(11) 0.19(2) 0.133(15) 0.047(15) 0.032(11) 0.008(12)
C252 0.089(19) 0.091(16) 0.055(12) 0.014(10) 0.037(12) 0.004(13)
C253 0.025(7) 0.075(16) 0.059(11) 0.011(10) -0.015(7) 0.020(9)
C254 0.070(13) 0.089(14) 0.043(10) 0.018(10) -0.011(10) -0.002(12)
C255 0.073(14) 0.102(16) 0.049(11) 0.015(10) 0.032(11) 0.018(13)
C256 0.079(14) 0.064(14) 0.081(15) 0.022(12) 0.039(12) 0.012(11)
C257 0.12(2) 0.13(3) 0.077(18) 0.014(18) -0.028(17) 0.01(2)
C258 0.056(13) 0.11(2) 0.11(2) 0.011(17) -0.037(14) 0.017(14)
C259 0.11(2) 0.12(3) 0.12(3) -0.01(2) 0.03(2) -0.010(19)
C260 0.16(3) 0.11(2) 0.055(14) 0.028(14) 0.042(16) 0.04(2)
C261 0.12(2) 0.15(3) 0.15(3) 0.05(2) 0.06(2) -0.03(2)
C162 0.092(6) 0.115(8) 0.091(6) 0.018(5) 0.014(5) -0.031(6)
C163 0.062(4) 0.104(6) 0.082(5) 0.007(4) 0.006(3) -0.012(4)
C164 0.077(5) 0.126(9) 0.106(7) -0.007(6) -0.001(5) -0.035(5)
C165 0.088(7) 0.130(10) 0.175(15) -0.002(10) 0.043(8) -0.025(7)
C166 0.082(6) 0.120(9) 0.176(15) 0.035(9) 0.014(7) -0.025(6)
C167 0.156(13) 0.187(16) 0.094(8) 0.024(9) 0.009(8) -0.063(12)
C168 0.068(5) 0.110(8) 0.126(9) 0.011(6) 0.011(5) -0.014(4)
C169 0.129(10) 0.187(15) 0.078(6) 0.000(8) 0.008(6) -0.066(10)
C170 0.20(2) 0.127(13) 0.29(3) 0.004(16) 0.13(2) -0.035(13)
C171 0.087(7) 0.144(14) 0.32(3) 0.098(17) -0.021(12) -0.014(8)
C172 0.109(7) 0.113(8) 0.101(7) 0.003(6) 0.044(6) 0.007(6)
C173 0.086(5) 0.085(5) 0.075(5) -0.004(4) 0.013(4) -0.012(4)
C174 0.191(16) 0.202(16) 0.142(13) 0.000(12) 0.008(12) -0.018(14)
S5 0.099(3) 0.160(6) 0.083(3) 0.007(3) 0.023(2) -0.021(3)
O25 0.130(11) 0.121(12) 0.082(9) -0.023(9) 0.038(8) -0.007(10)
O26 0.137(13) 0.182(16) 0.163(16) -0.006(13) 0.058(11) 0.027(12)
O27 0.145(13) 0.175(16) 0.132(13) 0.009(12) 0.052(11) -0.016(12)
C176 0.158(17) 0.182(19) 0.077(11) -0.026(13) 0.027(11) -0.029(15)
F13 0.173(14) 0.187(16) 0.074(8) 0.006(10) 0.017(8) -0.014(13)
F14 0.177(16) 0.24(2) 0.204(18) -0.010(16) 0.041(14) -0.032(15)
O31 0.139(8) 0.194(12) 0.118(7) 0.000(7) 0.005(6) 0.035(8)

loop_
_atom_type_symbol
_atom_type_description
_atom_type_scat_dispersion_real
_atom_type_scat_dispersion_imag
_atom_type_scat_source
C C 0.0181 0.0091 'International Tables Vol C Tables 4.2.6.8 and 6.1.1.4'
H H 0.0000 0.0000 'International Tables Vol C Tables 4.2.6.8 and 6.1.1.4'
N N 0.0311 0.0180 'International Tables Vol C Tables 4.2.6.8 and 6.1.1.4'
O O 0.0492 0.0322 'International Tables Vol C Tables 4.2.6.8 and 6.1.1.4'
F F 0.0727 0.0534 'International Tables Vol C Tables 4.2.6.8 and 6.1.1.4'
S S 0.3331 0.5567 'International Tables Vol C Tables 4.2.6.8 and 6.1.1.4'
Rh Rh 0.0927 3.6045 'International Tables Vol C Tables 4.2.6.8 and 6.1.1.4'

loop_
_geom_angle_atom_site_label_1
_geom_angle_atom_site_label_2
_geom_angle_atom_site_label_3
_geom_angle
_geom_angle_site_symmetry_1
_geom_angle_site_symmetry_3
_geom_angle_publ_flag
N1 Rh1 C38 150.7(4) . . ?
N1 Rh1 C39 111.4(3) . . ?
N1 Rh1 C40 94.2(4) . . ?
N1 Rh1 C41 110.4(4) . . ?
N1 Rh1 C42 148.7(4) . . ?
O1 Rh1 N1 87.5(3) . . ?
O1 Rh1 O2 83.1(2) . . ?
O1 Rh1 C38 121.7(3) . . ?
O1 Rh1 C39 161.0(3) . . ?
O1 Rh1 C40 145.2(5) . . ?
O1 Rh1 C41 108.3(5) . . ?
O1 Rh1 C42 96.5(4) . . ?
O2 Rh1 N1 85.7(3) . . ?
O2 Rh1 C38 95.8(3) . . ?
O2 Rh1 C39 98.6(4) . . ?
O2 Rh1 C40 131.7(5) . . ?
O2 Rh1 C41 160.2(3) . . ?
O2 Rh1 C42 125.5(4) . . ?
C38 Rh1 C42 39.4(4) . . ?
C39 Rh1 C38 39.4(3) . . ?
C39 Rh1 C42 67.0(4) . . ?
C40 Rh1 C38 63.2(4) . . ?
C40 Rh1 C39 37.2(5) . . ?
C40 Rh1 C41 39.0(6) . . ?
C40 Rh1 C42 65.4(5) . . ?
C41 Rh1 C38 64.4(4) . . ?
C41 Rh1 C39 65.3(5) . . ?
C41 Rh1 C42 39.0(5) . . ?
N2 Rh2 C48 104.9(4) 5_667 . ?
N2 Rh2 C49 96.2(4) 5_667 . ?
N2 Rh2 C50 120.5(4) 5_667 . ?
N2 Rh2 C51 160.5(4) 5_667 . ?
N2 Rh2 C52 142.0(4) 5_667 . ?
O3 Rh2 N2 86.0(3) . 5_667 ?
O3 Rh2 O4 86.9(2) . . ?
O3 Rh2 C48 160.5(4) . . ?
O3 Rh2 C49 123.3(6) . . ?
O3 Rh2 C50 93.7(4) . . ?
O3 Rh2 C51 98.7(3) . . ?
O3 Rh2 C52 132.0(4) . . ?
O4 Rh2 N2 83.9(3) . 5_667 ?
O4 Rh2 C48 110.0(5) . . ?
O4 Rh2 C49 149.8(6) . . ?
O4 Rh2 C50 155.6(4) . . ?
O4 Rh2 C51 115.2(3) . . ?
O4 Rh2 C52 95.8(4) . . ?
C48 Rh2 C50 66.9(5) . . ?
C48 Rh2 C52 39.7(5) . . ?
C49 Rh2 C48 40.7(7) . . ?
C49 Rh2 C50 38.0(6) . . ?
C49 Rh2 C52 65.9(6) . . ?
C51 Rh2 C48 65.9(4) . . ?
C51 Rh2 C49 65.4(5) . . ?
C51 Rh2 C50 40.6(5) . . ?
C51 Rh2 C52 37.7(4) . . ?
C52 Rh2 C50 65.9(4) . . ?
N3 Rh3 C95 154.1(4) . . ?
N3 Rh3 C96 146.1(4) . . ?
N3 Rh3 C97 107.6(4) . . ?
N3 Rh3 C98 93.6(3) . . ?
N3 Rh3 C99 115.0(4) . . ?
O5 Rh3 N3 88.5(3) . . ?
O5 Rh3 C95 96.9(4) . . ?
O5 Rh3 C96 125.4(4) . . ?
O5 Rh3 C97 162.7(4) . . ?
O5 Rh3 C98 136.1(4) . . ?
O5 Rh3 C99 101.7(4) . . ?
O6 Rh3 N3 85.5(3) . . ?
O6 Rh3 O5 84.4(3) . . ?
O6 Rh3 C95 120.1(4) . . ?
O6 Rh3 C96 94.9(4) . . ?
O6 Rh3 C97 102.7(4) . . ?
O6 Rh3 C98 139.6(4) . . ?
O6 Rh3 C99 158.6(3) . . ?
C96 Rh3 C95 38.2(5) . . ?
C96 Rh3 C98 64.5(5) . . ?
C97 Rh3 C95 65.9(4) . . ?
C97 Rh3 C96 39.1(4) . . ?
C97 Rh3 C98 39.4(5) . . ?
C97 Rh3 C99 66.2(4) . . ?
C98 Rh3 C95 65.1(4) . . ?
C99 Rh3 C95 39.2(4) . . ?
C99 Rh3 C96 64.7(5) . . ?
C99 Rh3 C98 39.0(4) . . ?
N4 Rh4 C106 94.2(4) 5_666 . ?
N4 Rh4 C109 156.3(5) 5_666 . ?
O7 Rh4 N4 87.0(3) . 5_666 ?
O7 Rh4 C105 152.0(6) . . ?
O7 Rh4 C106 148.6(5) . . ?
O7 Rh4 C107 111.3(5) . . ?
O7 Rh4 C109 115.1(6) . . ?
O8 Rh4 N4 84.6(3) . 5_666 ?
O8 Rh4 O7 86.1(3) . . ?
O8 Rh4 C105 98.3(4) . . ?
O8 Rh4 C106 125.2(5) . . ?
O8 Rh4 C107 161.8(4) . . ?
O8 Rh4 C108 138.3(7) . . ?
O8 Rh4 C109 104.5(5) . . ?
C105 Rh4 N4 120.9(6) . 5_666 ?
C105 Rh4 C106 37.9(4) . . ?
C105 Rh4 C107 63.9(5) . . ?
C105 Rh4 C109 37.1(7) . . ?
C107 Rh4 N4 100.9(4) . 5_666 ?
C107 Rh4 C106 37.7(6) . . ?
C107 Rh4 C109 64.1(5) . . ?
C108 Rh4 N4 137.1(7) . 5_666 ?
C108 Rh4 O7 94.2(5) . . ?
C108 Rh4 C105 64.3(7) . . ?
C108 Rh4 C106 64.2(6) . . ?
C108 Rh4 C107 39.3(7) . . ?
C108 Rh4 C109 38.8(8) . . ?
C109 Rh4 C106 62.6(5) . . ?
N5 Rh5 C153 133.4(5) . . ?
N5 Rh5 C252 145.3(5) . . ?
N5 Rh5 C253 107.0(6) . . ?
N5 Rh5 C254 90.4(6) . . ?
N5 Rh5 C256 148.0(7) . . ?
O9 Rh5 N5 84.3(3) . . ?
O9 Rh5 O10 86.5(2) . . ?
O9 Rh5 C153 91.1(6) . . ?
O9 Rh5 C155 152.3(6) . . ?
O9 Rh5 C252 98.9(5) . . ?
O9 Rh5 C253 104.0(6) . . ?
O9 Rh5 C254 137.3(6) . . ?
O9 Rh5 C256 127.2(7) . . ?
O10 Rh5 N5 84.3(3) . . ?
O10 Rh5 C153 141.8(6) . . ?
O10 Rh5 C155 120.8(6) . . ?
O10 Rh5 C252 130.2(5) . . ?
O10 Rh5 C253 165.1(5) . . ?
O10 Rh5 C254 135.2(6) . . ?
O10 Rh5 C256 101.1(6) . . ?
C152 Rh5 N5 166.1(6) . . ?
C152 Rh5 O9 105.2(6) . . ?
C152 Rh5 O10 106.1(5) . . ?
C152 Rh5 C153 38.3(4) . . ?
C152 Rh5 C155 65.1(8) . . ?
C152 Rh5 C156 38.9(5) . . ?
C154 Rh5 N5 100.6(7) . . ?
C154 Rh5 O9 113.5(7) . . ?
C154 Rh5 O10 159.7(7) . . ?
C154 Rh5 C152 66.5(9) . . ?
C154 Rh5 C153 40.2(9) . . ?
C154 Rh5 C155 39.1(5) . . ?
C154 Rh5 C156 65.6(7) . . ?
C155 Rh5 N5 101.8(6) . . ?
C155 Rh5 C153 65.0(8) . . ?
C156 Rh5 N5 132.3(6) . . ?
C156 Rh5 O9 143.4(6) . . ?
C156 Rh5 O10 96.5(4) . . ?
C156 Rh5 C153 64.4(6) . . ?
C156 Rh5 C155 38.4(5) . . ?
C252 Rh5 C253 38.6(4) . . ?
C252 Rh5 C254 63.9(6) . . ?
C252 Rh5 C256 38.6(4) . . ?
C253 Rh5 C254 37.9(4) . . ?
C253 Rh5 C256 64.2(6) . . ?
C256 Rh5 C254 63.4(6) . . ?
N6 Rh6 C162 150.2(4) 5_665 . ?
N6 Rh6 C163 111.1(3) 5_665 . ?
N6 Rh6 C164 93.4(4) 5_665 . ?
N6 Rh6 C165 109.9(5) 5_665 . ?
N6 Rh6 C166 146.5(6) 5_665 . ?
O11 Rh6 N6 87.7(3) . 5_665 ?
O11 Rh6 O12 83.9(2) . . ?
O11 Rh6 C162 97.6(4) . . ?
O11 Rh6 C163 104.3(3) . . ?
O11 Rh6 C164 139.4(4) . . ?
O11 Rh6 C165 162.1(5) . . ?
O11 Rh6 C166 125.8(6) . . ?
O12 Rh6 N6 86.3(3) . 5_665 ?
O12 Rh6 C162 123.4(4) . . ?
O12 Rh6 C163 160.8(3) . . ?
O12 Rh6 C164 136.7(4) . . ?
O12 Rh6 C165 100.3(4) . . ?
O12 Rh6 C166 95.4(4) . . ?
C162 Rh6 C164 63.8(4) . . ?
C162 Rh6 C165 65.4(5) . . ?
C162 Rh6 C166 39.8(6) . . ?
C163 Rh6 C162 39.2(4) . . ?
C163 Rh6 C164 38.2(4) . . ?
C163 Rh6 C165 66.7(4) . . ?
C163 Rh6 C166 65.6(4) . . ?
C164 Rh6 C165 39.6(6) . . ?
C164 Rh6 C166 62.8(5) . . ?
C166 Rh6 C165 36.8(6) . . ?
C15 N1 Rh1 123.0(6) . . ?
C19 N1 Rh1 119.0(5) . . ?
C19 N1 C15 118.0(7) . . ?
C33 N2 Rh2 118.6(6) . 5_667 ?
C33 N2 C37 118.7(7) . . ?
C37 N2 Rh2 122.7(6) . 5_667 ?
C72 N3 Rh3 118.7(6) . . ?
C76 N3 Rh3 121.8(7) . . ?
C76 N3 C72 119.3(8) . . ?
C90 N4 Rh4 122.8(7) . 5_666 ?
C90 N4 C94 119.5(8) . . ?
C94 N4 Rh4 117.4(7) . 5_666 ?
C129 N5 Rh5 120.9(7) . . ?
C129 N5 C133 117.4(9) . . ?
C133 N5 Rh5 121.7(5) . . ?
C147 N6 Rh6 117.7(7) . 5_665 ?
C151 N6 Rh6 121.9(7) . 5_665 ?
C151 N6 C147 120.1(9) . . ?
C1 O1 Rh1 121.8(5) . . ?
C3 O2 Rh1 126.9(5) . . ?
C8 O3 Rh2 128.7(6) . . ?
C10 O4 Rh2 129.4(6) . . ?
C58 O5 Rh3 125.4(6) . . ?
C60 O6 Rh3 130.0(6) . . ?
C65 O7 Rh4 126.0(7) . . ?
C67 O8 Rh4 129.9(7) . . ?
C115 O9 Rh5 125.3(5) . . ?
C117 O10 Rh5 131.3(5) . . ?
C122 O11 Rh6 124.6(6) . . ?
C124 O12 Rh6 128.1(5) . . ?
O13 S1 C172 102.8(5) . . ?
O14 S1 O13 113.8(4) . . ?
O14 S1 C172 103.6(5) . . ?
O15 S1 O13 114.2(4) . . ?
O15 S1 O14 115.4(5) . . ?
O15 S1 C172 105.0(6) . . ?
O16 S2 O17 114.8(5) . . ?
O16 S2 O18 115.4(5) . . ?
O16 S2 C173 104.3(5) . . ?
O17 S2 C173 103.8(5) . . ?
O18 S2 O17 113.7(5) . . ?
O18 S2 C173 102.7(5) . . ?
O19 S3 O20 117.4(10) . . ?
O19 S3 O21 116.4(9) . . ?
O19 S3 C174 103.5(9) . . ?
O20 S3 C174 102.5(9) . . ?
O21 S3 O20 110.0(11) . . ?
O21 S3 C174 105.0(11) . . ?
O22 S4 O24 108.2(17) . . ?
O22 S4 C175 103.9(15) . . ?
O23 S4 O22 109.7(16) . . ?
O23 S4 O24 140(2) . . ?
O23 S4 C175 91.4(18) . . ?
O24 S4 C175 92.5(19) . . ?
O1 C1 C2 126.1(8) . . ?
O1 C1 C14 119.2(8) . . ?
C2 C1 C14 114.6(8) . . ?
C3 C2 C1 121.7(8) . . ?
C3 C2 C11 116.6(7) . . ?
C11 C2 C1 121.7(8) . . ?
O2 C3 C2 124.0(7) . . ?
O2 C3 C4 114.2(7) . . ?
C2 C3 C4 121.8(8) . . ?
C5 C4 C3 119.3(8) . . ?
C5 C4 C9 121.0(8) . . ?
C9 C4 C3 119.7(7) . . ?
C4 C5 H5 119.7 . . ?
C6 C5 C4 120.6(8) . . ?
C6 C5 H5 119.7 . . ?
C5 C6 H6 119.4 . . ?
C5 C6 C7 121.1(8) . . ?
C7 C6 H6 119.4 . . ?
C6 C7 H7 119.7 . . ?
C6 C7 C8 120.5(8) . . ?
C8 C7 H7 119.7 . . ?
O3 C8 C7 115.6(7) . . ?
O3 C8 C9 125.8(8) . . ?
C9 C8 C7 118.5(8) . . ?
C8 C9 C4 118.2(8) . . ?
C10 C9 C4 118.8(7) . . ?
C10 C9 C8 123.0(8) . . ?
O4 C10 C9 125.4(8) . . ?
O4 C10 C11 115.3(8) . . ?
C9 C10 C11 119.2(7) . . ?
C2 C11 C10 123.0(8) . . ?
C12 C11 C2 118.9(8) . . ?
C12 C11 C10 118.1(8) . . ?
C11 C12 H12 119.6 . . ?
C11 C12 C13 120.7(10) . . ?
C13 C12 H12 119.6 . . ?
C12 C13 H13 119.9 . . ?
C14 C13 C12 120.3(9) . . ?
C14 C13 H13 119.9 . . ?
C1 C14 H14 118.1 . . ?
C13 C14 C1 123.7(9) . . ?
C13 C14 H14 118.1 . . ?
N1 C15 H15 118.9 . . ?
N1 C15 C16 122.2(8) . . ?
C16 C15 H15 118.9 . . ?
C15 C16 H16 120.1 . . ?
C17 C16 C15 119.8(7) . . ?
C17 C16 H16 120.1 . . ?
C16 C17 C18 116.7(7) . . ?
C16 C17 C20 121.1(7) . . ?
C18 C17 C20 122.2(8) . . ?
C17 C18 H18 120.0 . . ?
C19 C18 C17 119.9(8) . . ?
C19 C18 H18 120.0 . . ?
N1 C19 C18 123.3(7) . . ?
N1 C19 H19 118.3 . . ?
C18 C19 H19 118.3 . . ?
C21 C20 C17 121.1(7) . . ?
C32 C20 C17 120.1(7) . . ?
C32 C20 C21 118.7(7) . . ?
C20 C21 H21 119.6 . . ?
C22 C21 C20 120.7(7) . . ?
C22 C21 H21 119.6 . . ?
C21 C22 C23 129.5(7) . . ?
C21 C22 C30 120.7(7) . . ?
C30 C22 C23 109.9(7) . . ?
C22 C23 H23A 111.2 . . ?
C22 C23 H23B 111.2 . . ?
C22 C23 C24 102.6(7) . . ?
H23A C23 H23B 109.2 . . ?
C24 C23 H23A 111.2 . . ?
C24 C23 H23B 111.2 . . ?
C25 C24 C23 128.8(8) . . ?
C29 C24 C23 110.2(7) . . ?
C29 C24 C25 121.0(8) . . ?
C24 C25 H25 120.4 . . ?
C24 C25 C26 119.1(8) . . ?
C26 C25 H25 120.4 . . ?
C25 C26 C35 118.2(7) . . ?
C27 C26 C25 119.8(8) . . ?
C27 C26 C35 122.0(8) . . ?
C26 C27 H27 119.2 . . ?
C26 C27 C28 121.6(8) . . ?
C28 C27 H27 119.2 . . ?
C27 C28 H28 121.0 . . ?
C29 C28 C27 118.0(7) . . ?
C29 C28 H28 121.0 . . ?
C24 C29 C28 120.4(7) . . ?
C24 C29 C30 109.2(7) . . ?
C28 C29 C30 130.4(7) . . ?
C22 C30 C29 108.0(7) . . ?
C31 C30 C22 119.9(7) . . ?
C31 C30 C29 132.1(7) . . ?
C30 C31 H31 120.9 . . ?
C32 C31 C30 118.2(7) . . ?
C32 C31 H31 120.9 . . ?
C20 C32 C31 121.8(7) . . ?
C20 C32 H32 119.1 . . ?
C31 C32 H32 119.1 . . ?
N2 C33 H33 118.4 . . ?
N2 C33 C34 123.1(8) . . ?
C34 C33 H33 118.4 . . ?
C33 C34 H34 120.8 . . ?
C35 C34 C33 118.3(8) . . ?
C35 C34 H34 120.8 . . ?
C34 C35 C26 120.8(8) . . ?
C34 C35 C36 117.9(8) . . ?
C36 C35 C26 121.1(8) . . ?
C35 C36 H36 120.3 . . ?
C37 C36 C35 119.4(8) . . ?
C37 C36 H36 120.3 . . ?
N2 C37 C36 122.5(8) . . ?
N2 C37 H37 118.8 . . ?
C36 C37 H37 118.8 . . ?
C39 C38 Rh1 70.2(5) . . ?
C39 C38 C42 110.3(9) . . ?
C39 C38 C43 125.3(12) . . ?
C42 C38 Rh1 71.2(5) . . ?
C42 C38 C43 124.2(11) . . ?
C43 C38 Rh1 121.3(8) . . ?
C38 C39 Rh1 70.5(6) . . ?
C40 C39 Rh1 71.1(8) . . ?
C40 C39 C38 105.9(11) . . ?
C40 C39 C44 128.9(13) . . ?
C44 C39 Rh1 124.8(9) . . ?
C44 C39 C38 125.1(13) . . ?
C39 C40 Rh1 71.6(8) . . ?
C39 C40 C41 111.4(11) . . ?
C39 C40 C45 122.6(17) . . ?
C41 C40 Rh1 70.7(9) . . ?
C41 C40 C45 125.9(15) . . ?
C45 C40 Rh1 123.4(10) . . ?
C40 C41 Rh1 70.3(8) . . ?
C40 C41 C42 108.2(12) . . ?
C40 C41 C46 127.9(15) . . ?
C42 C41 Rh1 71.6(8) . . ?
C42 C41 C46 123.9(16) . . ?
C46 C41 Rh1 125.6(11) . . ?
C38 C42 Rh1 69.4(5) . . ?
C38 C42 C47 127.9(14) . . ?
C41 C42 Rh1 69.4(7) . . ?
C41 C42 C38 104.1(10) . . ?
C41 C42 C47 128.0(15) . . ?
C47 C42 Rh1 123.2(9) . . ?
C38 C43 H43A 109.5 . . ?
C38 C43 H43B 109.5 . . ?
C38 C43 H43C 109.5 . . ?
H43A C43 H43B 109.5 . . ?
H43A C43 H43C 109.5 . . ?
H43B C43 H43C 109.5 . . ?
C39 C44 H44A 109.5 . . ?
C39 C44 H44B 109.5 . . ?
C39 C44 H44C 109.5 . . ?
H44A C44 H44B 109.5 . . ?
H44A C44 H44C 109.5 . . ?
H44B C44 H44C 109.5 . . ?
C40 C45 H45A 109.5 . . ?
C40 C45 H45B 109.5 . . ?
C40 C45 H45C 109.5 . . ?
H45A C45 H45B 109.5 . . ?
H45A C45 H45C 109.5 . . ?
H45B C45 H45C 109.5 . . ?
C41 C46 H46A 109.5 . . ?
C41 C46 H46B 109.5 . . ?
C41 C46 H46C 109.5 . . ?
H46A C46 H46B 109.5 . . ?
H46A C46 H46C 109.5 . . ?
H46B C46 H46C 109.5 . . ?
C42 C47 H47A 109.5 . . ?
C42 C47 H47B 109.5 . . ?
C42 C47 H47C 109.5 . . ?
H47A C47 H47B 109.5 . . ?
H47A C47 H47C 109.5 . . ?
H47B C47 H47C 109.5 . . ?
C49 C48 Rh2 69.5(7) . . ?
C52 C48 Rh2 70.3(6) . . ?
C52 C48 C49 104.6(11) . . ?
C53 C48 Rh2 127.6(9) . . ?
C53 C48 C49 128.6(17) . . ?
C53 C48 C52 126.6(17) . . ?
C48 C49 Rh2 69.8(7) . . ?
C50 C49 Rh2 71.7(7) . . ?
C50 C49 C48 110.3(12) . . ?
C50 C49 C54 132(2) . . ?
C54 C49 Rh2 125.0(10) . . ?
C54 C49 C48 118(2) . . ?
C49 C50 Rh2 70.3(7) . . ?
C49 C50 C51 105.9(11) . . ?
C49 C50 C55 124.4(16) . . ?
C51 C50 Rh2 68.6(5) . . ?
C55 C50 Rh2 124.2(8) . . ?
C55 C50 C51 129.7(16) . . ?
C50 C51 Rh2 70.7(5) . . ?
C52 C51 Rh2 71.9(5) . . ?
C52 C51 C50 109.4(11) . . ?
C52 C51 C56 133.7(13) . . ?
C56 C51 Rh2 126.6(8) . . ?
C56 C51 C50 116.8(12) . . ?
C48 C52 Rh2 70.0(6) . . ?
C48 C52 C57 125.6(13) . . ?
C51 C52 Rh2 70.5(6) . . ?
C51 C52 C48 109.8(12) . . ?
C51 C52 C57 124.4(14) . . ?
C57 C52 Rh2 122.5(8) . . ?
C48 C53 H53A 109.5 . . ?
C48 C53 H53B 109.5 . . ?
C48 C53 H53C 109.5 . . ?
H53A C53 H53B 109.5 . . ?
H53A C53 H53C 109.5 . . ?
H53B C53 H53C 109.5 . . ?
C49 C54 H54A 109.5 . . ?
C49 C54 H54B 109.5 . . ?
C49 C54 H54C 109.5 . . ?
H54A C54 H54B 109.5 . . ?
H54A C54 H54C 109.5 . . ?
H54B C54 H54C 109.5 . . ?
C50 C55 H55A 109.5 . . ?
C50 C55 H55B 109.5 . . ?
C50 C55 H55C 109.5 . . ?
H55A C55 H55B 109.5 . . ?
H55A C55 H55C 109.5 . . ?
H55B C55 H55C 109.5 . . ?
C51 C56 H56A 109.5 . . ?
C51 C56 H56B 109.5 . . ?
C51 C56 H56C 109.5 . . ?
H56A C56 H56B 109.5 . . ?
H56A C56 H56C 109.5 . . ?
H56B C56 H56C 109.5 . . ?
C52 C57 H57A 109.5 . . ?
C52 C57 H57B 109.5 . . ?
C52 C57 H57C 109.5 . . ?
H57A C57 H57B 109.5 . . ?
H57A C57 H57C 109.5 . . ?
H57B C57 H57C 109.5 . . ?
O5 C58 C59 126.0(9) . . ?
O5 C58 C71 117.5(10) . . ?
C59 C58 C71 116.5(10) . . ?
C60 C59 C58 122.0(9) . . ?
C68 C59 C58 118.8(8) . . ?
C68 C59 C60 119.0(9) . . ?
O6 C60 C59 123.2(9) . . ?
O6 C60 C61 116.4(8) . . ?
C59 C60 C61 120.2(8) . . ?
C62 C61 C60 117.8(9) . . ?
C62 C61 C66 119.9(10) . . ?
C66 C61 C60 122.3(8) . . ?
C61 C62 H62 120.0 . . ?
C61 C62 C63 120.0(10) . . ?
C63 C62 H62 120.0 . . ?
C62 C63 H63 119.3 . . ?
C64 C63 C62 121.3(9) . . ?
C64 C63 H63 119.3 . . ?
C63 C64 H64 119.6 . . ?
C63 C64 C65 120.8(10) . . ?
C65 C64 H64 119.6 . . ?
O7 C65 C64 114.6(10) . . ?
O7 C65 C66 126.8(9) . . ?
C64 C65 C66 118.6(9) . . ?
C65 C66 C61 119.3(8) . . ?
C67 C66 C61 118.7(9) . . ?
C67 C66 C65 122.0(9) . . ?
O8 C67 C66 126.8(10) . . ?
O8 C67 C68 114.0(9) . . ?
C66 C67 C68 119.3(8) . . ?
C59 C68 C67 120.1(8) . . ?
C69 C68 C59 121.3(11) . . ?
C69 C68 C67 118.6(10) . . ?
C68 C69 H69 119.2 . . ?
C70 C69 C68 121.5(12) . . ?
C70 C69 H69 119.2 . . ?
C69 C70 H70 119.6 . . ?
C69 C70 C71 120.7(10) . . ?
C71 C70 H70 119.6 . . ?
C58 C71 H71 119.5 . . ?
C70 C71 C58 121.0(10) . . ?
C70 C71 H71 119.5 . . ?
N3 C72 H72 120.2 . . ?
N3 C72 C73 119.6(9) . . ?
C73 C72 H72 120.2 . . ?
C72 C73 H73 119.5 . . ?
C74 C73 C72 121.0(8) . . ?
C74 C73 H73 119.5 . . ?
C73 C74 C77 122.0(8) . . ?
C75 C74 C73 116.9(7) . . ?
C75 C74 C77 121.2(8) . . ?
C74 C75 H75 120.5 . . ?
C74 C75 C76 118.9(8) . . ?
C76 C75 H75 120.5 . . ?
N3 C76 C75 124.2(9) . . ?
N3 C76 H76 117.9 . . ?
C75 C76 H76 117.9 . . ?
C78 C77 C74 119.9(7) . . ?
C78 C77 C89 119.6(8) . . ?
C89 C77 C74 120.5(8) . . ?
C77 C78 H78 120.3 . . ?
C77 C78 C79 119.4(8) . . ?
C79 C78 H78 120.3 . . ?
C78 C79 C80 128.2(8) . . ?
C87 C79 C78 119.5(8) . . ?
C87 C79 C80 112.3(8) . . ?
C79 C80 H80A 111.7 . . ?
C79 C80 H80B 111.7 . . ?
C79 C80 C81 100.3(7) . . ?
H80A C80 H80B 109.5 . . ?
C81 C80 H80A 111.7 . . ?
C81 C80 H80B 111.7 . . ?
C82 C81 C80 126.6(8) . . ?
C86 C81 C80 111.2(8) . . ?
C86 C81 C82 122.2(8) . . ?
C81 C82 H82 120.7 . . ?
C81 C82 C83 118.6(9) . . ?
C83 C82 H82 120.7 . . ?
C82 C83 C92 119.5(9) . . ?
C84 C83 C82 119.0(8) . . ?
C84 C83 C92 121.5(8) . . ?
C83 C84 H84 119.2 . . ?
C83 C84 C85 121.6(9) . . ?
C85 C84 H84 119.2 . . ?
C84 C85 H85 120.6 . . ?
C86 C85 C84 118.7(8) . . ?
C86 C85 H85 120.6 . . ?
C81 C86 C87 109.2(7) . . ?
C85 C86 C81 119.8(8) . . ?
C85 C86 C87 130.9(8) . . ?
C79 C87 C86 106.9(7) . . ?
C88 C87 C79 121.1(8) . . ?
C88 C87 C86 131.9(8) . . ?
C87 C88 H88 120.5 . . ?
C89 C88 C87 118.9(8) . . ?
C89 C88 H88 120.5 . . ?
C77 C89 H89 119.3 . . ?
C88 C89 C77 121.5(8) . . ?
C88 C89 H89 119.3 . . ?
N4 C90 H90 119.0 . . ?
N4 C90 C91 121.9(10) . . ?
C91 C90 H90 119.0 . . ?
C90 C91 H91 119.5 . . ?
C90 C91 C92 120.9(11) . . ?
C92 C91 H91 119.5 . . ?
C91 C92 C83 123.4(9) . . ?
C91 C92 C93 115.4(9) . . ?
C93 C92 C83 120.8(8) . . ?
C92 C93 H93 118.8 . . ?
C94 C93 C92 122.4(10) . . ?
C94 C93 H93 118.8 . . ?
N4 C94 C93 119.8(11) . . ?
N4 C94 H94 120.1 . . ?
C93 C94 H94 120.1 . . ?
C96 C95 Rh3 70.3(6) . . ?
C96 C95 C99 106.6(9) . . ?
C96 C95 C100 128.2(12) . . ?
C99 C95 Rh3 68.7(5) . . ?
C99 C95 C100 125.2(11) . . ?
C100 C95 Rh3 124.9(10) . . ?
C95 C96 Rh3 71.6(6) . . ?
C95 C96 C97 110.1(10) . . ?
C95 C96 C101 125.1(11) . . ?
C97 C96 Rh3 69.1(5) . . ?
C97 C96 C101 124.6(12) . . ?
C101 C96 Rh3 122.0(10) . . ?
C96 C97 Rh3 71.8(6) . . ?
C96 C97 C98 106.5(10) . . ?
C96 C97 C102 127.8(11) . . ?
C98 C97 Rh3 71.7(6) . . ?
C98 C97 C102 125.3(11) . . ?
C102 C97 Rh3 127.0(9) . . ?
C97 C98 Rh3 68.9(6) . . ?
C97 C98 C103 125.0(11) . . ?
C99 C98 Rh3 69.3(6) . . ?
C99 C98 C97 107.9(9) . . ?
C99 C98 C103 127.1(11) . . ?
C103 C98 Rh3 125.0(8) . . ?
C95 C99 Rh3 72.2(6) . . ?
C95 C99 C104 124.4(11) . . ?
C98 C99 Rh3 71.7(6) . . ?
C98 C99 C95 108.7(9) . . ?
C98 C99 C104 126.8(11) . . ?
C104 C99 Rh3 125.4(8) . . ?
C95 C100 H10A 109.5 . . ?
C95 C100 H10B 109.5 . . ?
C95 C100 H10C 109.5 . . ?
H10A C100 H10B 109.5 . . ?
H10A C100 H10C 109.5 . . ?
H10B C100 H10C 109.5 . . ?
C96 C101 H10D 109.5 . . ?
C96 C101 H10E 109.5 . . ?
C96 C101 H10F 109.5 . . ?
H10D C101 H10E 109.5 . . ?
H10D C101 H10F 109.5 . . ?
H10E C101 H10F 109.5 . . ?
C97 C102 H10G 109.5 . . ?
C97 C102 H10H 109.5 . . ?
C97 C102 H10I 109.5 . . ?
H10G C102 H10H 109.5 . . ?
H10G C102 H10I 109.5 . . ?
H10H C102 H10I 109.5 . . ?
C98 C103 H10J 109.5 . . ?
C98 C103 H10K 109.5 . . ?
C98 C103 H10L 109.5 . . ?
H10J C103 H10K 109.5 . . ?
H10J C103 H10L 109.5 . . ?
H10K C103 H10L 109.5 . . ?
C99 C104 H10M 109.5 . . ?
C99 C104 H10N 109.5 . . ?
C99 C104 H10O 109.5 . . ?
H10M C104 H10N 109.5 . . ?
H10M C104 H10O 109.5 . . ?
H10N C104 H10O 109.5 . . ?
C106 C105 Rh4 73.2(8) . . ?
C106 C105 C110 136(2) . . ?
C109 C105 Rh4 73.2(8) . . ?
C109 C105 C106 109.7(14) . . ?
C109 C105 C110 115(2) . . ?
C110 C105 Rh4 120.8(12) . . ?
C105 C106 Rh4 68.9(8) . . ?
C105 C106 C107 108.0(13) . . ?
C105 C106 C111 127.0(19) . . ?
C107 C106 Rh4 70.0(8) . . ?
C107 C106 C111 125.0(16) . . ?
C111 C106 Rh4 125.4(10) . . ?
C106 C107 Rh4 72.2(8) . . ?
C106 C107 C108 107.2(14) . . ?
C106 C107 C112 124.7(17) . . ?
C108 C107 Rh4 69.1(9) . . ?
C108 C107 C112 128(2) . . ?
C112 C107 Rh4 126.0(10) . . ?
C107 C108 Rh4 71.7(9) . . ?
C107 C108 C113 124(2) . . ?
C109 C108 Rh4 72.5(9) . . ?
C109 C108 C107 106.7(15) . . ?
C109 C108 C113 129(2) . . ?
C113 C108 Rh4 122.5(12) . . ?
C105 C109 Rh4 69.7(7) . . ?
C105 C109 C108 108.1(12) . . ?
C105 C109 C114 126(2) . . ?
C108 C109 Rh4 68.7(8) . . ?
C108 C109 C114 125(2) . . ?
C114 C109 Rh4 120.9(12) . . ?
C105 C110 H11A 109.5 . . ?
C105 C110 H11B 109.5 . . ?
C105 C110 H11C 109.5 . . ?
H11A C110 H11B 109.5 . . ?
H11A C110 H11C 109.5 . . ?
H11B C110 H11C 109.5 . . ?
C106 C111 H11D 109.5 . . ?
C106 C111 H11E 109.5 . . ?
C106 C111 H11F 109.5 . . ?
H11D C111 H11E 109.5 . . ?
H11D C111 H11F 109.5 . . ?
H11E C111 H11F 109.5 . . ?
C107 C112 H11G 109.5 . . ?
C107 C112 H11H 109.5 . . ?
C107 C112 H11I 109.5 . . ?
H11G C112 H11H 109.5 . . ?
H11G C112 H11I 109.5 . . ?
H11H C112 H11I 109.5 . . ?
C108 C113 H11J 109.5 . . ?
C108 C113 H11K 109.5 . . ?
C108 C113 H11L 109.5 . . ?
H11J C113 H11K 109.5 . . ?
H11J C113 H11L 109.5 . . ?
H11K C113 H11L 109.5 . . ?
C109 C114 H11M 109.5 . . ?
C109 C114 H11N 109.5 . . ?
C109 C114 H11O 109.5 . . ?
H11M C114 H11N 109.5 . . ?
H11M C114 H11O 109.5 . . ?
H11N C114 H11O 109.5 . . ?
O9 C115 C116 125.5(8) . . ?
O9 C115 C128 115.0(7) . . ?
C128 C115 C116 119.4(8) . . ?
C115 C116 C125 117.5(8) . . ?
C117 C116 C115 125.3(8) . . ?
C117 C116 C125 117.2(7) . . ?
O10 C117 C116 122.6(7) . . ?
O10 C117 C118 115.6(8) . . ?
C116 C117 C118 121.8(8) . . ?
C119 C118 C117 119.1(9) . . ?
C119 C118 C123 119.7(8) . . ?
C123 C118 C117 121.1(8) . . ?
C118 C119 H119 119.8 . . ?
C120 C119 C118 120.5(10) . . ?
C120 C119 H119 119.8 . . ?
C119 C120 H120 118.6 . . ?
C119 C120 C121 122.8(10) . . ?
C121 C120 H120 118.6 . . ?
C120 C121 H121 120.4 . . ?
C120 C121 C122 119.2(8) . . ?
C122 C121 H121 120.4 . . ?
O11 C122 C121 116.6(7) . . ?
O11 C122 C123 124.8(8) . . ?
C121 C122 C123 118.6(8) . . ?
C118 C123 C122 119.2(8) . . ?
C124 C123 C118 118.8(7) . . ?
C124 C123 C122 122.1(8) . . ?
O12 C124 C123 125.6(7) . . ?
O12 C124 C125 114.1(8) . . ?
C123 C124 C125 120.3(7) . . ?
C116 C125 C124 120.2(8) . . ?
C126 C125 C116 120.6(7) . . ?
C126 C125 C124 119.2(8) . . ?
C125 C126 H126 118.8 . . ?
C125 C126 C127 122.5(9) . . ?
C127 C126 H126 118.8 . . ?
C126 C127 H127 121.1 . . ?
C128 C127 C126 117.9(9) . . ?
C128 C127 H127 121.1 . . ?
C115 C128 H128 119.0 . . ?
C127 C128 C115 122.1(8) . . ?
C127 C128 H128 119.0 . . ?
N5 C129 H129 119.0 . . ?
N5 C129 C130 122.0(9) . . ?
C130 C129 H129 119.0 . . ?
C129 C130 H130 119.4 . . ?
C129 C130 C131 121.1(7) . . ?
C131 C130 H130 119.4 . . ?
C130 C131 C134 121.0(7) . . ?
C132 C131 C130 115.8(9) . . ?
C132 C131 C134 123.1(8) . . ?
C131 C132 H132 119.7 . . ?
C133 C132 C131 120.5(9) . . ?
C133 C132 H132 119.7 . . ?
N5 C133 H133 118.5 . . ?
C132 C133 N5 123.0(7) . . ?
C132 C133 H133 118.5 . . ?
C135 C134 C131 119.3(8) . . ?
C135 C134 C146 117.6(9) . . ?
C146 C134 C131 123.0(7) . . ?
C134 C135 H135 119.2 . . ?
C136 C135 C134 121.5(9) . . ?
C136 C135 H135 119.2 . . ?
C135 C136 C137 130.4(9) . . ?
C135 C136 C144 118.7(8) . . ?
C144 C136 C137 110.9(9) . . ?
C136 C137 H13A 110.9 . . ?
C136 C137 H13B 110.9 . . ?
C136 C137 C138 104.1(9) . . ?
H13A C137 H13B 108.9 . . ?
C138 C137 H13A 110.9 . . ?
C138 C137 H13B 110.9 . . ?
C139 C138 C137 130.8(9) . . ?
C139 C138 C143 119.9(10) . . ?
C143 C138 C137 109.1(9) . . ?
C138 C139 H139 119.8 . . ?
C138 C139 C140 120.3(9) . . ?
C140 C139 H139 119.8 . . ?
C139 C140 C141 120.2(9) . . ?
C139 C140 C149 117.7(9) . . ?
C141 C140 C149 122.0(10) . . ?
C140 C141 H141 119.9 . . ?
C142 C141 C140 120.1(11) . . ?
C142 C141 H141 119.9 . . ?
C141 C142 H142 119.9 . . ?
C143 C142 C141 120.2(9) . . ?
C143 C142 H142 119.9 . . ?
C138 C143 C144 108.4(9) . . ?
C142 C143 C138 119.0(9) . . ?
C142 C143 C144 132.6(8) . . ?
C136 C144 C143 107.4(7) . . ?
C145 C144 C136 120.1(9) . . ?
C145 C144 C143 132.4(8) . . ?
C144 C145 H145 119.9 . . ?
C146 C145 C144 120.2(9) . . ?
C146 C145 H145 119.9 . . ?
C134 C146 H146 119.1 . . ?
C145 C146 C134 121.8(8) . . ?
C145 C146 H146 119.1 . . ?
N6 C147 H147 119.2 . . ?
N6 C147 C148 121.6(10) . . ?
C148 C147 H147 119.2 . . ?
C147 C148 H148 120.4 . . ?
C147 C148 C149 119.2(9) . . ?
C149 C148 H148 120.4 . . ?
C148 C149 C140 120.3(9) . . ?
C150 C149 C140 124.5(9) . . ?
C150 C149 C148 115.2(9) . . ?
C149 C150 H150 119.1 . . ?
C149 C150 C151 121.9(10) . . ?
C151 C150 H150 119.1 . . ?
N6 C151 C150 122.0(9) . . ?
N6 C151 H151 119.0 . . ?
C150 C151 H151 119.0 . . ?
C153 C152 Rh5 73.9(11) . . ?
C153 C152 C157 123(2) . . ?
C156 C152 Rh5 70.7(12) . . ?
C156 C152 C153 108.9(18) . . ?
C156 C152 C157 127.5(18) . . ?
C157 C152 Rh5 130.4(15) . . ?
C152 C153 Rh5 67.7(11) . . ?
C152 C153 C154 104.6(18) . . ?
C152 C153 C158 124(2) . . ?
C154 C153 Rh5 64.1(12) . . ?
C154 C153 C158 130.6(16) . . ?
C158 C153 Rh5 122.5(13) . . ?
C153 C154 Rh5 75.7(13) . . ?
C153 C154 C159 114(2) . . ?
C155 C154 Rh5 74.8(13) . . ?
C155 C154 C153 109.0(18) . . ?
C155 C154 C159 135(3) . . ?
C159 C154 Rh5 129.8(15) . . ?
C154 C155 Rh5 66.2(13) . . ?
C154 C155 C160 117(2) . . ?
C156 C155 Rh5 69.6(11) . . ?
C156 C155 C154 106.7(17) . . ?
C156 C155 C160 136(2) . . ?
C160 C155 Rh5 120.6(14) . . ?
C152 C156 Rh5 70.4(12) . . ?
C152 C156 C161 128(2) . . ?
C155 C156 Rh5 72.1(11) . . ?
C155 C156 C152 109.4(15) . . ?
C155 C156 C161 123(2) . . ?
C161 C156 Rh5 121.5(14) . . ?
C152 C157 H15A 109.5 . . ?
C152 C157 H15B 109.5 . . ?
C152 C157 H15C 109.5 . . ?
H15A C157 H15B 109.5 . . ?
H15A C157 H15C 109.5 . . ?
H15B C157 H15C 109.5 . . ?
C153 C158 H15D 109.5 . . ?
C153 C158 H15E 109.5 . . ?
C153 C158 H15F 109.5 . . ?
H15D C158 H15E 109.5 . . ?
H15D C158 H15F 109.5 . . ?
H15E C158 H15F 109.5 . . ?
C154 C159 H15G 109.5 . . ?
C154 C159 H15H 109.5 . . ?
C154 C159 H15I 109.5 . . ?
H15G C159 H15H 109.5 . . ?
H15G C159 H15I 109.5 . . ?
H15H C159 H15I 109.5 . . ?
C155 C160 H16A 109.5 . . ?
C155 C160 H16B 109.5 . . ?
C155 C160 H16C 109.5 . . ?
H16A C160 H16B 109.5 . . ?
H16A C160 H16C 109.5 . . ?
H16B C160 H16C 109.5 . . ?
C156 C161 H16D 109.5 . . ?
C156 C161 H16E 109.5 . . ?
C156 C161 H16F 109.5 . . ?
H16D C161 H16E 109.5 . . ?
H16D C161 H16F 109.5 . . ?
H16E C161 H16F 109.5 . . ?
C253 C252 Rh5 71.7(7) . . ?
C253 C252 C257 126.0 . . ?
C256 C252 Rh5 71.7(7) . . ?
C256 C252 C253 108.0 . . ?
C256 C252 C257 126.0 . . ?
C257 C252 Rh5 122.2(6) . . ?
C252 C253 Rh5 69.7(6) . . ?
C254 C253 Rh5 72.6(6) . . ?
C254 C253 C252 108.0 . . ?
C258 C253 Rh5 119.3(17) . . ?
C258 C253 C252 127(2) . . ?
C258 C253 C254 125(2) . . ?
C253 C254 Rh5 69.4(6) . . ?
C253 C254 C255 108.0 . . ?
C253 C254 C259 128(2) . . ?
C255 C254 Rh5 71.2(7) . . ?
C255 C254 C259 124(2) . . ?
C259 C254 Rh5 127(2) . . ?
C254 C255 Rh5 71.2(7) . . ?
C256 C255 Rh5 69.4(6) . . ?
C256 C255 C254 108.0 . . ?
C260 C255 Rh5 125.5(18) . . ?
C260 C255 C254 116(3) . . ?
C260 C255 C256 136(3) . . ?
C252 C256 Rh5 69.7(6) . . ?
C252 C256 C261 122(3) . . ?
C255 C256 Rh5 72.7(6) . . ?
C255 C256 C252 108.0 . . ?
C255 C256 C261 129(3) . . ?
C261 C256 Rh5 117(2) . . ?
C252 C257 H25A 109.5 . . ?
C252 C257 H25B 109.5 . . ?
C252 C257 H25C 109.5 . . ?
H25A C257 H25B 109.5 . . ?
H25A C257 H25C 109.5 . . ?
H25B C257 H25C 109.5 . . ?
C253 C258 H25D 109.5 . . ?
C253 C258 H25E 109.5 . . ?
C253 C258 H25F 109.5 . . ?
H25D C258 H25E 109.5 . . ?
H25D C258 H25F 109.5 . . ?
H25E C258 H25F 109.5 . . ?
C254 C259 H25G 109.5 . . ?
C254 C259 H25H 109.5 . . ?
C254 C259 H25I 109.5 . . ?
H25G C259 H25H 109.5 . . ?
H25G C259 H25I 109.5 . . ?
H25H C259 H25I 109.5 . . ?
C255 C260 H26A 109.5 . . ?
C255 C260 H26B 109.5 . . ?
C255 C260 H26C 109.5 . . ?
H26A C260 H26B 109.5 . . ?
H26A C260 H26C 109.5 . . ?
H26B C260 H26C 109.5 . . ?
C256 C261 H26D 109.5 . . ?
C256 C261 H26E 109.5 . . ?
C256 C261 H26F 109.5 . . ?
H26D C261 H26E 109.5 . . ?
H26D C261 H26F 109.5 . . ?
H26E C261 H26F 109.5 . . ?
C163 C162 Rh6 70.1(5) . . ?
C163 C162 C166 107.0(11) . . ?
C163 C162 C167 123.5(13) . . ?
C166 C162 Rh6 71.2(6) . . ?
C166 C162 C167 129.5(14) . . ?
C167 C162 Rh6 121.7(9) . . ?
C162 C163 Rh6 70.7(5) . . ?
C162 C163 C168 126.8(10) . . ?
C164 C163 Rh6 72.1(5) . . ?
C164 C163 C162 106.3(10) . . ?
C164 C163 C168 126.6(10) . . ?
C168 C163 Rh6 127.0(7) . . ?
C163 C164 Rh6 69.7(6) . . ?
C163 C164 C165 110.9(12) . . ?
C163 C164 C169 125.6(13) . . ?
C165 C164 Rh6 70.9(7) . . ?
C165 C164 C169 123.3(14) . . ?
C169 C164 Rh6 123.0(8) . . ?
C164 C165 Rh6 69.4(8) . . ?
C166 C165 Rh6 71.1(10) . . ?
C166 C165 C164 104.8(13) . . ?
C166 C165 C170 126.9(19) . . ?
C170 C165 Rh6 126.9(10) . . ?
C170 C165 C164 128(2) . . ?
C162 C166 Rh6 69.0(7) . . ?
C162 C166 C171 129.0(18) . . ?
C165 C166 Rh6 72.1(9) . . ?
C165 C166 C162 110.7(13) . . ?
C165 C166 C171 120.1(18) . . ?
C171 C166 Rh6 121.7(9) . . ?
C162 C167 H16G 109.5 . . ?
C162 C167 H16H 109.5 . . ?
C162 C167 H16I 109.5 . . ?
H16G C167 H16H 109.5 . . ?
H16G C167 H16I 109.5 . . ?
H16H C167 H16I 109.5 . . ?
C163 C168 H16J 109.5 . . ?
C163 C168 H16K 109.5 . . ?
C163 C168 H16L 109.5 . . ?
H16J C168 H16K 109.5 . . ?
H16J C168 H16L 109.5 . . ?
H16K C168 H16L 109.5 . . ?
C164 C169 H16M 109.5 . . ?
C164 C169 H16N 109.5 . . ?
C164 C169 H16O 109.5 . . ?
H16M C169 H16N 109.5 . . ?
H16M C169 H16O 109.5 . . ?
H16N C169 H16O 109.5 . . ?
C165 C170 H17A 109.5 . . ?
C165 C170 H17B 109.5 . . ?
C165 C170 H17C 109.5 . . ?
H17A C170 H17B 109.5 . . ?
H17A C170 H17C 109.5 . . ?
H17B C170 H17C 109.5 . . ?
C166 C171 H17D 109.5 . . ?
C166 C171 H17E 109.5 . . ?
C166 C171 H17F 109.5 . . ?
H17D C171 H17E 109.5 . . ?
H17D C171 H17F 109.5 . . ?
H17E C171 H17F 109.5 . . ?
F1 C172 S1 110.4(8) . . ?
F2 C172 S1 112.4(9) . . ?
F2 C172 F1 106.2(11) . . ?
F3 C172 S1 112.2(10) . . ?
F3 C172 F1 108.3(11) . . ?
F3 C172 F2 107.0(10) . . ?
F4 C173 S2 110.7(6) . . ?
F4 C173 F6 106.0(8) . . ?
F5 C173 S2 114.0(7) . . ?
F5 C173 F4 109.5(9) . . ?
F5 C173 F6 105.9(8) . . ?
F6 C173 S2 110.5(8) . . ?
F7 C174 S3 118.7(18) . . ?
F7 C174 F8 99.8(18) . . ?
F7 C174 F9 101(2) . . ?
F8 C174 S3 115.6(16) . . ?
F9 C174 S3 112.1(17) . . ?
F9 C174 F8 107.8(19) . . ?
F10 C175 S4 94(2) . . ?
F11 C175 S4 96(2) . . ?
F11 C175 F10 110(3) . . ?
F11 C175 F12 134(4) . . ?
F12 C175 S4 100(2) . . ?
F12 C175 F10 112(3) . . ?
S5 S5 O25 132.2(12) 2_655 . ?
S5 S5 O26 69.0(13) 2_655 . ?
S5 S5 O26 63.6(10) 2_655 2_655 ?
S5 S5 O27 114.8(12) 2_655 . ?
S5 S5 C176 94.6(10) 2_655 2_655 ?
S5 S5 C176 44.2(7) 2_655 . ?
S5 S5 F13 128.9(10) 2_655 2_655 ?
S5 S5 F14 107.2(10) 2_655 2_655 ?
O25 S5 O26 96.3(14) . . ?
O25 S5 O26 133.7(13) . 2_655 ?
O25 S5 O27 111.8(14) . . ?
O25 S5 C176 109.7(11) . . ?
O25 S5 F13 28.0(9) . 2_655 ?
O25 S5 F14 101.6(13) . 2_655 ?
O26 S5 O26 43.4(18) . 2_655 ?
O26 S5 O27 119.9(17) . . ?
O26 S5 C176 105.6(12) 2_655 . ?
O26 S5 C176 108.8(15) . . ?
O26 S5 F13 161.2(12) 2_655 2_655 ?
O26 S5 F13 122.9(13) . 2_655 ?
O26 S5 F14 114.5(13) 2_655 2_655 ?
O26 S5 F14 157.6(13) . 2_655 ?
O27 S5 O26 82.5(14) . 2_655 ?
O27 S5 C176 109.5(14) . . ?
O27 S5 F13 100.9(14) . 2_655 ?
O27 S5 F14 40.1(13) . 2_655 ?
C176 S5 O25 80.2(11) 2_655 . ?
C176 S5 O26 154.5(17) 2_655 . ?
C176 S5 O26 146.1(13) 2_655 2_655 ?
C176 S5 O27 84.3(16) 2_655 . ?
C176 S5 C176 50.8(16) 2_655 . ?
C176 S5 F13 52.5(9) 2_655 2_655 ?
C176 S5 F14 44.4(11) 2_655 2_655 ?
C176 S5 F14 77.9(13) . 2_655 ?
F13 S5 C176 90.9(12) 2_655 . ?
F13 S5 F14 77.4(11) 2_655 2_655 ?
S5 O25 C176 46.1(8) . 2_655 ?
F13 O25 S5 90(2) 2_655 . ?
F13 O25 C176 44.1(18) 2_655 2_655 ?
S5 O26 S5 47.4(8) . 2_655 ?
O26 O26 S5 65.3(14) 2_655 2_655 ?
O26 O26 S5 71.2(15) 2_655 . ?
S5 O27 C176 43.1(9) . 2_655 ?
F14 O27 S5 88.0(17) 2_655 . ?
F14 O27 C176 45.0(13) 2_655 2_655 ?
S5 C176 S5 41.2(7) 2_655 . ?
S5 C176 O25 53.7(9) 2_655 2_655 ?
S5 C176 O27 76.2(11) . 2_655 ?
S5 C176 O27 52.6(12) 2_655 2_655 ?
S5 C176 C176 85.0(10) 2_655 2_655 ?
S5 C176 F13 76.9(16) 2_655 . ?
S5 C176 F14 93(2) 2_655 . ?
S5 C176 F15 143.8(19) 2_655 . ?
O25 C176 S5 84.9(11) 2_655 . ?
O25 C176 O27 83.9(15) 2_655 2_655 ?
C176 C176 S5 44.2(7) 2_655 . ?
C176 C176 O25 114.6(19) 2_655 2_655 ?
C176 C176 O27 110.8(15) 2_655 2_655 ?
F13 C176 S5 107.4(16) . . ?
F13 C176 O25 23.7(13) . 2_655 ?
F13 C176 O27 96.2(18) . 2_655 ?
F13 C176 C176 128(3) . 2_655 ?
F13 C176 F14 113(2) . . ?
F13 C176 F15 121.5(19) . . ?
F14 C176 S5 105.3(19) . . ?
F14 C176 O25 114(2) . 2_655 ?
F14 C176 O27 40.6(16) . 2_655 ?
F14 C176 C176 117(2) . 2_655 ?
F14 C176 F15 105.1(18) . . ?
F15 C176 S5 103.0(15) . . ?
F15 C176 O25 136.5(18) . 2_655 ?
F15 C176 O27 139.6(16) . 2_655 ?
F15 C176 C176 58.9(9) . 2_655 ?
O25 F13 S5 62(2) 2_655 2_655 ?
O25 F13 C176 112(3) 2_655 . ?
C176 F13 S5 50.5(11) . 2_655 ?
O27 F14 S5 52.0(13) 2_655 2_655 ?
O27 F14 C176 94(2) 2_655 . ?
C176 F14 S5 42.6(13) . 2_655 ?
C176 F15 C176 62.3(19) 2_655 . ?
H31A O31 H31B 109.4 . . ?

loop_
_geom_bond_atom_site_label_1
_geom_bond_atom_site_label_2
_geom_bond_distance
_geom_bond_site_symmetry_2
_geom_bond_publ_flag
Rh1 N1 2.123(6) . ?
Rh1 O1 2.081(7) . ?
Rh1 O2 2.104(6) . ?
Rh1 C38 2.144(8) . ?
Rh1 C39 2.140(11) . ?
Rh1 C40 2.135(14) . ?
Rh1 C41 2.140(15) . ?
Rh1 C42 2.168(10) . ?
Rh2 N2 2.127(7) 5_667 ?
Rh2 O3 2.050(7) . ?
Rh2 O4 2.079(6) . ?
Rh2 C48 2.158(11) . ?
Rh2 C49 2.153(13) . ?
Rh2 C50 2.172(9) . ?
Rh2 C51 2.143(9) . ?
Rh2 C52 2.161(9) . ?
Rh3 N3 2.104(8) . ?
Rh3 O5 2.091(7) . ?
Rh3 O6 2.050(8) . ?
Rh3 C95 2.161(9) . ?
Rh3 C96 2.144(10) . ?
Rh3 C97 2.109(10) . ?
Rh3 C98 2.146(11) . ?
Rh3 C99 2.114(11) . ?
Rh4 N4 2.142(8) 5_666 ?
Rh4 O7 2.102(8) . ?
Rh4 O8 2.064(8) . ?
Rh4 C105 2.102(13) . ?
Rh4 C106 2.158(13) . ?
Rh4 C107 2.130(12) . ?
Rh4 C108 2.096(18) . ?
Rh4 C109 2.146(10) . ?
Rh5 N5 2.113(9) . ?
Rh5 O9 2.081(7) . ?
Rh5 O10 2.082(6) . ?
Rh5 C152 2.07(2) . ?
Rh5 C153 2.151(16) . ?
Rh5 C154 2.00(3) . ?
Rh5 C155 2.108(19) . ?
Rh5 C156 2.08(2) . ?
Rh5 C252 2.180(16) . ?
Rh5 C253 2.207(17) . ?
Rh5 C254 2.250(16) . ?
Rh5 C256 2.207(19) . ?
Rh6 N6 2.116(8) 5_665 ?
Rh6 O11 2.060(7) . ?
Rh6 O12 2.112(5) . ?
Rh6 C162 2.141(9) . ?
Rh6 C163 2.132(8) . ?
Rh6 C164 2.164(10) . ?
Rh6 C165 2.185(16) . ?
Rh6 C166 2.171(14) . ?
N1 C15 1.324(11) . ?
N1 C19 1.322(12) . ?
N2 C33 1.299(12) . ?
N2 C37 1.359(11) . ?
N3 C72 1.365(13) . ?
N3 C76 1.288(13) . ?
N4 C90 1.341(16) . ?
N4 C94 1.354(14) . ?
N5 C129 1.319(11) . ?
N5 C133 1.384(12) . ?
N6 C147 1.323(13) . ?
N6 C151 1.304(14) . ?
O1 C1 1.280(12) . ?
O2 C3 1.283(11) . ?
O3 C8 1.300(11) . ?
O4 C10 1.268(11) . ?
O5 C58 1.255(13) . ?
O6 C60 1.286(11) . ?
O7 C65 1.308(12) . ?
O8 C67 1.268(11) . ?
O9 C115 1.311(11) . ?
O10 C117 1.267(11) . ?
O11 C122 1.323(11) . ?
O12 C124 1.237(10) . ?
O13 S1 1.439(7) . ?
O14 S1 1.436(7) . ?
O15 S1 1.419(8) . ?
O16 S2 1.427(7) . ?
O17 S2 1.434(9) . ?
O18 S2 1.428(8) . ?
O19 S3 1.406(12) . ?
O20 S3 1.459(13) . ?
O21 S3 1.456(17) . ?
O22 S4 1.394(13) . ?
O23 S4 1.34(3) . ?
O24 S4 1.490(18) . ?
S1 C172 1.829(13) . ?
S2 C173 1.807(10) . ?
S3 C174 1.79(2) . ?
S4 C175 1.82(2) . ?
F1 C172 1.338(14) . ?
F2 C172 1.329(14) . ?
F3 C172 1.289(16) . ?
F4 C173 1.321(12) . ?
F5 C173 1.310(11) . ?
F6 C173 1.344(12) . ?
F7 C174 1.302(17) . ?
F8 C174 1.352(16) . ?
F9 C174 1.309(17) . ?
F10 C175 1.34(2) . ?
F11 C175 1.315(19) . ?
F12 C175 1.325(19) . ?
C1 C2 1.434(12) . ?
C1 C14 1.452(14) . ?
C2 C3 1.424(12) . ?
C2 C11 1.434(12) . ?
C3 C4 1.472(12) . ?
C4 C5 1.382(12) . ?
C4 C9 1.452(12) . ?
C5 H5 0.9500 . ?
C5 C6 1.370(13) . ?
C6 H6 0.9500 . ?
C6 C7 1.403(13) . ?
C7 H7 0.9500 . ?
C7 C8 1.433(12) . ?
C8 C9 1.430(12) . ?
C9 C10 1.428(12) . ?
C10 C11 1.469(13) . ?
C11 C12 1.390(13) . ?
C12 H12 0.9500 . ?
C12 C13 1.408(14) . ?
C13 H13 0.9500 . ?
C13 C14 1.344(15) . ?
C14 H14 0.9500 . ?
C15 H15 0.9500 . ?
C15 C16 1.397(11) . ?
C16 H16 0.9500 . ?
C16 C17 1.378(13) . ?
C17 C18 1.388(11) . ?
C17 C20 1.480(10) . ?
C18 H18 0.9500 . ?
C18 C19 1.367(11) . ?
C19 H19 0.9500 . ?
C20 C21 1.408(11) . ?
C20 C32 1.388(12) . ?
C21 H21 0.9500 . ?
C21 C22 1.352(12) . ?
C22 C23 1.500(11) . ?
C22 C30 1.408(11) . ?
C23 H23A 0.9900 . ?
C23 H23B 0.9900 . ?
C23 C24 1.504(12) . ?
C24 C25 1.384(12) . ?
C24 C29 1.383(12) . ?
C25 H25 0.9500 . ?
C25 C26 1.404(12) . ?
C26 C27 1.369(12) . ?
C26 C35 1.505(12) . ?
C27 H27 0.9500 . ?
C27 C28 1.407(12) . ?
C28 H28 0.9500 . ?
C28 C29 1.397(11) . ?
C29 C30 1.456(10) . ?
C30 C31 1.402(11) . ?
C31 H31 0.9500 . ?
C31 C32 1.395(11) . ?
C32 H32 0.9500 . ?
C33 H33 0.9500 . ?
C33 C34 1.432(12) . ?
C34 H34 0.9500 . ?
C34 C35 1.380(12) . ?
C35 C36 1.415(13) . ?
C36 H36 0.9500 . ?
C36 C37 1.374(13) . ?
C37 H37 0.9500 . ?
C38 C39 1.443(12) . ?
C38 C42 1.455(17) . ?
C38 C43 1.514(15) . ?
C39 C40 1.365(19) . ?
C39 C44 1.438(18) . ?
C40 C41 1.43(2) . ?
C40 C45 1.57(2) . ?
C41 C42 1.440(19) . ?
C41 C46 1.47(2) . ?
C42 C47 1.492(19) . ?
C43 H43A 0.9800 . ?
C43 H43B 0.9800 . ?
C43 H43C 0.9800 . ?
C44 H44A 0.9800 . ?
C44 H44B 0.9800 . ?
C44 H44C 0.9800 . ?
C45 H45A 0.9800 . ?
C45 H45B 0.9800 . ?
C45 H45C 0.9800 . ?
C46 H46A 0.9800 . ?
C46 H46B 0.9800 . ?
C46 H46C 0.9800 . ?
C47 H47A 0.9800 . ?
C47 H47B 0.9800 . ?
C47 H47C 0.9800 . ?
C48 C49 1.50(2) . ?
C48 C52 1.467(19) . ?
C48 C53 1.444(19) . ?
C49 C50 1.41(2) . ?
C49 C54 1.41(2) . ?
C50 C51 1.498(17) . ?
C50 C55 1.433(19) . ?
C51 C52 1.390(16) . ?
C51 C56 1.470(18) . ?
C52 C57 1.49(2) . ?
C53 H53A 0.9800 . ?
C53 H53B 0.9800 . ?
C53 H53C 0.9800 . ?
C54 H54A 0.9800 . ?
C54 H54B 0.9800 . ?
C54 H54C 0.9800 . ?
C55 H55A 0.9800 . ?
C55 H55B 0.9800 . ?
C55 H55C 0.9800 . ?
C56 H56A 0.9800 . ?
C56 H56B 0.9800 . ?
C56 H56C 0.9800 . ?
C57 H57A 0.9800 . ?
C57 H57B 0.9800 . ?
C57 H57C 0.9800 . ?
C58 C59 1.439(15) . ?
C58 C71 1.448(13) . ?
C59 C60 1.434(13) . ?
C59 C68 1.432(14) . ?
C60 C61 1.453(15) . ?
C61 C62 1.390(13) . ?
C61 C66 1.444(14) . ?
C62 H62 0.9500 . ?
C62 C63 1.393(15) . ?
C63 H63 0.9500 . ?
C63 C64 1.382(16) . ?
C64 H64 0.9500 . ?
C64 C65 1.416(15) . ?
C65 C66 1.424(14) . ?
C66 C67 1.410(14) . ?
C67 C68 1.533(16) . ?
C68 C69 1.359(14) . ?
C69 H69 0.9500 . ?
C69 C70 1.352(18) . ?
C70 H70 0.9500 . ?
C70 C71 1.396(17) . ?
C71 H71 0.9500 . ?
C72 H72 0.9500 . ?
C72 C73 1.412(12) . ?
C73 H73 0.9500 . ?
C73 C74 1.393(13) . ?
C74 C75 1.387(12) . ?
C74 C77 1.474(11) . ?
C75 H75 0.9500 . ?
C75 C76 1.404(13) . ?
C76 H76 0.9500 . ?
C77 C78 1.374(13) . ?
C77 C89 1.412(12) . ?
C78 H78 0.9500 . ?
C78 C79 1.408(12) . ?
C79 C80 1.510(14) . ?
C79 C87 1.404(12) . ?
C80 H80A 0.9900 . ?
C80 H80B 0.9900 . ?
C80 C81 1.545(12) . ?
C81 C82 1.376(13) . ?
C81 C86 1.374(13) . ?
C82 H82 0.9500 . ?
C82 C83 1.401(12) . ?
C83 C84 1.379(14) . ?
C83 C92 1.467(12) . ?
C84 H84 0.9500 . ?
C84 C85 1.398(13) . ?
C85 H85 0.9500 . ?
C85 C86 1.373(12) . ?
C86 C87 1.482(12) . ?
C87 C88 1.375(13) . ?
C88 H88 0.9500 . ?
C88 C89 1.372(13) . ?
C89 H89 0.9500 . ?
C90 H90 0.9500 . ?
C90 C91 1.371(14) . ?
C91 H91 0.9500 . ?
C91 C92 1.390(13) . ?
C92 C93 1.399(16) . ?
C93 H93 0.9500 . ?
C93 C94 1.373(14) . ?
C94 H94 0.9500 . ?
C95 C96 1.408(17) . ?
C95 C99 1.434(15) . ?
C95 C100 1.459(16) . ?
C96 C97 1.425(16) . ?
C96 C101 1.560(17) . ?
C97 C98 1.434(17) . ?
C97 C102 1.490(17) . ?
C98 C99 1.421(16) . ?
C98 C103 1.531(15) . ?
C99 C104 1.494(17) . ?
C100 H10A 0.9800 . ?
C100 H10B 0.9800 . ?
C100 H10C 0.9800 . ?
C101 H10D 0.9800 . ?
C101 H10E 0.9800 . ?
C101 H10F 0.9800 . ?
C102 H10G 0.9800 . ?
C102 H10H 0.9800 . ?
C102 H10I 0.9800 . ?
C103 H10J 0.9800 . ?
C103 H10K 0.9800 . ?
C103 H10L 0.9800 . ?
C104 H10M 0.9800 . ?
C104 H10N 0.9800 . ?
C104 H10O 0.9800 . ?
C105 C106 1.384(15) . ?
C105 C109 1.35(2) . ?
C105 C110 1.41(3) . ?
C106 C107 1.39(2) . ?
C106 C111 1.56(2) . ?
C107 C108 1.42(2) . ?
C107 C112 1.52(2) . ?
C108 C109 1.41(3) . ?
C108 C113 1.56(3) . ?
C109 C114 1.51(2) . ?
C110 H11A 0.9800 . ?
C110 H11B 0.9800 . ?
C110 H11C 0.9800 . ?
C111 H11D 0.9800 . ?
C111 H11E 0.9800 . ?
C111 H11F 0.9800 . ?
C112 H11G 0.9800 . ?
C112 H11H 0.9800 . ?
C112 H11I 0.9800 . ?
C113 H11J 0.9800 . ?
C113 H11K 0.9800 . ?
C113 H11L 0.9800 . ?
C114 H11M 0.9800 . ?
C114 H11N 0.9800 . ?
C114 H11O 0.9800 . ?
C115 C116 1.427(11) . ?
C115 C128 1.424(13) . ?
C116 C117 1.413(12) . ?
C116 C125 1.478(13) . ?
C117 C118 1.454(12) . ?
C118 C119 1.388(15) . ?
C118 C123 1.432(13) . ?
C119 H119 0.9500 . ?
C119 C120 1.341(14) . ?
C120 H120 0.9500 . ?
C120 C121 1.403(14) . ?
C121 H121 0.9500 . ?
C121 C122 1.410(14) . ?
C122 C123 1.433(11) . ?
C123 C124 1.423(13) . ?
C124 C125 1.477(10) . ?
C125 C126 1.349(14) . ?
C126 H126 0.9500 . ?
C126 C127 1.427(14) . ?
C127 H127 0.9500 . ?
C127 C128 1.401(15) . ?
C128 H128 0.9500 . ?
C129 H129 0.9500 . ?
C129 C130 1.380(14) . ?
C130 H130 0.9500 . ?
C130 C131 1.412(14) . ?
C131 C132 1.384(11) . ?
C131 C134 1.471(14) . ?
C132 H132 0.9500 . ?
C132 C133 1.355(15) . ?
C133 H133 0.9500 . ?
C134 C135 1.393(12) . ?
C134 C146 1.429(14) . ?
C135 H135 0.9500 . ?
C135 C136 1.393(15) . ?
C136 C137 1.476(13) . ?
C136 C144 1.424(13) . ?
C137 H13A 0.9900 . ?
C137 H13B 0.9900 . ?
C137 C138 1.501(17) . ?
C138 C139 1.352(16) . ?
C138 C143 1.433(12) . ?
C139 H139 0.9500 . ?
C139 C140 1.377(16) . ?
C140 C141 1.386(15) . ?
C140 C149 1.469(13) . ?
C141 H141 0.9500 . ?
C141 C142 1.380(15) . ?
C142 H142 0.9500 . ?
C142 C143 1.370(15) . ?
C143 C144 1.470(13) . ?
C144 C145 1.387(12) . ?
C145 H145 0.9500 . ?
C145 C146 1.356(15) . ?
C146 H146 0.9500 . ?
C147 H147 0.9500 . ?
C147 C148 1.412(14) . ?
C148 H148 0.9500 . ?
C148 C149 1.426(15) . ?
C149 C150 1.378(14) . ?
C150 H150 0.9500 . ?
C150 C151 1.384(14) . ?
C151 H151 0.9500 . ?
C152 C153 1.389(12) . ?
C152 C156 1.381(17) . ?
C152 C157 1.58(3) . ?
C153 C154 1.43(4) . ?
C153 C158 1.53(3) . ?
C154 C155 1.376(17) . ?
C154 C159 1.55(3) . ?
C155 C156 1.376(17) . ?
C155 C160 1.49(3) . ?
C156 C161 1.515(16) . ?
C157 H15A 0.9800 . ?
C157 H15B 0.9800 . ?
C157 H15C 0.9800 . ?
C158 H15D 0.9800 . ?
C158 H15E 0.9800 . ?
C158 H15F 0.9800 . ?
C159 H15G 0.9800 . ?
C159 H15H 0.9800 . ?
C159 H15I 0.9800 . ?
C160 H16A 0.9800 . ?
C160 H16B 0.9800 . ?
C160 H16C 0.9800 . ?
C161 H16D 0.9800 . ?
C161 H16E 0.9800 . ?
C161 H16F 0.9800 . ?
C252 C253 1.449(13) . ?
C252 C256 1.449(13) . ?
C252 C257 1.540(14) . ?
C253 C254 1.448(13) . ?
C253 C258 1.44(5) . ?
C254 C255 1.450(13) . ?
C254 C259 1.57(5) . ?
C255 C256 1.449(13) . ?
C255 C260 1.41(4) . ?
C256 C261 1.47(5) . ?
C257 H25A 0.9800 . ?
C257 H25B 0.9800 . ?
C257 H25C 0.9800 . ?
C258 H25D 0.9800 . ?
C258 H25E 0.9800 . ?
C258 H25F 0.9800 . ?
C259 H25G 0.9800 . ?
C259 H25H 0.9800 . ?
C259 H25I 0.9800 . ?
C260 H26A 0.9800 . ?
C260 H26B 0.9800 . ?
C260 H26C 0.9800 . ?
C261 H26D 0.9800 . ?
C261 H26E 0.9800 . ?
C261 H26F 0.9800 . ?
C162 C163 1.434(15) . ?
C162 C166 1.47(2) . ?
C162 C167 1.523(19) . ?
C163 C164 1.408(17) . ?
C163 C168 1.486(15) . ?
C164 C165 1.47(2) . ?
C164 C169 1.529(18) . ?
C165 C166 1.38(2) . ?
C165 C170 1.42(3) . ?
C166 C171 1.52(2) . ?
C167 H16G 0.9800 . ?
C167 H16H 0.9800 . ?
C167 H16I 0.9800 . ?
C168 H16J 0.9800 . ?
C168 H16K 0.9800 . ?
C168 H16L 0.9800 . ?
C169 H16M 0.9800 . ?
C169 H16N 0.9800 . ?
C169 H16O 0.9800 . ?
C170 H17A 0.9800 . ?
C170 H17B 0.9800 . ?
C170 H17C 0.9800 . ?
C171 H17D 0.9800 . ?
C171 H17E 0.9800 . ?
C171 H17F 0.9800 . ?
S5 S5 1.178(13) 2_655 ?
S5 O25 1.393(15) . ?
S5 O26 1.49(2) 2_655 ?
S5 O26 1.435(16) . ?
S5 O27 1.448(16) . ?
S5 C176 1.25(2) 2_655 ?
S5 C176 1.782(17) . ?
S5 F13 1.57(2) 2_655 ?
S5 F14 1.84(3) 2_655 ?
O25 C176 1.70(2) 2_655 ?
O25 F13 0.74(3) 2_655 ?
O26 O26 1.08(4) 2_655 ?
O27 C176 1.81(3) 2_655 ?
O27 F14 1.18(4) 2_655 ?
C176 C176 1.39(4) 2_655 ?
C176 F13 1.281(16) . ?
C176 F14 1.287(18) . ?
C176 F15 1.341(18) . ?
O31 H31A 0.8710 . ?
O31 H31B 0.8701 . ?

loop_
_geom_hbond_atom_site_label_D
_geom_hbond_atom_site_label_H
_geom_hbond_atom_site_label_A
_geom_hbond_distance_DH
_geom_hbond_distance_HA
_geom_hbond_distance_DA
_geom_hbond_angle_DHA
_geom_hbond_site_symmetry_A
O31 H31A O11 0.87 1.99 2.848(14) 166.6 .
O31 H31B O17 0.87 2.07 2.889(14) 156.1 .

loop_
_geom_torsion_atom_site_label_1
_geom_torsion_atom_site_label_2
_geom_torsion_atom_site_label_3
_geom_torsion_atom_site_label_4
_geom_torsion
_geom_torsion_site_symmetry_1
_geom_torsion_site_symmetry_2
_geom_torsion_site_symmetry_3
_geom_torsion_site_symmetry_4
_geom_torsion_publ_flag
Rh1 N1 C15 C16 179.2(7) . . . . ?
Rh1 N1 C19 C18 -177.2(7) . . . . ?
Rh1 O1 C1 C2 -36.2(11) . . . . ?
Rh1 O1 C1 C14 148.2(7) . . . . ?
Rh1 O2 C3 C2 14.2(10) . . . . ?
Rh1 O2 C3 C4 -164.7(5) . . . . ?
Rh1 C38 C39 C40 62.8(8) . . . . ?
Rh1 C38 C39 C44 -119.4(13) . . . . ?
Rh1 C38 C42 C41 -61.2(8) . . . . ?
Rh1 C38 C42 C47 116.6(13) . . . . ?
Rh1 C39 C40 C41 59.7(10) . . . . ?
Rh1 C39 C40 C45 -118.4(13) . . . . ?
Rh1 C40 C41 C42 61.9(9) . . . . ?
Rh1 C40 C41 C46 -120.3(16) . . . . ?
Rh1 C41 C42 C38 61.2(7) . . . . ?
Rh1 C41 C42 C47 -116.6(13) . . . . ?
Rh2 N2 C33 C34 178.0(7) 5_667 . . . ?
Rh2 N2 C37 C36 -176.5(7) 5_667 . . . ?
Rh2 O3 C8 C7 173.0(5) . . . . ?
Rh2 O3 C8 C9 -7.3(12) . . . . ?
Rh2 O4 C10 C9 -8.2(12) . . . . ?
Rh2 O4 C10 C11 174.0(5) . . . . ?
Rh2 C48 C49 C50 60.5(8) . . . . ?
Rh2 C48 C49 C54 -119.8(11) . . . . ?
Rh2 C48 C52 C51 -59.4(7) . . . . ?
Rh2 C48 C52 C57 116.3(11) . . . . ?
Rh2 C49 C50 C51 59.7(6) . . . . ?
Rh2 C49 C50 C55 -118.6(11) . . . . ?
Rh2 C50 C51 C52 61.8(6) . . . . ?
Rh2 C50 C51 C56 -122.1(9) . . . . ?
Rh2 C51 C52 C48 59.1(6) . . . . ?
Rh2 C51 C52 C57 -116.6(10) . . . . ?
Rh3 N3 C72 C73 172.9(7) . . . . ?
Rh3 N3 C76 C75 -176.3(7) . . . . ?
Rh3 O5 C58 C59 -25.2(14) . . . . ?
Rh3 O5 C58 C71 152.9(7) . . . . ?
Rh3 O6 C60 C59 6.2(13) . . . . ?
Rh3 O6 C60 C61 -168.0(6) . . . . ?
Rh3 C95 C96 C97 58.5(8) . . . . ?
Rh3 C95 C96 C101 -116.6(13) . . . . ?
Rh3 C95 C99 C98 -62.9(7) . . . . ?
Rh3 C95 C99 C104 121.2(11) . . . . ?
Rh3 C96 C97 C98 63.8(7) . . . . ?
Rh3 C96 C97 C102 -123.1(13) . . . . ?
Rh3 C97 C98 C99 58.5(7) . . . . ?
Rh3 C97 C98 C103 -118.7(11) . . . . ?
Rh3 C98 C99 C95 63.2(7) . . . . ?
Rh3 C98 C99 C104 -121.0(12) . . . . ?
Rh4 N4 C90 C91 -173.9(8) 5_666 . . . ?
Rh4 N4 C94 C93 174.7(9) 5_666 . . . ?
Rh4 O7 C65 C64 164.3(7) . . . . ?
Rh4 O7 C65 C66 -17.0(14) . . . . ?
Rh4 O8 C67 C66 -5.7(13) . . . . ?
Rh4 O8 C67 C68 175.7(5) . . . . ?
Rh4 C105 C106 C107 59.3(9) . . . . ?
Rh4 C105 C106 C111 -119.1(15) . . . . ?
Rh4 C105 C109 C108 -58.1(10) . . . . ?
Rh4 C105 C109 C114 114.1(17) . . . . ?
Rh4 C106 C107 C108 60.5(9) . . . . ?
Rh4 C106 C107 C112 -121.9(14) . . . . ?
Rh4 C107 C108 C109 64.6(11) . . . . ?
Rh4 C107 C108 C113 -117.3(17) . . . . ?
Rh4 C108 C109 C105 58.7(10) . . . . ?
Rh4 C108 C109 C114 -113.6(17) . . . . ?
Rh5 N5 C129 C130 175.4(7) . . . . ?
Rh5 N5 C133 C132 -176.6(7) . . . . ?
Rh5 O9 C115 C116 21.6(13) . . . . ?
Rh5 O9 C115 C128 -160.7(7) . . . . ?
Rh5 O10 C117 C116 7.6(14) . . . . ?
Rh5 O10 C117 C118 -174.0(6) . . . . ?
Rh5 C152 C153 C154 53.6(13) . . . . ?
Rh5 C152 C153 C158 -115.2(18) . . . . ?
Rh5 C152 C156 C155 -61.8(15) . . . . ?
Rh5 C152 C156 C161 115(2) . . . . ?
Rh5 C153 C154 C155 68.0(16) . . . . ?
Rh5 C153 C154 C159 -127.6(19) . . . . ?
Rh5 C154 C155 C156 57.9(14) . . . . ?
Rh5 C154 C155 C160 -113.6(17) . . . . ?
Rh5 C155 C156 C152 60.8(15) . . . . ?
Rh5 C155 C156 C161 -116.4(19) . . . . ?
Rh5 C252 C253 C254 63.0(7) . . . . ?
Rh5 C252 C253 C258 -112(2) . . . . ?
Rh5 C252 C256 C255 -63.0(7) . . . . ?
Rh5 C252 C256 C261 110(3) . . . . ?
Rh5 C253 C254 C255 61.1(7) . . . . ?
Rh5 C253 C254 C259 -121(3) . . . . ?
Rh5 C254 C255 C256 59.9(6) . . . . ?
Rh5 C254 C255 C260 -121(2) . . . . ?
Rh5 C255 C256 C252 61.1(7) . . . . ?
Rh5 C255 C256 C261 -111(3) . . . . ?
Rh6 N6 C147 C148 -177.0(7) 5_665 . . . ?
Rh6 N6 C151 C150 175.3(7) 5_665 . . . ?
Rh6 O11 C122 C121 -152.4(7) . . . . ?
Rh6 O11 C122 C123 27.8(12) . . . . ?
Rh6 O12 C124 C123 -12.5(12) . . . . ?
Rh6 O12 C124 C125 166.4(5) . . . . ?
Rh6 C162 C163 C164 63.8(7) . . . . ?
Rh6 C162 C163 C168 -122.3(10) . . . . ?
Rh6 C162 C166 C165 -60.2(9) . . . . ?
Rh6 C162 C166 C171 114.5(14) . . . . ?
Rh6 C163 C164 C165 59.0(8) . . . . ?
Rh6 C163 C164 C169 -116.7(11) . . . . ?
Rh6 C164 C165 C166 62.8(10) . . . . ?
Rh6 C164 C165 C170 -121.3(16) . . . . ?
Rh6 C165 C166 C162 58.4(9) . . . . ?
Rh6 C165 C166 C171 -116.9(13) . . . . ?
N1 C15 C16 C17 -0.8(16) . . . . ?
N2 C33 C34 C35 -1.4(15) . . . . ?
N3 C72 C73 C74 3.3(15) . . . . ?
N4 C90 C91 C92 1.0(16) . . . . ?
N5 C129 C130 C131 1.4(14) . . . . ?
N6 C147 C148 C149 2.1(15) . . . . ?
O1 C1 C2 C3 1.8(13) . . . . ?
O1 C1 C2 C11 -177.5(8) . . . . ?
O1 C1 C14 C13 177.6(10) . . . . ?
O2 C3 C4 C5 -10.5(10) . . . . ?
O2 C3 C4 C9 169.7(7) . . . . ?
O3 C8 C9 C4 -179.4(8) . . . . ?
O3 C8 C9 C10 -0.5(13) . . . . ?
O4 C10 C11 C2 172.2(8) . . . . ?
O4 C10 C11 C12 -10.0(12) . . . . ?
O5 C58 C59 C60 -3.5(14) . . . . ?
O5 C58 C59 C68 -178.5(9) . . . . ?
O5 C58 C71 C70 -179.5(10) . . . . ?
O6 C60 C61 C62 -11.2(12) . . . . ?
O6 C60 C61 C66 171.7(8) . . . . ?
O7 C65 C66 C61 -176.7(9) . . . . ?
O7 C65 C66 C67 2.6(14) . . . . ?
O8 C67 C68 C59 171.4(8) . . . . ?
O8 C67 C68 C69 -7.7(12) . . . . ?
O9 C115 C116 C117 -5.5(15) . . . . ?
O9 C115 C116 C125 174.2(8) . . . . ?
O9 C115 C128 C127 -176.1(9) . . . . ?
O10 C117 C118 C119 10.2(13) . . . . ?
O10 C117 C118 C123 -172.5(8) . . . . ?
O11 C122 C123 C118 -179.8(8) . . . . ?
O11 C122 C123 C124 1.2(14) . . . . ?
O12 C124 C125 C116 -174.1(7) . . . . ?
O12 C124 C125 C126 6.7(12) . . . . ?
O13 S1 C172 F1 61.4(10) . . . . ?
O13 S1 C172 F2 179.8(8) . . . . ?
O13 S1 C172 F3 -59.6(9) . . . . ?
O14 S1 C172 F1 -179.9(9) . . . . ?
O14 S1 C172 F2 -61.4(10) . . . . ?
O14 S1 C172 F3 59.2(9) . . . . ?
O15 S1 C172 F1 -58.4(10) . . . . ?
O15 S1 C172 F2 60.1(10) . . . . ?
O15 S1 C172 F3 -179.3(8) . . . . ?
O16 S2 C173 F4 51.8(8) . . . . ?
O16 S2 C173 F5 175.7(7) . . . . ?
O16 S2 C173 F6 -65.3(8) . . . . ?
O17 S2 C173 F4 172.3(7) . . . . ?
O17 S2 C173 F5 -63.8(8) . . . . ?
O17 S2 C173 F6 55.3(8) . . . . ?
O18 S2 C173 F4 -69.0(8) . . . . ?
O18 S2 C173 F5 54.9(8) . . . . ?
O18 S2 C173 F6 173.9(7) . . . . ?
O19 S3 C174 F7 -59(2) . . . . ?
O19 S3 C174 F8 59.1(17) . . . . ?
O19 S3 C174 F9 -176.9(15) . . . . ?
O20 S3 C174 F7 63(2) . . . . ?
O20 S3 C174 F8 -178.3(16) . . . . ?
O20 S3 C174 F9 -54.3(17) . . . . ?
O21 S3 C174 F7 178.1(19) . . . . ?
O21 S3 C174 F8 -63.4(18) . . . . ?
O21 S3 C174 F9 60.6(18) . . . . ?
O22 S4 C175 F10 178(2) . . . . ?
O22 S4 C175 F11 -72(3) . . . . ?
O22 S4 C175 F12 65(3) . . . . ?
O23 S4 C175 F10 -71(2) . . . . ?
O23 S4 C175 F11 39(3) . . . . ?
O23 S4 C175 F12 176(3) . . . . ?
O24 S4 C175 F10 69(2) . . . . ?
O24 S4 C175 F11 179(3) . . . . ?
O24 S4 C175 F12 -44(3) . . . . ?
C1 C2 C3 O2 10.5(12) . . . . ?
C1 C2 C3 C4 -170.7(7) . . . . ?
C1 C2 C11 C10 178.1(7) . . . . ?
C1 C2 C11 C12 0.3(12) . . . . ?
C2 C1 C14 C13 1.5(14) . . . . ?
C2 C3 C4 C5 170.6(7) . . . . ?
C2 C3 C4 C9 -9.2(11) . . . . ?
C2 C11 C12 C13 1.6(14) . . . . ?
C3 C2 C11 C10 -1.3(11) . . . . ?
C3 C2 C11 C12 -179.1(8) . . . . ?
C3 C4 C5 C6 177.9(8) . . . . ?
C3 C4 C9 C8 -179.3(7) . . . . ?
C3 C4 C9 C10 1.8(11) . . . . ?
C4 C5 C6 C7 2.5(13) . . . . ?
C4 C9 C10 O4 -172.5(8) . . . . ?
C4 C9 C10 C11 5.3(11) . . . . ?
C5 C4 C9 C8 0.9(11) . . . . ?
C5 C4 C9 C10 -178.0(7) . . . . ?
C5 C6 C7 C8 -1.3(13) . . . . ?
C6 C7 C8 O3 179.6(8) . . . . ?
C6 C7 C8 C9 -0.1(12) . . . . ?
C7 C8 C9 C4 0.2(11) . . . . ?
C7 C8 C9 C10 179.1(7) . . . . ?
C8 C9 C10 O4 8.7(13) . . . . ?
C8 C9 C10 C11 -173.5(7) . . . . ?
C9 C4 C5 C6 -2.3(12) . . . . ?
C9 C10 C11 C2 -5.8(12) . . . . ?
C9 C10 C11 C12 172.0(8) . . . . ?
C10 C11 C12 C13 -176.3(9) . . . . ?
C11 C2 C3 O2 -170.1(7) . . . . ?
C11 C2 C3 C4 8.7(11) . . . . ?
C11 C12 C13 C14 -1.9(16) . . . . ?
C12 C13 C14 C1 0.3(17) . . . . ?
C14 C1 C2 C3 177.6(7) . . . . ?
C14 C1 C2 C11 -1.7(11) . . . . ?
C15 N1 C19 C18 1.4(15) . . . . ?
C15 C16 C17 C18 -1.1(14) . . . . ?
C15 C16 C17 C20 179.7(9) . . . . ?
C16 C17 C18 C19 3.1(14) . . . . ?
C16 C17 C20 C21 -32.8(13) . . . . ?
C16 C17 C20 C32 151.3(9) . . . . ?
C17 C18 C19 N1 -3.4(15) . . . . ?
C17 C20 C21 C22 -176.3(8) . . . . ?
C17 C20 C32 C31 176.6(8) . . . . ?
C18 C17 C20 C21 147.9(9) . . . . ?
C18 C17 C20 C32 -27.9(13) . . . . ?
C19 N1 C15 C16 0.7(15) . . . . ?
C20 C17 C18 C19 -177.7(8) . . . . ?
C20 C21 C22 C23 -178.4(9) . . . . ?
C20 C21 C22 C30 0.4(13) . . . . ?
C21 C20 C32 C31 0.7(13) . . . . ?
C21 C22 C23 C24 -177.0(10) . . . . ?
C21 C22 C30 C29 178.2(8) . . . . ?
C21 C22 C30 C31 -0.7(13) . . . . ?
C22 C23 C24 C25 178.4(10) . . . . ?
C22 C23 C24 C29 -3.9(11) . . . . ?
C22 C30 C31 C32 0.9(13) . . . . ?
C23 C22 C30 C29 -2.7(10) . . . . ?
C23 C22 C30 C31 178.4(8) . . . . ?
C23 C24 C25 C26 -179.7(10) . . . . ?
C23 C24 C29 C28 -177.2(9) . . . . ?
C23 C24 C29 C30 2.5(11) . . . . ?
C24 C25 C26 C27 -3.5(15) . . . . ?
C24 C25 C26 C35 174.8(9) . . . . ?
C24 C29 C30 C22 0.2(10) . . . . ?
C24 C29 C30 C31 178.9(10) . . . . ?
C25 C24 C29 C28 0.7(15) . . . . ?
C25 C24 C29 C30 -179.7(9) . . . . ?
C25 C26 C27 C28 0.5(15) . . . . ?
C25 C26 C35 C34 22.4(14) . . . . ?
C25 C26 C35 C36 -153.2(9) . . . . ?
C26 C27 C28 C29 3.0(15) . . . . ?
C26 C35 C36 C37 174.5(8) . . . . ?
C27 C26 C35 C34 -159.3(10) . . . . ?
C27 C26 C35 C36 25.0(14) . . . . ?
C27 C28 C29 C24 -3.6(14) . . . . ?
C27 C28 C29 C30 176.8(9) . . . . ?
C28 C29 C30 C22 179.8(9) . . . . ?
C28 C29 C30 C31 -1.5(16) . . . . ?
C29 C24 C25 C26 2.9(15) . . . . ?
C29 C30 C31 C32 -177.6(9) . . . . ?
C30 C22 C23 C24 4.0(11) . . . . ?
C30 C31 C32 C20 -1.0(14) . . . . ?
C32 C20 C21 C22 -0.4(13) . . . . ?
C33 N2 C37 C36 3.0(14) . . . . ?
C33 C34 C35 C26 -173.2(9) . . . . ?
C33 C34 C35 C36 2.6(14) . . . . ?
C34 C35 C36 C37 -1.3(13) . . . . ?
C35 C26 C27 C28 -177.7(9) . . . . ?
C35 C36 C37 N2 -1.6(14) . . . . ?
C37 N2 C33 C34 -1.5(14) . . . . ?
C38 C39 C40 Rh1 -62.3(7) . . . . ?
C38 C39 C40 C41 -2.6(14) . . . . ?
C38 C39 C40 C45 179.3(12) . . . . ?
C39 C38 C42 Rh1 59.5(7) . . . . ?
C39 C38 C42 C41 -1.7(12) . . . . ?
C39 C38 C42 C47 176.1(12) . . . . ?
C39 C40 C41 Rh1 -60.2(10) . . . . ?
C39 C40 C41 C42 1.6(16) . . . . ?
C39 C40 C41 C46 179.4(15) . . . . ?
C40 C41 C42 Rh1 -61.0(9) . . . . ?
C40 C41 C42 C38 0.1(14) . . . . ?
C40 C41 C42 C47 -177.7(13) . . . . ?
C42 C38 C39 Rh1 -60.1(7) . . . . ?
C42 C38 C39 C40 2.7(13) . . . . ?
C42 C38 C39 C44 -179.4(12) . . . . ?
C43 C38 C39 Rh1 115.0(11) . . . . ?
C43 C38 C39 C40 177.8(12) . . . . ?
C43 C38 C39 C44 -4.4(19) . . . . ?
C43 C38 C42 Rh1 -115.7(11) . . . . ?
C43 C38 C42 C41 -176.8(12) . . . . ?
C43 C38 C42 C47 1.0(19) . . . . ?
C44 C39 C40 Rh1 119.9(14) . . . . ?
C44 C39 C40 C41 179.6(13) . . . . ?
C44 C39 C40 C45 2(2) . . . . ?
C45 C40 C41 Rh1 117.8(14) . . . . ?
C45 C40 C41 C42 179.6(13) . . . . ?
C45 C40 C41 C46 -3(3) . . . . ?
C46 C41 C42 Rh1 121.0(16) . . . . ?
C46 C41 C42 C38 -177.8(14) . . . . ?
C46 C41 C42 C47 4(2) . . . . ?
C48 C49 C50 Rh2 -59.4(8) . . . . ?
C48 C49 C50 C51 0.3(11) . . . . ?
C48 C49 C50 C55 -178.0(10) . . . . ?
C49 C48 C52 Rh2 61.5(7) . . . . ?
C49 C48 C52 C51 2.1(10) . . . . ?
C49 C48 C52 C57 177.7(11) . . . . ?
C49 C50 C51 Rh2 -60.8(7) . . . . ?
C49 C50 C51 C52 1.0(11) . . . . ?
C49 C50 C51 C56 177.1(9) . . . . ?
C50 C51 C52 Rh2 -61.1(6) . . . . ?
C50 C51 C52 C48 -2.0(10) . . . . ?
C50 C51 C52 C57 -177.7(10) . . . . ?
C52 C48 C49 Rh2 -62.0(6) . . . . ?
C52 C48 C49 C50 -1.5(12) . . . . ?
C52 C48 C49 C54 178.2(11) . . . . ?
C53 C48 C49 Rh2 122.4(12) . . . . ?
C53 C48 C49 C50 -177.1(11) . . . . ?
C53 C48 C49 C54 2.6(19) . . . . ?
C53 C48 C52 Rh2 -122.8(12) . . . . ?
C53 C48 C52 C51 177.8(11) . . . . ?
C53 C48 C52 C57 -6.5(17) . . . . ?
C54 C49 C50 Rh2 121.0(15) . . . . ?
C54 C49 C50 C51 -179.3(13) . . . . ?
C54 C49 C50 C55 2(2) . . . . ?
C55 C50 C51 Rh2 117.4(11) . . . . ?
C55 C50 C51 C52 179.2(10) . . . . ?
C55 C50 C51 C56 -4.7(15) . . . . ?
C56 C51 C52 Rh2 123.7(12) . . . . ?
C56 C51 C52 C48 -177.2(11) . . . . ?
C56 C51 C52 C57 7.1(17) . . . . ?
C58 C59 C60 O6 14.1(13) . . . . ?
C58 C59 C60 C61 -171.9(8) . . . . ?
C58 C59 C68 C67 177.0(8) . . . . ?
C58 C59 C68 C69 -4.0(13) . . . . ?
C59 C58 C71 C70 -1.2(15) . . . . ?
C59 C60 C61 C62 174.3(8) . . . . ?
C59 C60 C61 C66 -2.7(13) . . . . ?
C59 C68 C69 C70 2.3(16) . . . . ?
C60 C59 C68 C67 1.8(12) . . . . ?
C60 C59 C68 C69 -179.2(9) . . . . ?
C60 C61 C62 C63 -179.3(9) . . . . ?
C60 C61 C66 C65 176.4(8) . . . . ?
C60 C61 C66 C67 -2.9(12) . . . . ?
C61 C62 C63 C64 3.6(15) . . . . ?
C61 C66 C67 O8 -170.9(8) . . . . ?
C61 C66 C67 C68 7.7(11) . . . . ?
C62 C61 C66 C65 -0.6(12) . . . . ?
C62 C61 C66 C67 -179.9(8) . . . . ?
C62 C63 C64 C65 -2.3(15) . . . . ?
C63 C64 C65 O7 178.2(9) . . . . ?
C63 C64 C65 C66 -0.6(14) . . . . ?
C64 C65 C66 C61 2.0(12) . . . . ?
C64 C65 C66 C67 -178.8(8) . . . . ?
C65 C66 C67 O8 9.8(13) . . . . ?
C65 C66 C67 C68 -171.6(7) . . . . ?
C66 C61 C62 C63 -2.2(14) . . . . ?
C66 C67 C68 C59 -7.4(12) . . . . ?
C66 C67 C68 C69 173.6(8) . . . . ?
C67 C68 C69 C70 -178.7(10) . . . . ?
C68 C59 C60 O6 -171.0(8) . . . . ?
C68 C59 C60 C61 3.1(12) . . . . ?
C68 C69 C70 C71 0.1(18) . . . . ?
C69 C70 C71 C58 -0.6(17) . . . . ?
C71 C58 C59 C60 178.3(8) . . . . ?
C71 C58 C59 C68 3.3(12) . . . . ?
C72 N3 C76 C75 -1.3(14) . . . . ?
C72 C73 C74 C75 -0.9(13) . . . . ?
C72 C73 C74 C77 178.9(8) . . . . ?
C73 C74 C75 C76 -2.4(12) . . . . ?
C73 C74 C77 C78 -31.6(12) . . . . ?
C73 C74 C77 C89 149.1(9) . . . . ?
C74 C75 C76 N3 3.7(14) . . . . ?
C74 C77 C78 C79 179.8(8) . . . . ?
C74 C77 C89 C88 -179.1(8) . . . . ?
C75 C74 C77 C78 148.2(9) . . . . ?
C75 C74 C77 C89 -31.1(12) . . . . ?
C76 N3 C72 C73 -2.2(14) . . . . ?
C77 C74 C75 C76 177.8(7) . . . . ?
C77 C78 C79 C80 179.4(10) . . . . ?
C77 C78 C79 C87 -0.2(14) . . . . ?
C78 C77 C89 C88 1.6(13) . . . . ?
C78 C79 C80 C81 -176.7(9) . . . . ?
C78 C79 C87 C86 177.8(8) . . . . ?
C78 C79 C87 C88 0.7(14) . . . . ?
C79 C80 C81 C82 178.7(10) . . . . ?
C79 C80 C81 C86 -3.1(12) . . . . ?
C79 C87 C88 C89 0.1(13) . . . . ?
C80 C79 C87 C86 -1.8(11) . . . . ?
C80 C79 C87 C88 -179.0(9) . . . . ?
C80 C81 C82 C83 -179.5(10) . . . . ?
C80 C81 C86 C85 -177.6(9) . . . . ?
C80 C81 C86 C87 2.2(11) . . . . ?
C81 C82 C83 C84 -3.2(15) . . . . ?
C81 C82 C83 C92 175.0(9) . . . . ?
C81 C86 C87 C79 -0.3(10) . . . . ?
C81 C86 C87 C88 176.5(9) . . . . ?
C82 C81 C86 C85 0.7(14) . . . . ?
C82 C81 C86 C87 -179.5(9) . . . . ?
C82 C83 C84 C85 1.1(15) . . . . ?
C82 C83 C92 C91 -150.3(10) . . . . ?
C82 C83 C92 C93 22.7(14) . . . . ?
C83 C84 C85 C86 1.9(15) . . . . ?
C83 C92 C93 C94 -170.8(10) . . . . ?
C84 C83 C92 C91 27.8(14) . . . . ?
C84 C83 C92 C93 -159.1(10) . . . . ?
C84 C85 C86 C81 -2.8(14) . . . . ?
C84 C85 C86 C87 177.3(9) . . . . ?
C85 C86 C87 C79 179.6(10) . . . . ?
C85 C86 C87 C88 -3.7(17) . . . . ?
C86 C81 C82 C83 2.4(15) . . . . ?
C86 C87 C88 C89 -176.3(9) . . . . ?
C87 C79 C80 C81 2.9(12) . . . . ?
C87 C88 C89 C77 -1.2(13) . . . . ?
C89 C77 C78 C79 -0.9(14) . . . . ?
C90 N4 C94 C93 0.6(16) . . . . ?
C90 C91 C92 C83 171.2(9) . . . . ?
C90 C91 C92 C93 -2.2(14) . . . . ?
C91 C92 C93 C94 2.8(16) . . . . ?
C92 C83 C84 C85 -177.1(9) . . . . ?
C92 C93 C94 N4 -2.1(17) . . . . ?
C94 N4 C90 C91 -0.1(16) . . . . ?
C95 C96 C97 Rh3 -60.0(9) . . . . ?
C95 C96 C97 C98 3.8(13) . . . . ?
C95 C96 C97 C102 176.9(12) . . . . ?
C96 C95 C99 Rh3 60.4(8) . . . . ?
C96 C95 C99 C98 -2.5(12) . . . . ?
C96 C95 C99 C104 -178.5(11) . . . . ?
C96 C97 C98 Rh3 -63.8(8) . . . . ?
C96 C97 C98 C99 -5.3(12) . . . . ?
C96 C97 C98 C103 177.5(11) . . . . ?
C97 C98 C99 Rh3 -58.3(7) . . . . ?
C97 C98 C99 C95 4.9(12) . . . . ?
C97 C98 C99 C104 -179.3(11) . . . . ?
C99 C95 C96 Rh3 -59.3(7) . . . . ?
C99 C95 C96 C97 -0.8(13) . . . . ?
C99 C95 C96 C101 -176.0(12) . . . . ?
C100 C95 C96 Rh3 119.5(14) . . . . ?
C100 C95 C96 C97 177.9(13) . . . . ?
C100 C95 C96 C101 3(2) . . . . ?
C100 C95 C99 Rh3 -118.5(13) . . . . ?
C100 C95 C99 C98 178.7(12) . . . . ?
C100 C95 C99 C104 2.7(19) . . . . ?
C101 C96 C97 Rh3 115.2(13) . . . . ?
C101 C96 C97 C98 179.0(11) . . . . ?
C101 C96 C97 C102 -8(2) . . . . ?
C102 C97 C98 Rh3 122.9(12) . . . . ?
C102 C97 C98 C99 -178.6(11) . . . . ?
C102 C97 C98 C103 4.2(18) . . . . ?
C103 C98 C99 Rh3 118.9(11) . . . . ?
C103 C98 C99 C95 -177.9(10) . . . . ?
C103 C98 C99 C104 -2.1(18) . . . . ?
C105 C106 C107 Rh4 -58.6(9) . . . . ?
C105 C106 C107 C108 1.9(15) . . . . ?
C105 C106 C107 C112 179.5(14) . . . . ?
C106 C105 C109 Rh4 64.7(10) . . . . ?
C106 C105 C109 C108 6.6(16) . . . . ?
C106 C105 C109 C114 178.8(16) . . . . ?
C106 C107 C108 Rh4 -62.6(9) . . . . ?
C106 C107 C108 C109 2.0(16) . . . . ?
C106 C107 C108 C113 -179.9(16) . . . . ?
C107 C108 C109 Rh4 -64.0(10) . . . . ?
C107 C108 C109 C105 -5.3(16) . . . . ?
C107 C108 C109 C114 -177.6(15) . . . . ?
C109 C105 C106 Rh4 -64.7(10) . . . . ?
C109 C105 C106 C107 -5.3(16) . . . . ?
C109 C105 C106 C111 176.3(14) . . . . ?
C110 C105 C106 Rh4 117(2) . . . . ?
C110 C105 C106 C107 176.5(19) . . . . ?
C110 C105 C106 C111 -2(3) . . . . ?
C110 C105 C109 Rh4 -116.8(14) . . . . ?
C110 C105 C109 C108 -174.8(15) . . . . ?
C110 C105 C109 C114 -3(2) . . . . ?
C111 C106 C107 Rh4 119.8(14) . . . . ?
C111 C106 C107 C108 -179.7(14) . . . . ?
C111 C106 C107 C112 -2(2) . . . . ?
C112 C107 C108 Rh4 119.9(15) . . . . ?
C112 C107 C108 C109 -175.5(14) . . . . ?
C112 C107 C108 C113 3(3) . . . . ?
C113 C108 C109 Rh4 118.0(19) . . . . ?
C113 C108 C109 C105 176.7(17) . . . . ?
C113 C108 C109 C114 4(3) . . . . ?
C115 C116 C117 O10 -10.2(15) . . . . ?
C115 C116 C117 C118 171.4(9) . . . . ?
C115 C116 C125 C124 -176.7(8) . . . . ?
C115 C116 C125 C126 2.4(13) . . . . ?
C116 C115 C128 C127 1.7(15) . . . . ?
C116 C117 C118 C119 -171.3(9) . . . . ?
C116 C117 C118 C123 5.9(14) . . . . ?
C116 C125 C126 C127 0.4(15) . . . . ?
C117 C116 C125 C124 3.0(12) . . . . ?
C117 C116 C125 C126 -177.9(9) . . . . ?
C117 C118 C119 C120 176.7(10) . . . . ?
C117 C118 C123 C122 -176.8(8) . . . . ?
C117 C118 C123 C124 2.2(13) . . . . ?
C118 C119 C120 C121 -0.1(18) . . . . ?
C118 C123 C124 O12 171.5(8) . . . . ?
C118 C123 C124 C125 -7.3(12) . . . . ?
C119 C118 C123 C122 0.4(13) . . . . ?
C119 C118 C123 C124 179.4(9) . . . . ?
C119 C120 C121 C122 0.9(18) . . . . ?
C120 C121 C122 O11 179.2(9) . . . . ?
C120 C121 C122 C123 -1.0(15) . . . . ?
C121 C122 C123 C118 0.4(13) . . . . ?
C121 C122 C123 C124 -178.6(8) . . . . ?
C122 C123 C124 O12 -9.5(13) . . . . ?
C122 C123 C124 C125 171.7(8) . . . . ?
C123 C118 C119 C120 -0.5(16) . . . . ?
C123 C124 C125 C116 4.9(12) . . . . ?
C123 C124 C125 C126 -174.3(8) . . . . ?
C124 C125 C126 C127 179.5(9) . . . . ?
C125 C116 C117 O10 170.1(8) . . . . ?
C125 C116 C117 C118 -8.2(13) . . . . ?
C125 C126 C127 C128 -2.2(16) . . . . ?
C126 C127 C128 C115 1.1(16) . . . . ?
C128 C115 C116 C117 176.9(9) . . . . ?
C128 C115 C116 C125 -3.4(13) . . . . ?
C129 N5 C133 C132 2.2(12) . . . . ?
C129 C130 C131 C132 1.7(13) . . . . ?
C129 C130 C131 C134 -174.3(8) . . . . ?
C130 C131 C132 C133 -2.8(13) . . . . ?
C130 C131 C134 C135 22.9(13) . . . . ?
C130 C131 C134 C146 -159.2(9) . . . . ?
C131 C132 C133 N5 1.0(14) . . . . ?
C131 C134 C135 C136 176.2(9) . . . . ?
C131 C134 C146 C145 -178.4(8) . . . . ?
C132 C131 C134 C135 -152.9(9) . . . . ?
C132 C131 C134 C146 25.0(13) . . . . ?
C133 N5 C129 C130 -3.3(12) . . . . ?
C134 C131 C132 C133 173.1(8) . . . . ?
C134 C135 C136 C137 -179.6(12) . . . . ?
C134 C135 C136 C144 2.9(15) . . . . ?
C135 C134 C146 C145 -0.5(14) . . . . ?
C135 C136 C137 C138 -179.8(11) . . . . ?
C135 C136 C144 C143 178.7(9) . . . . ?
C135 C136 C144 C145 -1.6(14) . . . . ?
C136 C137 C138 C139 178.1(12) . . . . ?
C136 C137 C138 C143 2.8(14) . . . . ?
C136 C144 C145 C146 -0.6(13) . . . . ?
C137 C136 C144 C143 0.7(12) . . . . ?
C137 C136 C144 C145 -179.6(10) . . . . ?
C137 C138 C139 C140 179.2(13) . . . . ?
C137 C138 C143 C142 -179.3(10) . . . . ?
C137 C138 C143 C144 -2.5(12) . . . . ?
C138 C139 C140 C141 4.4(16) . . . . ?
C138 C139 C140 C149 -176.1(10) . . . . ?
C138 C143 C144 C136 1.2(10) . . . . ?
C138 C143 C144 C145 -178.5(9) . . . . ?
C139 C138 C143 C142 4.8(15) . . . . ?
C139 C138 C143 C144 -178.4(10) . . . . ?
C139 C140 C141 C142 -1.7(15) . . . . ?
C139 C140 C149 C148 145.5(10) . . . . ?
C139 C140 C149 C150 -33.7(14) . . . . ?
C140 C141 C142 C143 0.6(14) . . . . ?
C140 C149 C150 C151 176.8(9) . . . . ?
C141 C140 C149 C148 -34.9(13) . . . . ?
C141 C140 C149 C150 145.9(10) . . . . ?
C141 C142 C143 C138 -2.2(14) . . . . ?
C141 C142 C143 C144 -177.9(9) . . . . ?
C142 C143 C144 C136 177.3(10) . . . . ?
C142 C143 C144 C145 -2.4(17) . . . . ?
C143 C138 C139 C140 -5.9(17) . . . . ?
C143 C144 C145 C146 179.0(9) . . . . ?
C144 C136 C137 C138 -2.1(14) . . . . ?
C144 C145 C146 C134 1.7(14) . . . . ?
C146 C134 C135 C136 -1.8(15) . . . . ?
C147 N6 C151 C150 2.3(14) . . . . ?
C147 C148 C149 C140 -178.3(9) . . . . ?
C147 C148 C149 C150 1.0(14) . . . . ?
C148 C149 C150 C151 -2.4(14) . . . . ?
C149 C140 C141 C142 178.8(9) . . . . ?
C149 C150 C151 N6 0.9(16) . . . . ?
C151 N6 C147 C148 -3.7(14) . . . . ?
C152 C153 C154 Rh5 -55.9(14) . . . . ?
C152 C153 C154 C155 12(2) . . . . ?
C152 C153 C154 C159 176.6(18) . . . . ?
C153 C152 C156 Rh5 64.5(14) . . . . ?
C153 C152 C156 C155 3(2) . . . . ?
C153 C152 C156 C161 180(2) . . . . ?
C153 C154 C155 Rh5 -68.6(16) . . . . ?
C153 C154 C155 C156 -11(2) . . . . ?
C153 C154 C155 C160 177.8(17) . . . . ?
C154 C155 C156 Rh5 -55.8(15) . . . . ?
C154 C155 C156 C152 5(2) . . . . ?
C154 C155 C156 C161 -172(2) . . . . ?
C156 C152 C153 Rh5 -62.5(15) . . . . ?
C156 C152 C153 C154 -9(2) . . . . ?
C156 C152 C153 C158 -177.6(18) . . . . ?
C157 C152 C153 Rh5 128(2) . . . . ?
C157 C152 C153 C154 -178(2) . . . . ?
C157 C152 C153 C158 13(3) . . . . ?
C157 C152 C156 Rh5 -127(2) . . . . ?
C157 C152 C156 C155 172(2) . . . . ?
C157 C152 C156 C161 -11(4) . . . . ?
C158 C153 C154 Rh5 112(2) . . . . ?
C158 C153 C154 C155 179.7(19) . . . . ?
C158 C153 C154 C159 -16(3) . . . . ?
C159 C154 C155 Rh5 132(3) . . . . ?
C159 C154 C155 C156 -170(2) . . . . ?
C159 C154 C155 C160 18(4) . . . . ?
C160 C155 C156 Rh5 113(2) . . . . ?
C160 C155 C156 C152 174(2) . . . . ?
C160 C155 C156 C161 -3(4) . . . . ?
C252 C253 C254 Rh5 -61.1(7) . . . . ?
C252 C253 C254 C255 0.0 . . . . ?
C252 C253 C254 C259 177(3) . . . . ?
C253 C252 C256 Rh5 63.0(7) . . . . ?
C253 C252 C256 C255 0.0 . . . . ?
C253 C252 C256 C261 173(3) . . . . ?
C253 C254 C255 Rh5 -60.0(6) . . . . ?
C253 C254 C255 C256 0.0 . . . . ?
C253 C254 C255 C260 179(2) . . . . ?
C254 C255 C256 Rh5 -61.1(7) . . . . ?
C254 C255 C256 C252 0.0 . . . . ?
C254 C255 C256 C261 -172(3) . . . . ?
C256 C252 C253 Rh5 -63.0(7) . . . . ?
C256 C252 C253 C254 0.0 . . . . ?
C256 C252 C253 C258 -175(2) . . . . ?
C257 C252 C253 Rh5 117.0(7) . . . . ?
C257 C252 C253 C254 179.9 . . . . ?
C257 C252 C253 C258 5(2) . . . . ?
C257 C252 C256 Rh5 -117.0(7) . . . . ?
C257 C252 C256 C255 -180.0 . . . . ?
C257 C252 C256 C261 -7(3) . . . . ?
C258 C253 C254 Rh5 114(2) . . . . ?
C258 C253 C254 C255 175(2) . . . . ?
C258 C253 C254 C259 -7(3) . . . . ?
C259 C254 C255 Rh5 122(3) . . . . ?
C259 C254 C255 C256 -178(3) . . . . ?
C259 C254 C255 C260 1(4) . . . . ?
C260 C255 C256 Rh5 120(3) . . . . ?
C260 C255 C256 C252 -179(3) . . . . ?
C260 C255 C256 C261 10(4) . . . . ?
C162 C163 C164 Rh6 -62.9(7) . . . . ?
C162 C163 C164 C165 -3.9(12) . . . . ?
C162 C163 C164 C169 -179.6(10) . . . . ?
C163 C162 C166 Rh6 61.3(7) . . . . ?
C163 C162 C166 C165 1.1(13) . . . . ?
C163 C162 C166 C171 175.8(12) . . . . ?
C163 C164 C165 Rh6 -58.3(8) . . . . ?
C163 C164 C165 C166 4.5(14) . . . . ?
C163 C164 C165 C170 -179.6(14) . . . . ?
C164 C165 C166 Rh6 -61.6(9) . . . . ?
C164 C165 C166 C162 -3.3(14) . . . . ?
C164 C165 C166 C171 -178.5(12) . . . . ?
C166 C162 C163 Rh6 -62.1(7) . . . . ?
C166 C162 C163 C164 1.7(11) . . . . ?
C166 C162 C163 C168 175.6(10) . . . . ?
C167 C162 C163 Rh6 115.5(11) . . . . ?
C167 C162 C163 C164 179.3(10) . . . . ?
C167 C162 C163 C168 -6.8(17) . . . . ?
C167 C162 C166 Rh6 -116.1(12) . . . . ?
C167 C162 C166 C165 -176.3(12) . . . . ?
C167 C162 C166 C171 -2(2) . . . . ?
C168 C163 C164 Rh6 123.2(10) . . . . ?
C168 C163 C164 C165 -177.7(10) . . . . ?
C168 C163 C164 C169 6.6(17) . . . . ?
C169 C164 C165 Rh6 117.6(11) . . . . ?
C169 C164 C165 C166 -179.7(11) . . . . ?
C169 C164 C165 C170 -4(2) . . . . ?
C170 C165 C166 Rh6 122.4(16) . . . . ?
C170 C165 C166 C162 -179.3(14) . . . . ?
C170 C165 C166 C171 6(2) . . . . ?
S5 S5 O25 C176 -87.3(14) 2_655 . . 2_655 ?
S5 S5 O25 F13 -96(3) 2_655 . . 2_655 ?
S5 S5 O26 O26 73(3) 2_655 . . 2_655 ?
S5 S5 O27 C176 92.4(10) 2_655 . . 2_655 ?
S5 S5 O27 F14 88(2) 2_655 . . 2_655 ?
S5 S5 C176 O25 -36.9(10) 2_655 . . 2_655 ?
S5 S5 C176 O27 48.1(12) 2_655 . . 2_655 ?
S5 S5 C176 C176 -171(3) 2_655 . . 2_655 ?
S5 S5 C176 F13 -44.1(15) 2_655 . . . ?
S5 S5 C176 F14 76.6(19) 2_655 . . . ?
S5 S5 C176 F15 -173.4(19) 2_655 . . . ?
S5 C176 F13 S5 28.1(9) . . . 2_655 ?
S5 C176 F13 O25 18(4) . . . 2_655 ?
S5 C176 F13 O25 -10(4) 2_655 . . 2_655 ?
S5 C176 F14 S5 -39.9(8) . . . 2_655 ?
S5 C176 F14 O27 -5(2) 2_655 . . 2_655 ?
S5 C176 F14 O27 -45(3) . . . 2_655 ?
S5 C176 F15 C176 2.2(6) . . . 2_655 ?
S5 C176 F15 C176 -5.1(14) 2_655 . . 2_655 ?
O25 S5 O26 S5 133.0(11) . . . 2_655 ?
O25 S5 O26 O26 -154(3) . . . 2_655 ?
O25 S5 O27 C176 -77.0(13) . . . 2_655 ?
O25 S5 O27 F14 -82(2) . . . 2_655 ?
O25 S5 C176 S5 -131.0(15) . . . 2_655 ?
O25 S5 C176 O25 -167.8(11) . . . 2_655 ?
O25 S5 C176 O27 -82.9(15) . . . 2_655 ?
O25 S5 C176 C176 58(2) . . . 2_655 ?
O25 S5 C176 F13 -175(2) . . . . ?
O25 S5 C176 F14 -54(2) . . . . ?
O25 S5 C176 F15 55.6(16) . . . . ?
O25 C176 F13 S5 10(4) 2_655 . . 2_655 ?
O25 C176 F14 S5 51.2(13) 2_655 . . 2_655 ?
O25 C176 F14 O27 46(3) 2_655 . . 2_655 ?
O25 C176 F15 C176 -94(3) 2_655 . . 2_655 ?
O26 S5 O25 C176 -154.5(17) . . . 2_655 ?
O26 S5 O25 C176 -179(100) 2_655 . . 2_655 ?
O26 S5 O25 F13 172(3) 2_655 . . 2_655 ?
O26 S5 O25 F13 -163(3) . . . 2_655 ?
O26 S5 O26 S5 -73(3) 2_655 . . 2_655 ?
O26 S5 O27 C176 171.5(18) . . . 2_655 ?
O26 S5 O27 C176 148.7(14) 2_655 . . 2_655 ?
O26 S5 O27 F14 167(2) . . . 2_655 ?
O26 S5 O27 F14 144(2) 2_655 . . 2_655 ?
O26 S5 C176 S5 18.6(14) 2_655 . . 2_655 ?
O26 S5 C176 S5 -26.8(14) . . . 2_655 ?
O26 S5 C176 O25 -18.3(16) 2_655 . . 2_655 ?
O26 S5 C176 O25 -63.7(16) . . . 2_655 ?
O26 S5 C176 O27 66.7(14) 2_655 . . 2_655 ?
O26 S5 C176 O27 21.3(15) . . . 2_655 ?
O26 S5 C176 C176 162.4(19) . . . 2_655 ?
O26 S5 C176 C176 -152.2(19) 2_655 . . 2_655 ?
O26 S5 C176 F13 -71(2) . . . . ?
O26 S5 C176 F13 -26(2) 2_655 . . . ?
O26 S5 C176 F14 95.2(19) 2_655 . . . ?
O26 S5 C176 F14 50(2) . . . . ?
O26 S5 C176 F15 159.7(13) . . . . ?
O26 S5 C176 F15 -154.8(13) 2_655 . . . ?
O27 S5 O25 C176 79.7(18) . . . 2_655 ?
O27 S5 O25 F13 71(4) . . . 2_655 ?
O27 S5 O26 S5 -107.3(16) . . . 2_655 ?
O27 S5 O26 O26 -34(3) . . . 2_655 ?
O27 S5 C176 S5 106.0(15) . . . 2_655 ?
O27 S5 C176 O25 69.1(17) . . . 2_655 ?
O27 S5 C176 O27 154.1(14) . . . 2_655 ?
O27 S5 C176 C176 -65(2) . . . 2_655 ?
O27 S5 C176 F13 62(2) . . . . ?
O27 S5 C176 F14 -177(2) . . . . ?
O27 S5 C176 F15 -67.5(16) . . . . ?
O27 C176 F13 S5 -49.3(11) 2_655 . . 2_655 ?
O27 C176 F13 O25 -59(4) 2_655 . . 2_655 ?
O27 C176 F14 S5 5(2) 2_655 . . 2_655 ?
O27 C176 F15 C176 86(2) 2_655 . . 2_655 ?
C176 S5 O25 C176 -42(2) . . . 2_655 ?
C176 S5 O25 F13 -8(3) 2_655 . . 2_655 ?
C176 S5 O25 F13 -50(4) . . . 2_655 ?
C176 S5 O26 S5 19.7(10) . . . 2_655 ?
C176 S5 O26 S5 53(3) 2_655 . . 2_655 ?
C176 S5 O26 O26 126(3) 2_655 . . 2_655 ?
C176 S5 O26 O26 93(3) . . . 2_655 ?
C176 S5 O27 C176 44.8(15) . . . 2_655 ?
C176 S5 O27 F14 40(2) . . . 2_655 ?
C176 S5 O27 F14 -5(2) 2_655 . . 2_655 ?
C176 S5 C176 S5 171(3) 2_655 . . 2_655 ?
C176 S5 C176 O25 134(3) 2_655 . . 2_655 ?
C176 S5 C176 O27 -141(2) 2_655 . . 2_655 ?
C176 S5 C176 F13 127(3) 2_655 . . . ?
C176 S5 C176 F14 -113(2) 2_655 . . . ?
C176 S5 C176 F15 -2.7(7) 2_655 . . . ?
C176 C176 F13 S5 73.1(13) 2_655 . . 2_655 ?
C176 C176 F13 O25 63(4) 2_655 . . 2_655 ?
C176 C176 F14 S5 -85.9(12) 2_655 . . 2_655 ?
C176 C176 F14 O27 -91(2) 2_655 . . 2_655 ?
F13 S5 O25 C176 8(3) 2_655 . . 2_655 ?
F13 S5 O26 S5 123.5(14) 2_655 . . 2_655 ?
F13 S5 O26 O26 -163(2) 2_655 . . 2_655 ?
F13 S5 O27 C176 -50.0(10) 2_655 . . 2_655 ?
F13 S5 O27 F14 -55(2) 2_655 . . 2_655 ?
F13 S5 C176 S5 -152.2(15) 2_655 . . 2_655 ?
F13 S5 C176 O25 171.0(16) 2_655 . . 2_655 ?
F13 S5 C176 O27 -104.1(14) 2_655 . . 2_655 ?
F13 S5 C176 C176 37.1(18) 2_655 . . 2_655 ?
F13 S5 C176 F13 163.7(17) 2_655 . . . ?
F13 S5 C176 F14 -75.6(18) 2_655 . . . ?
F13 S5 C176 F15 34.4(12) 2_655 . . . ?
F13 C176 F14 S5 77(2) . . . 2_655 ?
F13 C176 F14 O27 72(3) . . . 2_655 ?
F13 C176 F15 C176 -118(3) . . . 2_655 ?
F14 S5 O25 C176 39.1(12) 2_655 . . 2_655 ?
F14 S5 O25 F13 31(3) 2_655 . . 2_655 ?
F14 S5 O26 S5 -84(4) 2_655 . . 2_655 ?
F14 S5 O26 O26 -11(6) 2_655 . . 2_655 ?
F14 S5 O27 C176 5(2) 2_655 . . 2_655 ?
F14 S5 C176 S5 131.0(15) 2_655 . . 2_655 ?
F14 S5 C176 O25 94.1(16) 2_655 . . 2_655 ?
F14 S5 C176 O27 179.1(16) 2_655 . . 2_655 ?
F14 S5 C176 C176 -39.8(18) 2_655 . . 2_655 ?
F14 S5 C176 F13 86.8(19) 2_655 . . . ?
F14 S5 C176 F14 -152.4(18) 2_655 . . . ?
F14 S5 C176 F15 -42.5(12) 2_655 . . . ?
F14 C176 F13 S5 -88(2) . . . 2_655 ?
F14 C176 F13 O25 -98(4) . . . 2_655 ?
F14 C176 F15 C176 112(2) . . . 2_655 ?
F15 C176 F13 S5 146(3) . . . 2_655 ?
F15 C176 F13 O25 136(4) . . . 2_655 ?
F15 C176 F14 S5 -148.3(19) . . . 2_655 ?
F15 C176 F14 O27 -154(2) . . . 2_655 ?
